data_1575830
loop_
_publ_author_name
'Li, Qinzhen'
'Jiang, Tingting'
'Yang, Sha'
'Chai, Jinsong'
'Yu, Haizhu'
'Zhu, Manzhou'

_publ_section_title
;
 Construction of a homologous series of metal nanoclusters and
 implications for structure-activity correlations.
;
_journal_issue 42
_journal_name_full 'Chemical science'
_journal_page_first 19669
_journal_page_last 19676
_journal_paper_doi 10.1039/d5sc06282a
_journal_volume 16
_journal_year 2025
_chemical_formula_moiety 'C176 H238 Au22 Cd2 Cl2 O P2 S14, 5(C7 H8)'
_chemical_formula_sum 'C211 H278 Au22 Cd2 Cl2 O P2 S14'
_chemical_formula_weight 7970.06
_space_group_crystal_system triclinic
_space_group_IT_number 2
_space_group_name_Hall '-P 1'
_space_group_name_H-M_alt 'P -1'
_atom_sites_solution_hydrogens mixed
_audit_creation_date 2024-08-22
_audit_creation_method
;
Olex2 1.5
(compiled 2023.03.06 svn.rbb2c1857 for OlexSys, GUI svn.r6748)
;
_audit_update_record
;
2024-08-22 deposited with the CCDC.	2025-09-18 downloaded from the CCDC.
;
_cell_angle_alpha 96.568(2)
_cell_angle_beta 92.621(2)
_cell_angle_gamma 91.671(2)
_cell_formula_units_Z 2
_cell_length_a 17.6876(5)
_cell_length_b 21.7743(6)
_cell_length_c 30.2373(7)
_cell_measurement_reflns_used 36819
_cell_measurement_temperature 120
_cell_measurement_theta_max 70.14
_cell_measurement_theta_min 3.55
_cell_volume 11550.0(5)
_computing_molecular_graphics 'Olex2 1.5 (Dolomanov et al., 2009)'
_computing_publication_material 'Olex2 1.5 (Dolomanov et al., 2009)'
_computing_structure_refinement 'SHELXL 2017/1 (Sheldrick, 2015)'
_computing_structure_solution 'SHELXT 2014/5 (Sheldrick, 2014)'
_diffrn_ambient_temperature 120.00
_diffrn_measured_fraction_theta_full 0.953
_diffrn_measured_fraction_theta_max 0.953
_diffrn_measurement_device_type 'STOE STADIVARI'
_diffrn_radiation_type CuK\a
_diffrn_radiation_wavelength 1.54186
_diffrn_reflns_av_R_equivalents 0.0776
_diffrn_reflns_av_unetI/netI 0.2296
_diffrn_reflns_Laue_measured_fraction_full 0.953
_diffrn_reflns_Laue_measured_fraction_max 0.953
_diffrn_reflns_limit_h_max 20
_diffrn_reflns_limit_h_min -9
_diffrn_reflns_limit_k_max 25
_diffrn_reflns_limit_k_min -24
_diffrn_reflns_limit_l_max 35
_diffrn_reflns_limit_l_min -35
_diffrn_reflns_number 79927
_diffrn_reflns_point_group_measured_fraction_full 0.953
_diffrn_reflns_point_group_measured_fraction_max 0.953
_diffrn_reflns_theta_full 65.000
_diffrn_reflns_theta_max 65.000
_diffrn_reflns_theta_min 4.421
_exptl_absorpt_coefficient_mu 28.815
_exptl_crystal_density_diffrn 2.292
_exptl_crystal_description block
_exptl_crystal_F_000 7348
_refine_diff_density_max 2.720
_refine_diff_density_min -1.607
_refine_diff_density_rms 0.223
_refine_ls_extinction_method none
_refine_ls_goodness_of_fit_ref 0.575
_refine_ls_hydrogen_treatment constr
_refine_ls_matrix_type full
_refine_ls_number_parameters 2279
_refine_ls_number_reflns 37488
_refine_ls_number_restraints 1931
_refine_ls_restrained_S_all 0.564
_refine_ls_R_factor_all 0.0956
_refine_ls_R_factor_gt 0.0390
_refine_ls_shift/su_max 0.001
_refine_ls_shift/su_mean 0.000
_refine_ls_structure_factor_coef Fsqd
_refine_ls_weighting_details 'w=1/[\s^2^(Fo^2^)+(0.0001P)^2^] where P=(Fo^2^+2Fc^2^)/3'
_refine_ls_weighting_scheme calc
_refine_ls_wR_factor_gt 0.0660
_refine_ls_wR_factor_ref 0.0748
_reflns_Friedel_coverage 0.000
_reflns_number_gt 17337
_reflns_number_total 37488
_reflns_threshold_expression 'I > 2\s(I)'
_cod_data_source_file d5sc06282a2.cif
_cod_data_source_block au22cd2
_cod_depositor_comments 'Adding full bibliography for 1575828--1575830.cif.'
_cod_database_code 1575830
_shelx_shelxl_version_number 2017/1
_shelx_space_group_comment
;
The symmetry employed for this shelxl refinement is uniquely defined
by the following loop, which should always be used as a source of
symmetry information in preference to the above space-group names.
They are only intended as comments.
;
_olex2_refinement_description
;
1. Fixed Uiso
 At 1.2 times of:
  All C(H) groups, All C(H,H) groups
 At 1.5 times of:
  All C(H,H,H) groups
2. Restrained distances
 H142_$1-H0BA
 2.2 with sigma of 0.01
3. Restrained planarity
 C13, C6, C7EA, C8EA
 with sigma of 0.1
4. Rigid bond restraints
 C3, C6, C13, C7EA, C5, C61, C8EA
 with sigma for 1-2 distances of 0.01 and sigma for 1-3 distances of 0.01
5. Uiso/Uaniso restraints and constraints
C0EA \\sim C1EA \\sim C70 \\sim C2EA \\sim C3EA \\sim C93 \\sim C4EA \\sim C5EA
\\sim C6EA \\sim C100: within 1.7A with sigma of 0.004 and sigma for terminal
atoms of 0.008 within 1.7A
C39 \\sim C48 \\sim C66 \\sim C88 \\sim C96 \\sim C104 \\sim C152 \\sim C168
\\sim C183 \\sim C132: within 1.7A with sigma of 0.004 and sigma for terminal
atoms of 0.008 within 1.7A
C20 \\sim C35 \\sim C47 \\sim C77 \\sim C161 \\sim C89: within 1.7A with sigma
of 0.004 and sigma for terminal atoms of 0.008 within 1.7A
C16 \\sim C18 \\sim C26 \\sim C8DA \\sim C9DA \\sim C2FA \\sim C4FA \\sim C3FA
\\sim C5FA \\sim C6FA: within 1.7A with sigma of 0.004 and sigma for terminal
atoms of 0.008 within 1.7A
C30 \\sim C33 \\sim C36 \\sim C49 \\sim C51 \\sim C55 \\sim C65 \\sim C78 \\sim
C137 \\sim C177: within 1.7A with sigma of 0.004 and sigma for terminal atoms
of 0.008 within 1.7A
C29 \\sim C74 \\sim C94 \\sim C127 \\sim C140 \\sim C163: within 1.7A with
sigma of 0.004 and sigma for terminal atoms of 0.008 within 1.7A
C82 \\sim C115 \\sim C123 \\sim C164 \\sim C170 \\sim C198 \\sim C7BA \\sim
C8BA \\sim C9BA \\sim C42: within 1.7A with sigma of 0.004 and sigma for
terminal atoms of 0.008 within 1.7A
C59 \\sim C86 \\sim C153 \\sim C172 \\sim C179 \\sim C188 \\sim C101 \\sim C6BA
\\sim C126 \\sim C130: within 1.7A with sigma of 0.004 and sigma for terminal
atoms of 0.008 within 1.7A
C27 \\sim C31 \\sim C40 \\sim C60 \\sim C67 \\sim C79 \\sim C117 \\sim C174
\\sim C187 \\sim C7AA: within 1.7A with sigma of 0.004 and sigma for terminal
atoms of 0.008 within 1.7A
C50 \\sim C106 \\sim C114 \\sim C148 \\sim C162 \\sim C8AA \\sim C9AA \\sim
C0BA \\sim C72 \\sim C158: within 1.7A with sigma of 0.004 and sigma for
terminal atoms of 0.008 within 1.7A
Uanis(C14) \\sim Ueq, Uanis(C15) \\sim Ueq, Uanis(C17) \\sim Ueq, Uanis(C20)
\\sim Ueq, Uanis(C21) \\sim Ueq, Uanis(C22) \\sim Ueq, Uanis(C24) \\sim Ueq,
Uanis(C27) \\sim Ueq, Uanis(C29) \\sim Ueq, Uanis(C30) \\sim Ueq, Uanis(C31)
\\sim Ueq, Uanis(C32) \\sim Ueq, Uanis(C33) \\sim Ueq, Uanis(C35) \\sim Ueq,
Uanis(C36) \\sim Ueq, Uanis(C39) \\sim Ueq, Uanis(C40) \\sim Ueq, Uanis(C41)
\\sim Ueq, Uanis(C42) \\sim Ueq, Uanis(C43) \\sim Ueq, Uanis(C44) \\sim Ueq,
Uanis(C45) \\sim Ueq, Uanis(C46) \\sim Ueq, Uanis(C47) \\sim Ueq, Uanis(C48)
\\sim Ueq, Uanis(C49) \\sim Ueq, Uanis(C50) \\sim Ueq, Uanis(C51) \\sim Ueq,
Uanis(C54) \\sim Ueq, Uanis(C55) \\sim Ueq, Uanis(C56) \\sim Ueq, Uanis(C57)
\\sim Ueq, Uanis(C59) \\sim Ueq, Uanis(C60) \\sim Ueq, Uanis(C64) \\sim Ueq,
Uanis(C65) \\sim Ueq, Uanis(C66) \\sim Ueq, Uanis(C67) \\sim Ueq, Uanis(C68)
\\sim Ueq, Uanis(C69) \\sim Ueq, Uanis(C71) \\sim Ueq, Uanis(C72) \\sim Ueq,
Uanis(C73) \\sim Ueq, Uanis(C74) \\sim Ueq, Uanis(C77) \\sim Ueq, Uanis(C78)
\\sim Ueq, Uanis(C79) \\sim Ueq, Uanis(C81) \\sim Ueq, Uanis(C82) \\sim Ueq,
Uanis(C86) \\sim Ueq, Uanis(C88) \\sim Ueq, Uanis(C90) \\sim Ueq, Uanis(C94)
\\sim Ueq, Uanis(C96) \\sim Ueq, Uanis(C97) \\sim Ueq, Uanis(C99) \\sim Ueq,
Uanis(C103) \\sim Ueq, Uanis(C104) \\sim Ueq, Uanis(C105) \\sim Ueq,
Uanis(C106) \\sim Ueq, Uanis(C107) \\sim Ueq, Uanis(C108) \\sim Ueq,
Uanis(C109) \\sim Ueq, Uanis(C113) \\sim Ueq, Uanis(C114) \\sim Ueq,
Uanis(C115) \\sim Ueq, Uanis(C117) \\sim Ueq, Uanis(C118) \\sim Ueq,
Uanis(C120) \\sim Ueq, Uanis(C121) \\sim Ueq, Uanis(C122) \\sim Ueq,
Uanis(C123) \\sim Ueq, Uanis(C125) \\sim Ueq, Uanis(C127) \\sim Ueq,
Uanis(C128) \\sim Ueq, Uanis(C132) \\sim Ueq, Uanis(C135) \\sim Ueq,
Uanis(C137) \\sim Ueq, Uanis(C140) \\sim Ueq, Uanis(C142) \\sim Ueq,
Uanis(C147) \\sim Ueq, Uanis(C148) \\sim Ueq, Uanis(C152) \\sim Ueq,
Uanis(C153) \\sim Ueq, Uanis(C158) \\sim Ueq, Uanis(C159) \\sim Ueq,
Uanis(C160) \\sim Ueq, Uanis(C161) \\sim Ueq, Uanis(C162) \\sim Ueq,
Uanis(C163) \\sim Ueq, Uanis(C164) \\sim Ueq, Uanis(C167) \\sim Ueq,
Uanis(C168) \\sim Ueq, Uanis(C170) \\sim Ueq, Uanis(C172) \\sim Ueq,
Uanis(C173) \\sim Ueq, Uanis(C174) \\sim Ueq, Uanis(C175) \\sim Ueq,
Uanis(C177) \\sim Ueq, Uanis(C179) \\sim Ueq, Uanis(C180) \\sim Ueq,
Uanis(C182) \\sim Ueq, Uanis(C183) \\sim Ueq, Uanis(C185) \\sim Ueq,
Uanis(C187) \\sim Ueq, Uanis(C188) \\sim Ueq, Uanis(C190) \\sim Ueq,
Uanis(C196) \\sim Ueq, Uanis(C198) \\sim Ueq, Uanis(C11) \\sim Ueq, Uanis(C1BA)
\\sim Ueq, Uanis(C7BA) \\sim Ueq, Uanis(C2BA) \\sim Ueq, Uanis(C38) \\sim Ueq,
Uanis(C3BA) \\sim Ueq, Uanis(C1CA) \\sim Ueq, Uanis(C1AA) \\sim Ueq,
Uanis(C4BA) \\sim Ueq, Uanis(C2AA) \\sim Ueq, Uanis(C6AA) \\sim Ueq, Uanis(C62)
\\sim Ueq, Uanis(C8AA) \\sim Ueq, Uanis(C3AA) \\sim Ueq, Uanis(C9AA) \\sim Ueq,
Uanis(C0AA) \\sim Ueq, Uanis(C75) \\sim Ueq, Uanis(C4AA) \\sim Ueq, Uanis(C83)
\\sim Ueq, Uanis(C84) \\sim Ueq, Uanis(C5BA) \\sim Ueq, Uanis(C87) \\sim Ueq,
Uanis(C89) \\sim Ueq, Uanis(C91) \\sim Ueq, Uanis(C8BA) \\sim Ueq, Uanis(C5AA)
\\sim Ueq, Uanis(C98) \\sim Ueq, Uanis(C0CA) \\sim Ueq, Uanis(C101) \\sim Ueq,
Uanis(C7AA) \\sim Ueq, Uanis(C2CA) \\sim Ueq, Uanis(C9BA) \\sim Ueq,
Uanis(C0BA) \\sim Ueq, Uanis(C110) \\sim Ueq, Uanis(C111) \\sim Ueq,
Uanis(C116) \\sim Ueq, Uanis(C6BA) \\sim Ueq, Uanis(C126) \\sim Ueq,
Uanis(C130) \\sim Ueq, Uanis(C3CA) \\sim Ueq, Uanis(C19) \\sim Ueq, Uanis(C0DA)
\\sim Ueq, Uanis(C1DA) \\sim Ueq, Uanis(C2DA) \\sim Ueq, Uanis(C52) \\sim Ueq,
Uanis(C4CA) \\sim Ueq, Uanis(C5CA) \\sim Ueq, Uanis(C9CA) \\sim Ueq,
Uanis(C6CA) \\sim Ueq, Uanis(C7CA) \\sim Ueq, Uanis(C8CA) \\sim Ueq,
Uanis(C3DA) \\sim Ueq, Uanis(C16) \\sim Ueq, Uanis(C18) \\sim Ueq, Uanis(C26)
\\sim Ueq, Uanis(C8DA) \\sim Ueq, Uanis(C9DA) \\sim Ueq, Uanis(C4DA) \\sim Ueq,
Uanis(C5DA) \\sim Ueq, Uanis(C0EA) \\sim Ueq, Uanis(C63) \\sim Ueq, Uanis(C1EA)
\\sim Ueq, Uanis(C70) \\sim Ueq, Uanis(C6DA) \\sim Ueq, Uanis(C2EA) \\sim Ueq,
Uanis(C7DA) \\sim Ueq, Uanis(C3EA) \\sim Ueq, Uanis(C93) \\sim Ueq, Uanis(C4EA)
\\sim Ueq, Uanis(C5EA) \\sim Ueq, Uanis(C6EA) \\sim Ueq, Uanis(C100) \\sim Ueq,
Uanis(C2FA) \\sim Ueq, Uanis(C4FA) \\sim Ueq, Uanis(C23) \\sim Ueq, Uanis(C7FA)
\\sim Ueq, Uanis(C3FA) \\sim Ueq, Uanis(C5FA) \\sim Ueq, Uanis(C6FA) \\sim Ueq,
Uanis(C8FA) \\sim Ueq, Uanis(C9FA) \\sim Ueq, Uanis(C7GA) \\sim Ueq,
Uanis(C8GA) \\sim Ueq, Uanis(C3GA) \\sim Ueq, Uanis(C0GA) \\sim Ueq,
Uanis(C6GA) \\sim Ueq, Uanis(C9GA) \\sim Ueq, Uanis(C37) \\sim Ueq, Uanis(C1GA)
\\sim Ueq, Uanis(C2GA) \\sim Ueq, Uanis(C5GA) \\sim Ueq, Uanis(C4GA) \\sim Ueq,
Uanis(C2HA) \\sim Ueq, Uanis(C0HA) \\sim Ueq, Uanis(C1HA) \\sim Ueq, Uanis(C3)
\\sim Ueq, Uanis(C7EA) \\sim Ueq, Uanis(C61) \\sim Ueq, Uanis(C8EA) \\sim Ueq,
Uanis(C5) \\sim Ueq, Uanis(C6) \\sim Ueq, Uanis(C13) \\sim Ueq: with sigma of
0.01 and sigma for terminal atoms of 0.02
6.a Riding coordinates:
 C13(H13C,H13D,H13E)
6.b Ternary CH refined with riding coordinates:
 C48(H48), C60(H60), C65(H65), C67(H67), C71(H71), C72(H72), C88(H88),
 C90(H90), C117(H117), C118(H118), C128(H128), C137(H137), C142(H142),
 C147(H147), C159(H159), C160(H160), C168(H168), C170(H170), C177(H177),
 C188(H188), C196(H196), C2BA(H2BA), C38(H38), C4BA(H4BA), C8AA(H8AA),
 C8BA(H8BA), C9BA(H9BA), C0BA(H0BA), C111(H111), C126(H126), C130(H130),
 C7CA(H7CA), C8CA(H8CA), C18(H18), C63(H63), C3EA(H3EA), C93(H93), C5EA(H5EA),
 C3FA(H3FA), C5FA(H5FA), C2GA(H2GA), C4GA(H4GA)
6.c Secondary CH2 refined with riding coordinates:
 C14(H14A,H14B), C30(H30A,H30B), C31(H31A,H31B), C32(H32A,H32B), C33(H33A,
 H33B), C36(H36A,H36B), C39(H39A,H39B), C40(H40A,H40B), C41(H41A,H41B),
 C42(H42A,H42B), C43(H43A,H43B), C44(H44A,H44B), C46(H46A,H46B), C49(H49A,H49B),
  C51(H51A,H51B), C55(H55A,H55B), C66(H66A,H66B), C68(H68A,H68B), C69(H69A,
 H69B), C79(H79A,H79B), C86(H86A,H86B), C96(H96A,H96B), C97(H97A,H97B),
 C106(H10A,H10B), C107(H10C,H10D), C113(H11A,H11B), C114(H11C,H11D), C115(H11E,
 H11F), C120(H12A,H12B), C121(H12C,H12D), C123(H12E,H12F), C132(H13A,H13B),
 C148(H14C,H14D), C152(H15A,H15B), C153(H15C,H15D), C158(H15E,H15F), C162(H16A,
 H16B), C164(H16C,H16D), C172(H17A,H17B), C173(H17C,H17D), C174(H17E,H17F),
 C179(H17G,H17H), C180(H18A,H18B), C182(H18C,H18D), C183(H18E,H18F), C187(H18G,
 H18H), C190(H19A,H19B), C198(H19C,H19D), C7BA(H7BA,H7BB), C3BA(H3BA,H3BB),
 C2AA(H2AA,H2AB), C3AA(H3AA,H3AB), C9AA(H9AA,H9AB), C75(H75A,H75B), C4AA(H4AA,
 H4AB), C83(H83A,H83B), C5BA(H5BA,H5BB), C91(H91A,H91B), C5AA(H5AA,H5AB),
 C98(H98A,H98B), C101(H10E,H10F), C7AA(H7AA,H7AB), C110(H11G,H11H), C6BA(H6BA,
 H6BB), C4CA(H4CA,H4CB), C5CA(H5CA,H5CB), C9CA(H9CA,H9CB), C6CA(H6CA,H6CB),
 C26(H26A,H26B), C8DA(H8DA,H8DB), C9DA(H9DA,H9DB), C1EA(H1EA,H1EB), C70(H70A,
 H70B), C6DA(H6DA,H6DB), C2EA(H2EA,H2EB), C7DA(H7DA,H7DB), C4EA(H4EA,H4EB),
 C6EA(H6EA,H6EB), C100(H10G,H10H), C2FA(H2FA,H2FB), C4FA(H4FA,H4FB), C6FA(H6FA,
 H6FB), C3GA(H3GA,H3GB), C5GA(H5GA,H5GB)
6.d Aromatic/amide H refined with riding coordinates:
 C20(H20), C29(H29), C35(H35), C45(H45), C54(H54), C56(H56), C57(H57),
 C64(H64), C73(H73), C74(H74), C77(H77), C81(H81), C94(H94), C99(H99),
 C103(H103), C105(H105), C108(H108), C122(H122), C135(H135), C140(H140),
 C161(H161), C163(H163), C167(H167), C175(H175), C185(H185), C11(H11),
 C1CA(H1CA), C0AA(H0AA), C89(H89), C0CA(H0CA), C2CA(H2CA), C116(H116),
 C3CA(H3CA), C0DA(H0DA), C2DA(H2DA), C3DA(H3DA), C4DA(H4DA), C5DA(H5DA),
 C8FA(H8FA), C9FA(H9FA), C7GA(H7GA), C8GA(H8GA), C0GA(H0GA), C6GA(H6GA),
 C9GA(H9GA), C37(H37), C1GA(H1GA), C2HA(H2HA), C7EA(H7EA), C61(H61), C8EA(H8EA),
  C5(H5), C6(H6)
6.e Fitted hexagon refined as free rotating group:
 C3(C7EA,C61,C8EA,C5,C6)
6.f Idealised Me refined as rotating group:
 C84(H84A,H84B,H84C), C52(H52A,H52B,H52C), C23(H23A,H23B,H23C), C1HA(H1HA,H1HB,
 H1HC)
;
_olex2_submission_special_instructions 'No special instructions were received'

loop_
_space_group_symop_operation_xyz
'x, y, z'
'-x, -y, -z'

loop_
_atom_site_label
_atom_site_type_symbol
_atom_site_fract_x
_atom_site_fract_y
_atom_site_fract_z
_atom_site_U_iso_or_equiv
_atom_site_adp_type
_atom_site_occupancy
_atom_site_site_symmetry_order
_atom_site_calc_flag
_atom_site_refinement_flags_posn
_atom_site_refinement_flags_adp
_atom_site_refinement_flags_occupancy
_atom_site_disorder_assembly
_atom_site_disorder_group
Au01 Au 0.68130(4) 0.20764(3) 0.31610(2) 0.01438(13) Uani 1 1 d . . . . .
Au02 Au 0.56412(3) 0.21159(3) 0.37325(2) 0.01729(15) Uani 1 1 d . . . . .
Au03 Au 0.82444(3) 0.17585(3) 0.34343(2) 0.01735(15) Uani 1 1 d . . . . .
Au04 Au 0.57895(4) 0.11007(3) 0.30115(2) 0.01757(15) Uani 1 1 d . . . . .
Au05 Au 0.63272(4) 0.32370(3) 0.34395(2) 0.01806(15) Uani 1 1 d . . . . .
Au06 Au 0.67554(4) 0.29830(3) 0.25524(2) 0.01821(15) Uani 1 1 d . . . . .
Au07 Au 0.73162(3) 0.24726(3) 0.40262(2) 0.01665(15) Uani 1 1 d . . . . .
Au08 Au 0.79924(4) 0.20099(3) 0.25372(2) 0.02000(16) Uani 1 1 d . . . . .
Au09 Au 0.65192(4) 0.16374(3) 0.22749(2) 0.01884(15) Uani 1 1 d . . . . .
Au0A Au 0.54021(3) 0.23003(3) 0.28083(2) 0.01776(15) Uani 1 1 d . . . . .
Au0B Au 0.69110(4) 0.12186(3) 0.37598(2) 0.01767(15) Uani 1 1 d . . . . .
Au0C Au 0.78509(3) 0.30601(3) 0.32695(2) 0.01826(15) Uani 1 1 d . . . . .
Au0D Au 0.73904(4) 0.09136(3) 0.27978(2) 0.01853(15) Uani 1 1 d . . . . .
Au0E Au 0.79270(4) 0.30031(3) 0.19534(2) 0.02194(16) Uani 1 1 d . . . . .
Au0F Au 0.75061(4) 0.40809(3) 0.23873(2) 0.02150(16) Uani 1 1 d . . . . .
Au0G Au 0.65830(4) 0.34290(3) 0.17414(2) 0.02279(16) Uani 1 1 d . . . . .
Au0H Au 0.49079(4) 0.31087(3) 0.19486(2) 0.02359(16) Uani 1 1 d . . . . .
Au0I Au 0.92673(4) 0.40808(3) 0.26529(2) 0.02049(15) Uani 1 1 d . . . . .
Au0J Au 0.69576(4) 0.45425(3) 0.33534(2) 0.02204(16) Uani 1 1 d . . . . .
Au0K Au 0.85714(4) 0.46048(3) 0.17433(2) 0.02498(17) Uani 1 1 d . . . . .
Au0L Au 0.68661(4) 0.21960(4) 0.11840(2) 0.03189(19) Uani 1 1 d . . . . .
Au0M Au 0.75804(4) 0.35657(4) 0.10117(3) 0.0345(2) Uani 1 1 d . . . . .
Cd0N Cd 0.65658(6) -0.03509(5) 0.33413(4) 0.0212(3) Uani 1 1 d . . . . .
Cd0O Cd 0.97642(6) 0.24515(6) 0.28894(4) 0.0247(3) Uani 1 1 d . . . . .
S00P S 0.8996(2) 0.24014(19) 0.21182(13) 0.0222(9) Uani 1 1 d . . . . .
S00Q S 0.9091(2) 0.34426(18) 0.31905(13) 0.0181(9) Uani 1 1 d . . . . .
S00R S 0.4294(2) 0.27026(19) 0.25086(13) 0.0199(9) Uani 1 1 d . . . . .
S00S S 0.9567(2) 0.17983(18) 0.35092(13) 0.0191(9) Uani 1 1 d . . . . .
S00T S 0.6666(2) 0.03180(18) 0.40989(13) 0.0183(9) Uani 1 1 d . . . . .
S00U S 0.5979(2) 0.1703(2) 0.15723(13) 0.0270(10) Uani 1 1 d . . . . .
P00V P 0.7692(2) 0.28046(18) 0.47531(13) 0.0157(9) Uani 1 1 d . . . . .
S00W S 0.7760(2) -0.00735(18) 0.29530(14) 0.0215(9) Uani 1 1 d . . . . .
S00X S 0.9662(2) 0.47745(19) 0.21914(13) 0.0239(9) Uani 1 1 d . . . . .
S00Y S 0.6006(2) 0.42182(18) 0.37857(14) 0.0215(9) Uani 1 1 d . . . . .
S00Z S 0.5453(2) 0.00376(17) 0.28900(13) 0.0195(9) Uani 1 1 d . . . . .
S010 S 0.7842(2) 0.49367(19) 0.29150(14) 0.0230(9) Uani 1 1 d . . . . .
S011 S 0.5416(2) 0.3403(2) 0.13184(13) 0.0232(10) Uani 1 1 d . . . . .
P012 P 0.4757(2) 0.23046(19) 0.42693(13) 0.0163(9) Uani 1 1 d . . . . .
Cl01 Cl 1.1062(2) 0.2668(2) 0.27336(14) 0.0329(10) Uani 1 1 d . . . . .
S014 S 0.7561(2) 0.4623(2) 0.12424(15) 0.0350(12) Uani 1 1 d . . . . .
Cl1 Cl 0.6409(2) -0.1452(2) 0.34286(15) 0.0357(11) Uani 1 1 d . . . . .
S016 S 0.7632(2) 0.2570(3) 0.06700(17) 0.0429(13) Uani 1 1 d . . . . .
O3 O 0.6099(5) 0.2863(5) 0.4810(3) 0.024(3) Uani 1 1 d . . . . .
C14 C 0.5178(8) 0.5177(7) 0.3559(5) 0.020(4) Uani 1 1 d . U . . .
H14A H 0.525234 0.533570 0.387865 0.025 Uiso 1 1 calc R U . . .
H14B H 0.561359 0.532610 0.340105 0.025 Uiso 1 1 calc R U . . .
C15 C 0.6379(9) 0.2603(7) 0.5180(6) 0.026(4) Uani 1 1 d . U . . .
C17 C 0.4810(8) 0.3052(7) 0.4616(5) 0.016(3) Uani 1 1 d . U . . .
C20 C 0.3655(8) 0.2579(7) 0.3659(5) 0.023(2) Uani 1 1 d . U . . .
H20 H 0.407377 0.273797 0.351627 0.028 Uiso 1 1 calc R U . . .
C21 C 0.4600(8) -0.0079(7) 0.3206(5) 0.017(4) Uani 1 1 d . U . . .
C22 C 0.7136(8) 0.2481(7) 0.5187(5) 0.020(4) Uani 1 1 d . U . . .
C24 C 0.5480(9) 0.3258(8) 0.4849(5) 0.024(4) Uani 1 1 d . U . . .
C27 C 0.7836(9) -0.0624(7) 0.2443(6) 0.0252(19) Uani 1 1 d . U . . .
C29 C 0.7657(8) 0.3890(7) 0.5373(5) 0.024(2) Uani 1 1 d . U . . .
H29 H 0.773115 0.363155 0.560233 0.029 Uiso 1 1 calc R U . . .
C30 C 0.9662(8) 0.4260(7) 0.4655(5) 0.025(2) Uani 1 1 d . U . . .
H30A H 0.994645 0.445486 0.492713 0.030 Uiso 1 1 calc R U . . .
H30B H 0.914062 0.415921 0.473666 0.030 Uiso 1 1 calc R U . . .
C31 C 0.8110(9) -0.1241(7) 0.2608(5) 0.025(2) Uani 1 1 d . U . . .
H31A H 0.858927 -0.116333 0.279110 0.030 Uiso 1 1 calc R U . . .
H31B H 0.772537 -0.141114 0.279274 0.030 Uiso 1 1 calc R U . . .
C32 C 0.5408(9) 0.4358(8) 0.0807(5) 0.028(4) Uani 1 1 d . U . . .
H32A H 0.596613 0.438497 0.085159 0.034 Uiso 1 1 calc R U . . .
H32B H 0.527359 0.403711 0.055379 0.034 Uiso 1 1 calc R U . . .
C33 C 0.9635(8) 0.3359(7) 0.4058(5) 0.026(2) Uani 1 1 d . U . . .
H33A H 0.911935 0.321398 0.412070 0.031 Uiso 1 1 calc R U . . .
H33B H 0.991735 0.299777 0.393554 0.031 Uiso 1 1 calc R U . . .
C35 C 0.3189(8) 0.2060(7) 0.4226(5) 0.024(2) Uani 1 1 d . U . . .
H35 H 0.325859 0.185206 0.448372 0.029 Uiso 1 1 calc R U . . .
C36 C 1.0434(8) 0.3984(8) 0.3585(5) 0.027(2) Uani 1 1 d . U . . .
H36A H 1.067600 0.360100 0.346277 0.032 Uiso 1 1 calc R U . . .
H36B H 1.043343 0.427819 0.335786 0.032 Uiso 1 1 calc R U . . .
C39 C 1.0269(8) 0.3814(8) 0.1614(6) 0.032(2) Uani 1 1 d . U . . .
H39A H 0.984139 0.388161 0.140404 0.038 Uiso 1 1 calc R U . . .
H39B H 1.009176 0.351335 0.181157 0.038 Uiso 1 1 calc R U . . .
C40 C 0.8417(9) -0.0380(7) 0.2157(5) 0.028(2) Uani 1 1 d . U . . .
H40A H 0.890180 -0.030257 0.233377 0.034 Uiso 1 1 calc R U . . .
H40B H 0.825196 0.002073 0.206740 0.034 Uiso 1 1 calc R U . . .
C41 C 0.5038(8) 0.4237(7) 0.3023(5) 0.020(4) Uani 1 1 d . U . . .
H41A H 0.502012 0.377952 0.299454 0.024 Uiso 1 1 calc R U . . .
H41B H 0.547759 0.437147 0.286193 0.024 Uiso 1 1 calc R U . . .
C42 C 0.3945(9) 0.1861(8) 0.1763(6) 0.030(2) Uani 1 1 d . U . . .
H42A H 0.443328 0.166116 0.180950 0.036 Uiso 1 1 calc R U . . .
H42B H 0.402894 0.220695 0.158332 0.036 Uiso 1 1 calc R U . . .
C43 C 0.4409(8) -0.0790(7) 0.3166(5) 0.021(4) Uani 1 1 d . U . . .
H43A H 0.435300 -0.096663 0.284877 0.025 Uiso 1 1 calc R U . . .
H43B H 0.481156 -0.100766 0.331630 0.025 Uiso 1 1 calc R U . . .
C44 C 0.4470(8) 0.4267(7) 0.3769(5) 0.022(4) Uani 1 1 d . U . . .
H44A H 0.444277 0.380976 0.374308 0.026 Uiso 1 1 calc R U . . .
H44B H 0.454804 0.442658 0.408795 0.026 Uiso 1 1 calc R U . . .
C45 C 0.5194(9) 0.0817(8) 0.4939(5) 0.029(4) Uani 1 1 d . U . . .
H45 H 0.549668 0.046286 0.490290 0.034 Uiso 1 1 calc R U . . .
C46 C 0.5277(9) 0.4657(8) 0.1620(5) 0.031(4) Uani 1 1 d . U . . .
H46A H 0.583512 0.469795 0.166158 0.038 Uiso 1 1 calc R U . . .
H46B H 0.507115 0.453109 0.189656 0.038 Uiso 1 1 calc R U . . .
C47 C 0.3800(8) 0.2279(7) 0.4034(5) 0.022(2) Uani 1 1 d . U . . .
C48 C 1.0952(9) 0.3519(8) 0.1332(6) 0.034(2) Uani 1 1 d . U . . .
H48 H 1.080901 0.312106 0.114368 0.040 Uiso 1 1 calc R U . . .
C49 C 1.0459(8) 0.4867(7) 0.4191(5) 0.026(2) Uani 1 1 d . U . . .
H49A H 1.045551 0.515826 0.396186 0.031 Uiso 1 1 calc R U . . .
H49B H 1.074691 0.506935 0.445965 0.031 Uiso 1 1 calc R U . . .
C50 C 0.9994(9) 0.1060(8) 0.3364(6) 0.035(2) Uani 1 1 d . U . . .
C51 C 0.9218(8) 0.4430(7) 0.3878(5) 0.025(2) Uani 1 1 d . U . . .
H51A H 0.867821 0.434721 0.393078 0.029 Uiso 1 1 calc R U . . .
H51B H 0.924457 0.472002 0.364907 0.029 Uiso 1 1 calc R U . . .
C54 C 0.4971(9) 0.4198(8) 0.5134(5) 0.028(4) Uani 1 1 d . U . . .
H54 H 0.503668 0.459716 0.529734 0.033 Uiso 1 1 calc R U . . .
C55 C 1.0876(8) 0.3831(8) 0.4358(5) 0.027(2) Uani 1 1 d . U . . .
H55A H 1.117246 0.402320 0.462638 0.033 Uiso 1 1 calc R U . . .
H55B H 1.112586 0.344894 0.424185 0.033 Uiso 1 1 calc R U . . .
C56 C 0.9761(9) 0.2654(8) 0.5407(6) 0.031(4) Uani 1 1 d . U . . .
H56 H 1.003562 0.284263 0.566651 0.037 Uiso 1 1 calc R U . . .
C57 C 0.5182(8) 0.1250(8) 0.4650(5) 0.026(4) Uani 1 1 d . U . . .
H57 H 0.550166 0.119447 0.440573 0.031 Uiso 1 1 calc R U . . .
C59 C 0.5829(11) 0.0926(9) 0.1240(7) 0.046(2) Uani 1 1 d . U . . .
C60 C 0.8550(9) -0.0827(8) 0.1730(6) 0.0295(19) Uani 1 1 d . U . . .
H60 H 0.893468 -0.065137 0.154243 0.035 Uiso 1 1 calc R U . . .
C64 C 0.4199(8) 0.3439(7) 0.4645(5) 0.019(4) Uani 1 1 d . U . . .
H64 H 0.373755 0.331889 0.448056 0.023 Uiso 1 1 calc R U . . .
C65 C 1.0850(9) 0.4268(8) 0.4013(5) 0.0271(19) Uani 1 1 d . U . . .
H65 H 1.138139 0.437838 0.394416 0.032 Uiso 1 1 calc R U . . .
C66 C 1.1235(9) 0.4040(8) 0.1067(6) 0.034(2) Uani 1 1 d . U . . .
H66A H 1.168814 0.390152 0.090787 0.041 Uiso 1 1 calc R U . . .
H66B H 1.083728 0.411473 0.083969 0.041 Uiso 1 1 calc R U . . .
C67 C 0.8234(9) -0.1705(8) 0.2195(6) 0.0282(19) Uani 1 1 d . U . . .
H67 H 0.841897 -0.209839 0.229574 0.034 Uiso 1 1 calc R U . . .
C68 C 0.3946(8) 0.0236(8) 0.2971(6) 0.036(5) Uani 1 1 d . U . . .
H68A H 0.405361 0.068801 0.299311 0.044 Uiso 1 1 calc R U . . .
H68B H 0.389892 0.007240 0.265120 0.044 Uiso 1 1 calc R U . . .
C69 C 0.4243(9) 0.4903(8) 0.0629(6) 0.038(5) Uani 1 1 d . U . . .
H69A H 0.403719 0.529963 0.055669 0.045 Uiso 1 1 calc R U . . .
H69B H 0.411289 0.458432 0.037378 0.045 Uiso 1 1 calc R U . . .
C71 C 0.4307(8) 0.4461(8) 0.2807(6) 0.032(4) Uani 1 1 d . U . . .
H71 H 0.423529 0.429922 0.248419 0.038 Uiso 1 1 calc R U . . .
C72 C 1.0283(9) 0.0214(8) 0.2749(6) 0.037(2) Uani 1 1 d . U . . .
H72 H 1.016553 0.004270 0.243115 0.045 Uiso 1 1 calc R U . . .
C73 C 0.6234(9) 0.2195(7) 0.5853(6) 0.031(4) Uani 1 1 d . U . . .
H73 H 0.593320 0.209962 0.608986 0.037 Uiso 1 1 calc R U . . .
C74 C 0.7497(8) 0.4023(7) 0.4587(6) 0.025(2) Uani 1 1 d . U . . .
H74 H 0.743721 0.385220 0.428360 0.030 Uiso 1 1 calc R U . . .
C77 C 0.2938(8) 0.2661(7) 0.3482(5) 0.025(2) Uani 1 1 d . U . . .
H77 H 0.287104 0.286271 0.322184 0.030 Uiso 1 1 calc R U . . .
C78 C 0.9587(8) 0.3834(8) 0.3718(5) 0.0246(19) Uani 1 1 d . U . . .
C79 C 0.7092(8) -0.0750(7) 0.2181(5) 0.027(2) Uani 1 1 d . U . . .
H79A H 0.690126 -0.035812 0.208969 0.032 Uiso 1 1 calc R U . . .
H79B H 0.671527 -0.092095 0.237036 0.032 Uiso 1 1 calc R U . . .
C81 C 1.0083(9) 0.2195(8) 0.5151(6) 0.028(4) Uani 1 1 d . U . . .
H81 H 1.056325 0.205058 0.523756 0.033 Uiso 1 1 calc R U . . .
C82 C 0.3643(9) 0.2093(8) 0.2198(6) 0.0281(19) Uani 1 1 d . U . . .
C86 C 0.6549(10) 0.0623(9) 0.1157(7) 0.046(2) Uani 1 1 d . U . . .
H86A H 0.680265 0.054911 0.144417 0.055 Uiso 1 1 calc R U . . .
H86B H 0.688819 0.089510 0.100754 0.055 Uiso 1 1 calc R U . . .
C88 C 1.1432(9) 0.4637(9) 0.1354(6) 0.035(2) Uani 1 1 d . U . . .
H88 H 1.162861 0.494454 0.116215 0.042 Uiso 1 1 calc R U . . .
C90 C 0.4470(9) 0.5411(8) 0.3375(6) 0.038(5) Uani 1 1 d . U . . .
H90 H 0.452490 0.587254 0.340541 0.045 Uiso 1 1 calc R U . . .
C94 C 0.7576(8) 0.4510(7) 0.5479(6) 0.024(2) Uani 1 1 d . U . . .
H94 H 0.757921 0.467467 0.578351 0.029 Uiso 1 1 calc R U . . .
C96 C 1.1085(8) 0.4299(8) 0.2235(6) 0.031(2) Uani 1 1 d . U . . .
H96A H 1.121664 0.468734 0.243091 0.037 Uiso 1 1 calc R U . . .
H96B H 1.089991 0.398739 0.242213 0.037 Uiso 1 1 calc R U . . .
C97 C 0.3802(8) 0.5249(7) 0.3628(6) 0.030(4) Uani 1 1 d . U . . .
H97A H 0.333827 0.542431 0.350487 0.036 Uiso 1 1 calc R U . . .
H97B H 0.387955 0.541682 0.394592 0.036 Uiso 1 1 calc R U . . .
C99 C 0.4317(8) 0.1860(8) 0.5062(5) 0.023(4) Uani 1 1 d . U . . .
H99 H 0.403164 0.222325 0.510634 0.028 Uiso 1 1 calc R U . . .
C103 C 0.9703(8) 0.1938(8) 0.4760(5) 0.025(4) Uani 1 1 d . U . . .
H103 H 0.992814 0.162739 0.456709 0.030 Uiso 1 1 calc R U . . .
C104 C 1.0480(9) 0.4412(8) 0.1891(6) 0.031(2) Uani 1 1 d . U . . .
C105 C 0.8958(9) 0.2150(7) 0.4652(6) 0.028(4) Uani 1 1 d . U . . .
H105 H 0.868577 0.196373 0.439028 0.034 Uiso 1 1 calc R U . . .
C106 C 0.9870(9) 0.0837(8) 0.2876(6) 0.035(2) Uani 1 1 d . U . . .
H10A H 1.006422 0.115635 0.269806 0.042 Uiso 1 1 calc R U . . .
H10B H 0.932048 0.077127 0.280182 0.042 Uiso 1 1 calc R U . . .
C107 C 0.3031(9) -0.0545(9) 0.3166(7) 0.045(5) Uani 1 1 d . U . . .
H10C H 0.296405 -0.072549 0.285063 0.054 Uiso 1 1 calc R U . . .
H10D H 0.255273 -0.061293 0.331414 0.054 Uiso 1 1 calc R U . . .
C108 C 0.5567(8) 0.3814(7) 0.5111(5) 0.021(4) Uani 1 1 d . U . . .
H108 H 0.603119 0.392886 0.527375 0.026 Uiso 1 1 calc R U . . .
C109 C 0.5054(9) 0.4180(7) 0.1229(6) 0.026(4) Uani 1 1 d . U . . .
C113 C 0.4204(8) 0.4109(7) 0.1153(5) 0.022(4) Uani 1 1 d . U . . .
H11A H 0.396991 0.400560 0.142728 0.026 Uiso 1 1 calc R U . . .
H11B H 0.407167 0.377180 0.091069 0.026 Uiso 1 1 calc R U . . .
C114 C 1.0044(9) -0.0248(8) 0.3078(6) 0.036(2) Uani 1 1 d . U . . .
H11C H 0.949278 -0.034211 0.303442 0.043 Uiso 1 1 calc R U . . .
H11D H 1.030855 -0.063963 0.300925 0.043 Uiso 1 1 calc R U . . .
C115 C 0.3191(9) 0.0839(8) 0.1808(6) 0.032(2) Uani 1 1 d . U . . .
H11E H 0.281387 0.053613 0.165096 0.039 Uiso 1 1 calc R U . . .
H11F H 0.366652 0.062284 0.185764 0.039 Uiso 1 1 calc R U . . .
C117 C 0.7192(9) -0.1210(7) 0.1767(6) 0.0290(19) Uani 1 1 d . U . . .
H117 H 0.669923 -0.129027 0.159184 0.035 Uiso 1 1 calc R U . . .
C118 C 0.3664(9) -0.0848(8) 0.3393(6) 0.035(5) Uani 1 1 d . U . . .
H118 H 0.352432 -0.129851 0.337362 0.042 Uiso 1 1 calc R U . . .
C120 C 0.4376(9) 0.5190(8) 0.2883(6) 0.033(5) Uani 1 1 d . U . . .
H12A H 0.481802 0.533528 0.272920 0.040 Uiso 1 1 calc R U . . .
H12B H 0.391644 0.536503 0.275554 0.040 Uiso 1 1 calc R U . . .
C121 C 0.4078(9) 0.5231(9) 0.1433(7) 0.043(5) Uani 1 1 d . U . . .
H12C H 0.388499 0.563413 0.136547 0.052 Uiso 1 1 calc R U . . .
H12D H 0.382932 0.511038 0.169780 0.052 Uiso 1 1 calc R U . . .
C122 C 0.6984(9) 0.2040(7) 0.5858(6) 0.029(4) Uani 1 1 d . U . . .
H122 H 0.718816 0.183739 0.609646 0.034 Uiso 1 1 calc R U . . .
C123 C 0.2623(8) 0.1665(8) 0.1421(6) 0.031(2) Uani 1 1 d . U . . .
H12E H 0.225653 0.135403 0.126252 0.038 Uiso 1 1 calc R U . . .
H12F H 0.270443 0.199838 0.123023 0.038 Uiso 1 1 calc R U . . .
C125 C 0.4734(8) 0.1774(7) 0.4683(5) 0.020(4) Uani 1 1 d . U . . .
C127 C 0.7631(8) 0.3636(7) 0.4928(5) 0.023(2) Uani 1 1 d . U . . .
C128 C 0.3722(9) 0.4507(8) 0.3579(6) 0.038(5) Uani 1 1 d . U . . .
H128 H 0.328158 0.436828 0.374314 0.046 Uiso 1 1 calc R U . . .
C132 C 1.0752(9) 0.4897(8) 0.1587(6) 0.034(2) Uani 1 1 d . U . . .
H13A H 1.034344 0.496898 0.136509 0.040 Uiso 1 1 calc R U . . .
H13B H 1.089262 0.529552 0.176767 0.040 Uiso 1 1 calc R U . . .
C135 C 0.9028(8) 0.2867(8) 0.5305(5) 0.024(4) Uani 1 1 d . U . . .
H135 H 0.880647 0.317907 0.549904 0.029 Uiso 1 1 calc R U . . .
C137 C 1.0038(8) 0.3669(8) 0.4483(5) 0.0260(19) Uani 1 1 d . U . . .
H137 H 1.004747 0.337748 0.471579 0.031 Uiso 1 1 calc R U . . .
C140 C 0.7490(8) 0.4899(8) 0.5158(5) 0.026(2) Uani 1 1 d . U . . .
H140 H 0.745658 0.533128 0.524066 0.032 Uiso 1 1 calc R U . . .
C142 C 0.3216(9) 0.0108(9) 0.3192(7) 0.053(6) Uani 1 1 d . U . . .
H142 H 0.279650 0.031016 0.303697 0.063 Uiso 1 1 calc R U . . .
C147 C 0.3944(9) 0.0076(8) 0.3919(6) 0.038(5) Uani 1 1 d . U . . .
H147 H 0.400023 0.025218 0.423965 0.046 Uiso 1 1 calc R U . . .
C148 C 1.0852(9) 0.1216(8) 0.3433(6) 0.040(2) Uani 1 1 d . U . . .
H14C H 1.100285 0.151751 0.322931 0.048 Uiso 1 1 calc R U . . .
H14D H 1.096883 0.140529 0.374309 0.048 Uiso 1 1 calc R U . . .
C152 C 1.1550(9) 0.3460(8) 0.1697(6) 0.035(2) Uani 1 1 d . U . . .
H15A H 1.201084 0.329781 0.155716 0.042 Uiso 1 1 calc R U . . .
H15B H 1.136602 0.315088 0.188643 0.042 Uiso 1 1 calc R U . . .
C153 C 0.4762(10) 0.0051(9) 0.0767(7) 0.050(2) Uani 1 1 d . U . . .
H15C H 0.461283 -0.034954 0.059111 0.061 Uiso 1 1 calc R U . . .
H15D H 0.429794 0.028597 0.082082 0.061 Uiso 1 1 calc R U . . .
C158 C 1.1127(9) 0.0358(8) 0.2844(6) 0.038(2) Uani 1 1 d . U . . .
H15E H 1.130040 0.066311 0.264767 0.046 Uiso 1 1 calc R U . . .
H15F H 1.140975 -0.002410 0.277466 0.046 Uiso 1 1 calc R U . . .
C159 C 0.5119(9) 0.4973(8) 0.0704(6) 0.036(5) Uani 1 1 d . U . . .
H159 H 0.534631 0.508990 0.042720 0.043 Uiso 1 1 calc R U . . .
C160 C 0.3912(9) 0.4727(8) 0.1024(6) 0.032(4) Uani 1 1 d . U . . .
H160 H 0.335069 0.468031 0.096561 0.038 Uiso 1 1 calc R U . . .
C161 C 0.2446(8) 0.2137(7) 0.4050(5) 0.026(2) Uani 1 1 d . U . . .
H161 H 0.202794 0.196813 0.418745 0.032 Uiso 1 1 calc R U . . .
C162 C 0.9754(9) 0.0604(8) 0.3650(6) 0.037(2) Uani 1 1 d . U . . .
H16A H 0.920674 0.050219 0.359154 0.044 Uiso 1 1 calc R U . . .
H16B H 0.983684 0.077621 0.396630 0.044 Uiso 1 1 calc R U . . .
C163 C 0.7453(8) 0.4664(8) 0.4708(6) 0.027(2) Uani 1 1 d . U . . .
H163 H 0.739757 0.493464 0.448500 0.032 Uiso 1 1 calc R U . . .
C164 C 0.2897(8) 0.2425(7) 0.2096(5) 0.027(2) Uani 1 1 d . U . . .
H16C H 0.299357 0.275306 0.190249 0.032 Uiso 1 1 calc R U . . .
H16D H 0.269109 0.261681 0.237612 0.032 Uiso 1 1 calc R U . . .
C167 C 0.7438(9) 0.2173(8) 0.5526(5) 0.029(4) Uani 1 1 d . U . . .
H167 H 0.795112 0.205604 0.552699 0.035 Uiso 1 1 calc R U . . .
C168 C 1.1773(9) 0.4071(8) 0.2000(6) 0.035(2) Uani 1 1 d . U . . .
H168 H 1.218688 0.399759 0.222284 0.042 Uiso 1 1 calc R U . . .
C170 C 0.2905(9) 0.1093(8) 0.2244(6) 0.030(2) Uani 1 1 d . U . . .
H170 H 0.279622 0.075530 0.243251 0.036 Uiso 1 1 calc R U . . .
C172 C 0.5362(10) 0.0565(9) 0.1521(7) 0.047(2) Uani 1 1 d . U . . .
H17A H 0.489697 0.078575 0.160017 0.056 Uiso 1 1 calc R U . . .
H17B H 0.565096 0.049941 0.179853 0.056 Uiso 1 1 calc R U . . .
C173 C 0.3286(10) 0.0393(9) 0.3672(7) 0.050(6) Uani 1 1 d . U . . .
H17C H 0.280409 0.033106 0.381688 0.060 Uiso 1 1 calc R U . . .
H17D H 0.339891 0.084283 0.368579 0.060 Uiso 1 1 calc R U . . .
C174 C 0.7796(8) -0.0964(8) 0.1475(6) 0.031(2) Uani 1 1 d . U . . .
H17E H 0.786301 -0.127502 0.121487 0.038 Uiso 1 1 calc R U . . .
H17F H 0.761847 -0.058193 0.136119 0.038 Uiso 1 1 calc R U . . .
C175 C 0.5908(9) 0.2483(8) 0.5513(6) 0.028(4) Uani 1 1 d . U . . .
H175 H 0.539186 0.259307 0.550906 0.034 Uiso 1 1 calc R U . . .
C177 C 0.9631(8) 0.4715(8) 0.4309(5) 0.0253(19) Uani 1 1 d . U . . .
H177 H 0.938230 0.510135 0.442944 0.030 Uiso 1 1 calc R U . . .
C179 C 0.5438(10) 0.1053(9) 0.0824(7) 0.048(2) Uani 1 1 d . U . . .
H17G H 0.575065 0.134402 0.067361 0.058 Uiso 1 1 calc R U . . .
H17H H 0.494851 0.124519 0.088793 0.058 Uiso 1 1 calc R U . . .
C180 C 0.5317(10) 0.5460(9) 0.1081(7) 0.048(6) Uani 1 1 d . U . . .
H18A H 0.512809 0.586232 0.100974 0.057 Uiso 1 1 calc R U . . .
H18B H 0.587458 0.550219 0.113030 0.057 Uiso 1 1 calc R U . . .
C182 C 0.4657(9) 0.0180(8) 0.3688(6) 0.040(5) Uani 1 1 d . U . . .
H18C H 0.507839 -0.001514 0.384052 0.048 Uiso 1 1 calc R U . . .
H18D H 0.477714 0.062968 0.371052 0.048 Uiso 1 1 calc R U . . .
C183 C 1.2037(9) 0.4538(8) 0.1703(6) 0.035(2) Uani 1 1 d . U . . .
H18E H 1.216978 0.493624 0.188633 0.042 Uiso 1 1 calc R U . . .
H18F H 1.249746 0.439096 0.155572 0.042 Uiso 1 1 calc R U . . .
C185 C 0.4268(9) 0.4021(8) 0.4923(6) 0.029(4) Uani 1 1 d . U . . .
H185 H 0.384551 0.427778 0.496231 0.035 Uiso 1 1 calc R U . . .
C187 C 0.7490(8) -0.1840(7) 0.1931(6) 0.030(2) Uani 1 1 d . U . . .
H18G H 0.711296 -0.201385 0.211902 0.035 Uiso 1 1 calc R U . . .
H18H H 0.756020 -0.214819 0.167003 0.035 Uiso 1 1 calc R U . . .
C188 C 0.5296(10) 0.0412(9) 0.0506(7) 0.050(2) Uani 1 1 d . U . . .
H188 H 0.503424 0.049256 0.021963 0.060 Uiso 1 1 calc R U . . .
C190 C 0.3765(9) -0.0610(8) 0.3878(6) 0.029(4) Uani 1 1 d . U . . .
H19A H 0.418386 -0.082258 0.401849 0.035 Uiso 1 1 calc R U . . .
H19B H 0.329629 -0.069100 0.403136 0.035 Uiso 1 1 calc R U . . .
C196 C 0.4949(9) 0.5279(8) 0.1520(6) 0.038(5) Uani 1 1 d . U . . .
H196 H 0.508386 0.560464 0.177420 0.045 Uiso 1 1 calc R U . . .
C198 C 0.3492(8) 0.1574(7) 0.2483(5) 0.028(2) Uani 1 1 d . U . . .
H19C H 0.330009 0.174838 0.277128 0.033 Uiso 1 1 calc R U . . .
H19D H 0.397090 0.136787 0.254418 0.033 Uiso 1 1 calc R U . . .
C11 C 0.4293(8) 0.1457(7) 0.5373(5) 0.017(4) Uani 1 1 d . U . . .
H11 H 0.399872 0.153354 0.562798 0.021 Uiso 1 1 calc R U . . .
C1BA C 0.9240(8) 0.1818(7) 0.1655(5) 0.017(3) Uani 1 1 d . U . . .
C7BA C 0.2200(8) 0.1430(8) 0.2141(6) 0.031(2) Uani 1 1 d . U . . .
H7BA H 0.181395 0.112805 0.199085 0.037 Uiso 1 1 calc R U . . .
H7BB H 0.199650 0.161179 0.242417 0.037 Uiso 1 1 calc R U . . .
C2BA C 0.8908(11) 0.0783(10) 0.1221(7) 0.050(6) Uani 1 1 d . U . . .
H2BA H 0.851693 0.043705 0.118679 0.061 Uiso 1 1 calc R U . . .
C38 C 1.0253(9) 0.1118(8) 0.1378(6) 0.033(4) Uani 1 1 d . U . . .
H38 H 1.077011 0.096653 0.144335 0.040 Uiso 1 1 calc R U . . .
C3BA C 1.0029(9) 0.1587(8) 0.1765(6) 0.037(5) Uani 1 1 d . U . . .
H3BA H 1.002545 0.138908 0.204337 0.044 Uiso 1 1 calc R U . . .
H3BB H 1.040194 0.193962 0.180862 0.044 Uiso 1 1 calc R U . . .
C1CA C 1.1169(10) 0.6532(9) 0.2172(7) 0.045(5) Uani 1 1 d . U . . .
H1CA H 1.106875 0.655057 0.247924 0.054 Uiso 1 1 calc R U . . .
C1AA C 0.7482(8) 0.0122(7) 0.4453(5) 0.019(4) Uani 1 1 d . U . . .
C4BA C 0.9474(11) 0.1622(9) 0.0842(7) 0.047(5) Uani 1 1 d . U . . .
H4BA H 0.946097 0.180400 0.055287 0.056 Uiso 1 1 calc R U . . .
C2AA C 0.8956(11) -0.0371(10) 0.4595(7) 0.056(6) Uani 1 1 d . U . . .
H2AA H 0.909060 -0.044219 0.427945 0.068 Uiso 1 1 calc R U . . .
H2AB H 0.938957 -0.049298 0.478110 0.068 Uiso 1 1 calc R U . . .
C6AA C 0.8643(8) 0.2603(7) 0.4911(5) 0.016(3) Uani 1 1 d . U . . .
C62 C 0.5141(9) 0.4487(8) 0.3506(6) 0.026(4) Uani 1 1 d . U . . .
C8AA C 1.0223(9) -0.0001(8) 0.3554(6) 0.039(2) Uani 1 1 d . U . . .
H8AA H 1.005732 -0.031333 0.375085 0.046 Uiso 1 1 calc R U . . .
C3AA C 0.7665(10) -0.0550(8) 0.4332(6) 0.040(5) Uani 1 1 d . U . . .
H3AA H 0.782373 -0.061210 0.402062 0.048 Uiso 1 1 calc R U . . .
H3AB H 0.720688 -0.081538 0.435286 0.048 Uiso 1 1 calc R U . . .
C9AA C 1.1047(9) 0.0136(8) 0.3634(6) 0.042(2) Uani 1 1 d . U . . .
H9AA H 1.132820 -0.024671 0.356493 0.051 Uiso 1 1 calc R U . . .
H9AB H 1.115729 0.029152 0.395175 0.051 Uiso 1 1 calc R U . . .
C0AA C 0.4705(8) 0.0940(8) 0.5306(5) 0.028(4) Uani 1 1 d . U . . .
H0AA H 0.467027 0.064393 0.551209 0.034 Uiso 1 1 calc R U . . .
C75 C 0.9649(9) 0.0555(8) 0.1326(6) 0.038(5) Uani 1 1 d . U . . .
H75A H 0.978916 0.023894 0.108405 0.046 Uiso 1 1 calc R U . . .
H75B H 0.964166 0.036152 0.160599 0.046 Uiso 1 1 calc R U . . .
C4AA C 0.8605(10) 0.0455(9) 0.5181(7) 0.051(6) Uani 1 1 d . U . . .
H4AA H 0.848359 0.089800 0.523081 0.061 Uiso 1 1 calc R U . . .
H4AB H 0.902646 0.038037 0.539353 0.061 Uiso 1 1 calc R U . . .
C83 C 0.8702(10) 0.1291(8) 0.1583(6) 0.042(5) Uani 1 1 d . U . . .
H83A H 0.819675 0.144138 0.150231 0.050 Uiso 1 1 calc R U . . .
H83B H 0.866225 0.110873 0.186690 0.050 Uiso 1 1 calc R U . . .
C84 C 0.9781(11) 0.6658(10) 0.2019(9) 0.087(9) Uani 1 1 d . U . . .
H84A H 0.949554 0.626202 0.197050 0.131 Uiso 1 1 calc R U . . .
H84B H 0.953975 0.695453 0.184191 0.131 Uiso 1 1 calc R U . . .
H84C H 0.978853 0.681831 0.233585 0.131 Uiso 1 1 calc R U . . .
C5BA C 0.9317(11) 0.2121(9) 0.1233(7) 0.050(6) Uani 1 1 d . U . . .
H5BA H 0.973910 0.243444 0.127470 0.060 Uiso 1 1 calc R U . . .
H5BB H 0.884567 0.233229 0.116351 0.060 Uiso 1 1 calc R U . . .
C87 C 1.0597(12) 0.6564(10) 0.1877(8) 0.052(6) Uani 1 1 d . U . . .
C89 C 0.2315(9) 0.2445(7) 0.3688(5) 0.026(2) Uani 1 1 d . U . . .
H89 H 0.181416 0.250991 0.358001 0.031 Uiso 1 1 calc R U . . .
C91 C 0.3625(9) 0.4276(8) 0.3084(6) 0.031(4) Uani 1 1 d . U . . .
H91A H 0.315661 0.444573 0.296124 0.038 Uiso 1 1 calc R U . . .
H91B H 0.355940 0.382010 0.304900 0.038 Uiso 1 1 calc R U . . .
C8BA C 0.2323(9) 0.1924(8) 0.1855(6) 0.030(2) Uani 1 1 d . U . . .
H8BA H 0.183039 0.212093 0.179646 0.036 Uiso 1 1 calc R U . . .
C5AA C 0.8156(10) 0.0499(10) 0.4424(7) 0.057(6) Uani 1 1 d . U . . .
H5AA H 0.805229 0.093563 0.452510 0.068 Uiso 1 1 calc R U . . .
H5AB H 0.829630 0.047332 0.410955 0.068 Uiso 1 1 calc R U . . .
C98 C 0.7264(10) 0.0221(9) 0.4946(6) 0.043(5) Uani 1 1 d . U . . .
H98A H 0.714731 0.066072 0.502664 0.051 Uiso 1 1 calc R U . . .
H98B H 0.680466 -0.003413 0.498411 0.051 Uiso 1 1 calc R U . . .
C0CA C 1.2049(13) 0.6396(11) 0.1625(9) 0.073(8) Uani 1 1 d . U . . .
H0CA H 1.254616 0.631317 0.153280 0.087 Uiso 1 1 calc R U . . .
C101 C 0.6015(10) 0.0119(9) 0.0413(7) 0.051(2) Uani 1 1 d . U . . .
H10E H 0.634553 0.039557 0.026173 0.061 Uiso 1 1 calc R U . . .
H10F H 0.592394 -0.027358 0.021600 0.061 Uiso 1 1 calc R U . . .
C7AA C 0.8824(9) -0.1444(7) 0.1909(6) 0.031(2) Uani 1 1 d . U . . .
H7AA H 0.891657 -0.175453 0.165290 0.037 Uiso 1 1 calc R U . . .
H7AB H 0.930622 -0.135798 0.208699 0.037 Uiso 1 1 calc R U . . .
C2CA C 1.1900(13) 0.6473(10) 0.2045(8) 0.067(7) Uani 1 1 d . U . . .
H2CA H 1.230133 0.648910 0.226631 0.080 Uiso 1 1 calc R U . . .
C9BA C 0.3340(9) 0.1376(8) 0.1515(6) 0.032(2) Uani 1 1 d . U . . .
H9BA H 0.354344 0.119695 0.122655 0.038 Uiso 1 1 calc R U . . .
C0BA C 1.1303(9) 0.0622(8) 0.3340(6) 0.042(2) Uani 1 1 d . U . . .
H0BA H 1.185755 0.071941 0.339475 0.050 Uiso 1 1 calc DR U . . .
C110 C 0.8934(12) 0.1075(10) 0.0816(8) 0.067(7) Uani 1 1 d . U . . .
H11G H 0.842011 0.120972 0.073865 0.080 Uiso 1 1 calc R U . . .
H11H H 0.907740 0.076479 0.057210 0.080 Uiso 1 1 calc R U . . .
C111 C 0.8829(11) 0.0291(10) 0.4713(7) 0.050(6) Uani 1 1 d . U . . .
H111 H 0.929644 0.053625 0.466162 0.060 Uiso 1 1 calc R U . . .
C116 C 1.0684(11) 0.6560(9) 0.1418(7) 0.052(6) Uani 1 1 d . U . . .
H116 H 1.028635 0.662824 0.120972 0.062 Uiso 1 1 calc R U . . .
C6BA C 0.5940(10) -0.0380(9) 0.1113(7) 0.049(2) Uani 1 1 d . U . . .
H6BA H 0.622634 -0.044268 0.139212 0.059 Uiso 1 1 calc R U . . .
H6BB H 0.583527 -0.079064 0.094086 0.059 Uiso 1 1 calc R U . . .
C126 C 0.5155(10) -0.0072(9) 0.1233(7) 0.050(2) Uani 1 1 d . U . . .
H126 H 0.483032 -0.034601 0.139575 0.060 Uiso 1 1 calc R U . . .
C130 C 0.6397(11) -0.0006(9) 0.0857(7) 0.049(2) Uani 1 1 d . U . . .
H130 H 0.688883 -0.020912 0.080031 0.058 Uiso 1 1 calc R U . . .
C3CA C 1.1430(13) 0.6442(10) 0.1305(8) 0.071(7) Uani 1 1 d . U . . .
H3CA H 1.153359 0.638842 0.099812 0.085 Uiso 1 1 calc R U . . .
C19 C 0.7981(11) 0.4946(10) 0.0766(7) 0.051(6) Uani 1 1 d . U . . .
C0DA C 1.0958(9) 0.5661(8) 0.3205(6) 0.032(4) Uani 1 1 d . U . . .
H0DA H 1.068808 0.527960 0.311789 0.039 Uiso 1 1 calc R U . . .
C1DA C 1.0588(9) 0.6158(8) 0.3340(6) 0.034(4) Uani 1 1 d . U . . .
C2DA C 1.1716(11) 0.5689(9) 0.3189(6) 0.047(5) Uani 1 1 d . U . . .
H2DA H 1.197195 0.532405 0.309166 0.056 Uiso 1 1 calc R U . . .
C52 C 0.9733(9) 0.6129(9) 0.3392(7) 0.052(6) Uani 1 1 d . U . . .
H52A H 0.951690 0.574265 0.323128 0.077 Uiso 1 1 calc R U . . .
H52B H 0.950427 0.648138 0.326942 0.077 Uiso 1 1 calc R U . . .
H52C H 0.962977 0.614351 0.370872 0.077 Uiso 1 1 calc R U . . .
C4CA C 0.8723(9) 0.4650(9) 0.0649(6) 0.043(5) Uani 1 1 d . U . . .
H4CA H 0.863860 0.420447 0.054423 0.052 Uiso 1 1 calc R U . . .
H4CB H 0.908521 0.469483 0.091060 0.052 Uiso 1 1 calc R U . . .
C5CA C 0.9195(11) 0.5668(9) 0.0422(7) 0.052(6) Uani 1 1 d . U . . .
H5CA H 0.955406 0.570720 0.068554 0.063 Uiso 1 1 calc R U . . .
H5CB H 0.942996 0.587411 0.018465 0.063 Uiso 1 1 calc R U . . .
C9CA C 0.7438(10) 0.4916(11) 0.0379(7) 0.058(6) Uani 1 1 d . U . . .
H9CA H 0.698010 0.514077 0.046726 0.069 Uiso 1 1 calc R U . . .
H9CB H 0.728339 0.447873 0.028267 0.069 Uiso 1 1 calc R U . . .
C6CA C 0.8168(10) 0.5619(8) 0.0921(6) 0.040(5) Uani 1 1 d . U . . .
H6CA H 0.853885 0.565108 0.117889 0.048 Uiso 1 1 calc R U . . .
H6CB H 0.770306 0.582476 0.102072 0.048 Uiso 1 1 calc R U . . .
C7CA C 0.8506(12) 0.5957(10) 0.0537(7) 0.055(6) Uani 1 1 d . U . . .
H7CA H 0.861187 0.640431 0.064499 0.065 Uiso 1 1 calc R U . . .
C8CA C 0.9032(11) 0.5007(10) 0.0265(7) 0.053(6) Uani 1 1 d . U . . .
H8CA H 0.952535 0.482278 0.018293 0.063 Uiso 1 1 calc R U . . .
C3DA C 1.2145(10) 0.6247(8) 0.3313(6) 0.037(5) Uani 1 1 d . U . . .
H3DA H 1.267832 0.625932 0.328721 0.045 Uiso 1 1 calc R U . . .
C16 C 0.7423(9) 0.5664(8) 0.2751(6) 0.0281(19) Uani 1 1 d . U . . .
C18 C 0.6356(9) 0.6160(8) 0.2382(6) 0.033(2) Uani 1 1 d . U . . .
H18 H 0.584907 0.608224 0.222078 0.039 Uiso 1 1 calc R U . . .
C26 C 0.7349(9) 0.6110(7) 0.3181(6) 0.029(2) Uani 1 1 d . U . . .
H26A H 0.697970 0.593516 0.337277 0.035 Uiso 1 1 calc R U . . .
H26B H 0.784440 0.616930 0.334890 0.035 Uiso 1 1 calc R U . . .
C8DA C 0.7979(9) 0.5935(7) 0.2450(6) 0.030(2) Uani 1 1 d . U . . .
H8DA H 0.803109 0.564278 0.217818 0.036 Uiso 1 1 calc R U . . .
H8DB H 0.848256 0.600465 0.260702 0.036 Uiso 1 1 calc R U . . .
C9DA C 0.6667(8) 0.5551(8) 0.2507(6) 0.030(2) Uani 1 1 d . U . . .
H9DA H 0.630982 0.535901 0.269822 0.036 Uiso 1 1 calc R U . . .
H9DB H 0.671843 0.526048 0.223418 0.036 Uiso 1 1 calc R U . . .
C4DA C 1.1782(9) 0.6765(8) 0.3468(6) 0.034(4) Uani 1 1 d . U . . .
H4DA H 1.205747 0.714023 0.356673 0.040 Uiso 1 1 calc R U . . .
C5DA C 1.0976(10) 0.6726(9) 0.3479(6) 0.044(5) Uani 1 1 d . U . . .
H5DA H 1.070342 0.708167 0.357834 0.053 Uiso 1 1 calc R U . . .
C0EA C 0.7058(15) 0.2514(14) 0.0126(9) 0.088(3) Uani 1 1 d . U . . .
C63 C 0.7780(12) 0.5196(11) -0.0005(8) 0.067(7) Uani 1 1 d . U . . .
H63 H 0.740861 0.514910 -0.026763 0.080 Uiso 1 1 calc R U . . .
C1EA C 0.6280(13) 0.2808(12) 0.0228(9) 0.089(3) Uani 1 1 d . U . . .
H1EA H 0.603435 0.260527 0.046354 0.106 Uiso 1 1 calc R U . . .
H1EB H 0.635136 0.325485 0.032930 0.106 Uiso 1 1 calc R U . . .
C70 C 0.6943(13) 0.1823(12) -0.0061(9) 0.089(3) Uani 1 1 d . U . . .
H70A H 0.743800 0.163307 -0.011084 0.106 Uiso 1 1 calc R U . . .
H70B H 0.666929 0.159386 0.015011 0.106 Uiso 1 1 calc R U . . .
C6DA C 0.8507(11) 0.4885(10) -0.0134(7) 0.062(6) Uani 1 1 d . U . . .
H6DA H 0.841397 0.443429 -0.021456 0.074 Uiso 1 1 calc R U . . .
H6DB H 0.872011 0.506067 -0.039165 0.074 Uiso 1 1 calc R U . . .
C2EA C 0.5690(13) 0.2011(12) -0.0411(9) 0.091(3) Uani 1 1 d . U . . .
H2EA H 0.546058 0.176356 -0.019365 0.109 Uiso 1 1 calc R U . . .
H2EB H 0.536335 0.196574 -0.068806 0.109 Uiso 1 1 calc R U . . .
C7DA C 0.7929(12) 0.5897(11) 0.0156(8) 0.068(7) Uani 1 1 d . U . . .
H7DA H 0.811758 0.611323 -0.008998 0.082 Uiso 1 1 calc R U . . .
H7DB H 0.745355 0.608770 0.025282 0.082 Uiso 1 1 calc R U . . .
C3EA C 0.5783(14) 0.2705(13) -0.0215(9) 0.091(3) Uani 1 1 d . U . . .
H3EA H 0.526792 0.285894 -0.014994 0.109 Uiso 1 1 calc R U . . .
C93 C 0.6476(14) 0.1805(13) -0.0505(9) 0.091(3) Uani 1 1 d . U . . .
H93 H 0.644204 0.136855 -0.065226 0.109 Uiso 1 1 calc R U . . .
C4EA C 0.7457(13) 0.2880(12) -0.0172(9) 0.091(3) Uani 1 1 d . U . . .
H4EA H 0.793882 0.268614 -0.025240 0.109 Uiso 1 1 calc R U . . .
H4EB H 0.757482 0.330237 -0.002232 0.109 Uiso 1 1 calc R U . . .
C5EA C 0.6921(14) 0.2913(13) -0.0619(9) 0.091(3) Uani 1 1 d . U . . .
H5EA H 0.717591 0.317111 -0.082512 0.109 Uiso 1 1 calc R U . . .
C6EA C 0.6164(13) 0.3152(12) -0.0519(9) 0.092(3) Uani 1 1 d . U . . .
H6EA H 0.585168 0.316112 -0.079794 0.110 Uiso 1 1 calc R U . . .
H6EB H 0.621353 0.357734 -0.036216 0.110 Uiso 1 1 calc R U . . .
C100 C 0.6872(13) 0.2219(12) -0.0821(9) 0.092(3) Uani 1 1 d . U . . .
H10G H 0.658506 0.218052 -0.111228 0.111 Uiso 1 1 calc R U . . .
H10H H 0.738905 0.207353 -0.087270 0.111 Uiso 1 1 calc R U . . .
C2FA C 0.6286(9) 0.6600(8) 0.2804(6) 0.032(2) Uani 1 1 d . U . . .
H2FA H 0.592302 0.642290 0.299869 0.039 Uiso 1 1 calc R U . . .
H2FB H 0.609572 0.699955 0.272802 0.039 Uiso 1 1 calc R U . . .
C4FA C 0.7622(9) 0.7015(8) 0.2740(6) 0.032(2) Uani 1 1 d . U . . .
H4FA H 0.740972 0.740783 0.266440 0.038 Uiso 1 1 calc R U . . .
H4FB H 0.813001 0.710749 0.288859 0.038 Uiso 1 1 calc R U . . .
C23 C 0.5963(9) 0.6821(8) 0.4041(6) 0.035(5) Uani 1 1 d . U . . .
H23A H 0.583613 0.643381 0.385078 0.052 Uiso 1 1 calc R U . . .
H23B H 0.589827 0.717091 0.386772 0.052 Uiso 1 1 calc R U . . .
H23C H 0.562862 0.686145 0.429185 0.052 Uiso 1 1 calc R U . . .
C7FA C 0.6813(10) 0.6817(9) 0.4225(6) 0.038(5) Uani 1 1 d . U . . .
C3FA C 0.7092(9) 0.6706(8) 0.3057(6) 0.032(2) Uani 1 1 d . U . . .
H3FA H 0.704490 0.699635 0.333405 0.038 Uiso 1 1 calc R U . . .
C5FA C 0.7680(9) 0.6563(8) 0.2319(6) 0.031(2) Uani 1 1 d . U . . .
H5FA H 0.803753 0.673960 0.211596 0.038 Uiso 1 1 calc R U . . .
C6FA C 0.6915(8) 0.6438(8) 0.2081(6) 0.033(2) Uani 1 1 d . U . . .
H6FA H 0.696495 0.614837 0.180757 0.040 Uiso 1 1 calc R U . . .
H6FB H 0.671881 0.682923 0.199146 0.040 Uiso 1 1 calc R U . . .
C8FA C 0.7064(10) 0.6276(9) 0.4304(7) 0.048(6) Uani 1 1 d . U . . .
H8FA H 0.677285 0.590165 0.422729 0.058 Uiso 1 1 calc R U . . .
C9FA C 0.7834(11) 0.6292(10) 0.4520(7) 0.049(6) Uani 1 1 d . U . . .
H9FA H 0.805819 0.591802 0.458193 0.059 Uiso 1 1 calc R U . . .
C7GA C 1.0625(10) 0.8001(8) 0.2859(6) 0.039(5) Uani 1 1 d . U . . .
H7GA H 1.069963 0.786226 0.255492 0.046 Uiso 1 1 calc R U . . .
C8GA C 0.9938(11) 0.7945(8) 0.3012(7) 0.045(5) Uani 1 1 d . U . . .
H8GA H 0.953252 0.776355 0.281964 0.054 Uiso 1 1 calc R U . . .
C3GA C 0.8057(9) -0.0624(8) 0.5139(6) 0.036(5) Uani 1 1 d . U . . .
H3GA H 0.759019 -0.087548 0.516757 0.043 Uiso 1 1 calc R U . . .
H3GB H 0.845278 -0.074875 0.534924 0.043 Uiso 1 1 calc R U . . .
C0GA C 0.7204(11) 0.7373(10) 0.4331(7) 0.050(6) Uani 1 1 d . U . . .
H0GA H 0.697544 0.774521 0.426766 0.059 Uiso 1 1 calc R U . . .
C6GA C 1.1102(10) 0.8443(8) 0.3568(7) 0.044(5) Uani 1 1 d . U . . .
H6GA H 1.152063 0.861152 0.375619 0.052 Uiso 1 1 calc R U . . .
C9GA C 1.1227(10) 0.8252(8) 0.3122(7) 0.039(5) Uani 1 1 d . U . . .
H9GA H 1.171335 0.829436 0.300639 0.046 Uiso 1 1 calc R U . . .
C37 C 0.8216(12) 0.6831(11) 0.4628(8) 0.065(7) Uani 1 1 d . U . . .
H37 H 0.870131 0.684376 0.477703 0.078 Uiso 1 1 calc R U . . .
C1GA C 0.7882(11) 0.7394(10) 0.4515(7) 0.054(6) Uani 1 1 d . U . . .
H1GA H 0.815836 0.777745 0.457646 0.065 Uiso 1 1 calc R U . . .
C2GA C 0.7905(10) 0.0047(9) 0.5253(7) 0.047(5) Uani 1 1 d . U . . .
H2GA H 0.776084 0.012426 0.557036 0.056 Uiso 1 1 calc R U . . .
C5GA C 1.0252(11) 0.1449(10) 0.0964(7) 0.057(6) Uani 1 1 d . U . . .
H5GA H 1.058523 0.182559 0.102026 0.069 Uiso 1 1 calc R U . . .
H5GB H 1.045094 0.117586 0.071522 0.069 Uiso 1 1 calc R U . . .
C4GA C 0.8321(11) -0.0744(10) 0.4656(7) 0.050(6) Uani 1 1 d . U . . .
H4GA H 0.843130 -0.119031 0.458105 0.060 Uiso 1 1 calc R U . . .
C2HA C 1.0441(10) 0.8404(8) 0.3743(7) 0.039(5) Uani 1 1 d . U . . .
H2HA H 1.038530 0.853814 0.404956 0.047 Uiso 1 1 calc R U . . .
C0HA C 0.9809(10) 0.8158(8) 0.3465(6) 0.036(5) Uani 1 1 d . U . . .
C1HA C 0.8987(10) 0.8164(10) 0.3654(7) 0.060(6) Uani 1 1 d . U . . .
H1HA H 0.877524 0.857234 0.364011 0.090 Uiso 1 1 calc R U . . .
H1HB H 0.901739 0.807260 0.396427 0.090 Uiso 1 1 calc R U . . .
H1HC H 0.865953 0.784954 0.347455 0.090 Uiso 1 1 calc R U . . .
C3 C 0.3618(7) 0.2684(8) -0.0399(6) 0.095(6) Uani 1 1 d G U . . .
C7EA C 0.3786(7) 0.2898(6) 0.0047(7) 0.103(7) Uani 1 1 d G U . . .
H7EA H 0.391027 0.332376 0.013205 0.124 Uiso 1 1 calc R U . . .
C61 C 0.3772(8) 0.2489(10) 0.0367(5) 0.115(7) Uani 1 1 d G U . . .
H61 H 0.388697 0.263505 0.067170 0.138 Uiso 1 1 calc R U . . .
C8EA C 0.3590(8) 0.1866(9) 0.0242(6) 0.101(7) Uani 1 1 d G U . . .
H8EA H 0.358077 0.158644 0.046124 0.122 Uiso 1 1 calc R U . . .
C5 C 0.3422(7) 0.1652(6) -0.0203(7) 0.100(7) Uani 1 1 d G U . . .
H5 H 0.329787 0.122654 -0.028886 0.120 Uiso 1 1 calc R U . . .
C6 C 0.3436(7) 0.2061(10) -0.0524(5) 0.081(6) Uani 1 1 d G U . . .
H6 H 0.332116 0.191525 -0.082852 0.097 Uiso 1 1 calc R U . . .
C13 C 0.3635(11) 0.3094(12) -0.0758(9) 0.110(9) Uani 1 1 d . U . . .
H13C H 0.393193 0.345880 -0.062046 0.165 Uiso 1 1 d R U . . .
H13D H 0.313933 0.322090 -0.086646 0.165 Uiso 1 1 d R U . . .
H13E H 0.390323 0.289210 -0.100836 0.165 Uiso 1 1 d R U . . .

loop_
_atom_site_aniso_label
_atom_site_aniso_U_11
_atom_site_aniso_U_22
_atom_site_aniso_U_33
_atom_site_aniso_U_23
_atom_site_aniso_U_13
_atom_site_aniso_U_12
Au01 0.0155(3) 0.0142(3) 0.0136(3) 0.0040(3) -0.0008(2) -0.0027(3)
Au02 0.0184(4) 0.0197(4) 0.0145(3) 0.0055(3) 0.0018(3) -0.0021(3)
Au03 0.0170(4) 0.0202(4) 0.0151(4) 0.0041(3) -0.0007(3) -0.0008(3)
Au04 0.0193(4) 0.0167(4) 0.0168(4) 0.0042(3) -0.0013(3) -0.0038(3)
Au05 0.0192(4) 0.0170(4) 0.0186(4) 0.0049(3) 0.0017(3) -0.0001(3)
Au06 0.0215(4) 0.0202(4) 0.0139(4) 0.0074(3) 0.0001(3) -0.0035(3)
Au07 0.0184(4) 0.0186(4) 0.0128(3) 0.0031(3) -0.0015(3) -0.0027(3)
Au08 0.0206(4) 0.0238(4) 0.0168(4) 0.0074(3) 0.0024(3) -0.0023(3)
Au09 0.0214(4) 0.0222(4) 0.0128(3) 0.0033(3) -0.0015(3) -0.0031(3)
Au0A 0.0177(4) 0.0212(4) 0.0150(3) 0.0059(3) -0.0013(3) -0.0016(3)
Au0B 0.0213(4) 0.0171(4) 0.0152(3) 0.0063(3) -0.0013(3) -0.0025(3)
Au0C 0.0182(4) 0.0206(4) 0.0159(4) 0.0040(3) -0.0014(3) -0.0050(3)
Au0D 0.0209(4) 0.0169(4) 0.0180(4) 0.0034(3) 0.0003(3) -0.0010(3)
Au0E 0.0238(4) 0.0233(4) 0.0196(4) 0.0055(3) 0.0033(3) 0.0005(3)
Au0F 0.0224(4) 0.0197(4) 0.0232(4) 0.0061(3) 0.0019(3) -0.0021(3)
Au0G 0.0228(4) 0.0299(4) 0.0172(4) 0.0108(3) -0.0014(3) -0.0018(3)
Au0H 0.0246(4) 0.0248(4) 0.0225(4) 0.0104(3) -0.0016(3) -0.0054(3)
Au0I 0.0216(4) 0.0233(4) 0.0172(4) 0.0060(3) 0.0002(3) -0.0021(3)
Au0J 0.0227(4) 0.0201(4) 0.0239(4) 0.0055(3) 0.0003(3) -0.0013(3)
Au0K 0.0240(4) 0.0323(4) 0.0201(4) 0.0098(3) 0.0008(3) -0.0002(3)
Au0L 0.0338(4) 0.0441(5) 0.0187(4) 0.0070(4) 0.0003(3) 0.0066(4)
Au0M 0.0274(4) 0.0541(6) 0.0234(4) 0.0129(4) 0.0017(3) -0.0091(4)
Cd0N 0.0226(6) 0.0209(7) 0.0201(6) 0.0043(5) -0.0006(5) -0.0017(5)
Cd0O 0.0265(7) 0.0252(7) 0.0229(7) 0.0044(5) 0.0016(5) 0.0010(5)
S00P 0.023(2) 0.024(2) 0.020(2) 0.0012(18) 0.0026(17) -0.0032(18)
S00Q 0.020(2) 0.018(2) 0.017(2) 0.0048(17) 0.0020(16) -0.0058(17)
S00R 0.016(2) 0.025(2) 0.020(2) 0.0114(18) -0.0029(16) -0.0005(17)
S00S 0.015(2) 0.021(2) 0.020(2) 0.0002(17) 0.0001(16) 0.0013(17)
S00T 0.022(2) 0.017(2) 0.017(2) 0.0080(17) -0.0013(16) -0.0025(17)
S00U 0.035(3) 0.033(3) 0.012(2) -0.0019(19) 0.0015(18) 0.003(2)
P00V 0.018(2) 0.015(2) 0.014(2) 0.0055(17) -0.0028(16) -0.0078(17)
S00W 0.025(2) 0.016(2) 0.023(2) 0.0015(17) -0.0035(17) 0.0000(17)
S00X 0.027(2) 0.025(2) 0.021(2) 0.0093(18) -0.0004(17) -0.0029(19)
S00Y 0.025(2) 0.016(2) 0.024(2) 0.0021(17) 0.0027(17) 0.0024(17)
S00Z 0.023(2) 0.012(2) 0.025(2) 0.0077(17) 0.0021(17) -0.0024(17)
S010 0.017(2) 0.023(2) 0.030(2) 0.0091(19) -0.0031(17) -0.0043(17)
S011 0.018(2) 0.030(3) 0.022(2) 0.0113(19) -0.0046(17) -0.0047(18)
P012 0.013(2) 0.019(2) 0.017(2) 0.0043(18) 0.0024(16) -0.0009(17)
Cl01 0.022(2) 0.045(3) 0.032(2) 0.008(2) 0.0008(18) 0.001(2)
S014 0.025(2) 0.053(3) 0.030(3) 0.022(2) -0.0028(19) -0.007(2)
Cl1 0.043(3) 0.026(3) 0.038(3) 0.010(2) -0.002(2) -0.004(2)
S016 0.022(3) 0.070(4) 0.037(3) 0.006(3) 0.001(2) -0.003(2)
O3 0.007(6) 0.040(8) 0.023(6) 0.004(6) -0.002(5) -0.001(5)
C14 0.020(7) 0.022(7) 0.019(7) -0.001(6) 0.001(6) 0.005(6)
C15 0.029(7) 0.020(7) 0.028(7) 0.009(6) -0.006(6) -0.009(6)
C17 0.014(6) 0.016(7) 0.018(7) 0.004(6) 0.007(5) -0.001(6)
C20 0.017(4) 0.030(4) 0.023(4) 0.005(4) -0.005(3) -0.002(3)
C21 0.020(7) 0.017(7) 0.015(7) 0.002(6) 0.001(5) -0.009(6)
C22 0.017(7) 0.024(7) 0.022(7) 0.012(6) -0.008(6) -0.001(6)
C24 0.021(7) 0.026(8) 0.025(7) 0.001(6) -0.005(6) 0.001(6)
C27 0.027(3) 0.022(3) 0.026(3) 0.002(3) 0.000(3) -0.001(3)
C29 0.020(4) 0.027(4) 0.025(4) 0.006(4) 0.005(3) -0.003(4)
C30 0.025(4) 0.028(4) 0.023(4) 0.006(3) 0.002(3) -0.003(3)
C31 0.025(4) 0.023(4) 0.027(4) 0.002(3) -0.003(3) 0.000(3)
C32 0.028(7) 0.033(8) 0.024(7) 0.009(6) 0.002(6) 0.004(6)
C33 0.027(4) 0.029(4) 0.022(4) 0.005(3) 0.000(3) -0.002(3)
C35 0.020(4) 0.029(4) 0.024(4) 0.007(4) -0.004(3) -0.007(4)
C36 0.026(4) 0.030(4) 0.024(4) 0.002(3) -0.001(3) -0.004(3)
C39 0.027(4) 0.035(4) 0.034(4) 0.008(3) 0.004(3) -0.001(3)
C40 0.032(4) 0.024(4) 0.028(4) 0.003(3) 0.000(3) 0.000(3)
C41 0.014(7) 0.021(7) 0.026(7) 0.007(6) 0.007(6) 0.003(6)
C42 0.028(4) 0.030(4) 0.032(4) 0.001(3) -0.002(3) 0.001(3)
C43 0.025(7) 0.015(7) 0.022(7) 0.001(6) 0.005(6) -0.003(6)
C44 0.024(7) 0.020(7) 0.022(7) 0.005(6) -0.001(6) 0.008(6)
C45 0.030(8) 0.031(8) 0.027(7) 0.014(7) 0.003(6) -0.001(6)
C46 0.034(8) 0.042(8) 0.019(7) 0.009(7) -0.010(6) 0.004(7)
C47 0.017(4) 0.027(4) 0.023(4) 0.006(4) -0.004(3) -0.007(3)
C48 0.029(3) 0.037(4) 0.035(4) 0.007(3) 0.005(3) -0.001(3)
C49 0.026(4) 0.027(4) 0.025(4) 0.003(3) 0.002(3) -0.004(3)
C50 0.032(3) 0.032(4) 0.042(4) 0.005(3) -0.001(3) 0.001(3)
C51 0.023(4) 0.028(4) 0.022(4) 0.002(3) 0.000(3) -0.003(3)
C54 0.040(8) 0.022(7) 0.019(7) -0.002(6) 0.002(6) -0.008(6)
C55 0.026(4) 0.029(4) 0.025(4) 0.000(3) -0.001(3) 0.000(3)
C56 0.023(7) 0.039(8) 0.028(8) -0.001(7) -0.003(6) -0.006(6)
C57 0.024(7) 0.034(8) 0.020(7) 0.006(6) -0.003(6) -0.003(6)
C59 0.042(4) 0.046(4) 0.047(4) -0.003(3) -0.008(3) 0.006(3)
C60 0.035(3) 0.025(3) 0.029(3) 0.003(3) -0.001(3) 0.001(3)
C64 0.017(7) 0.021(7) 0.020(7) 0.002(6) -0.003(6) -0.002(6)
C65 0.026(3) 0.029(3) 0.025(3) 0.001(3) 0.000(3) -0.003(3)
C66 0.030(4) 0.038(4) 0.035(4) 0.005(4) 0.006(3) -0.001(3)
C67 0.031(3) 0.025(3) 0.029(3) 0.002(3) -0.001(3) 0.000(3)
C68 0.034(8) 0.041(8) 0.041(8) 0.027(7) 0.005(7) 0.004(7)
C69 0.034(8) 0.038(8) 0.043(8) 0.011(7) -0.001(7) 0.000(7)
C71 0.018(7) 0.039(8) 0.039(8) 0.011(7) -0.009(6) 0.008(6)
C72 0.036(3) 0.033(4) 0.042(4) 0.006(3) 0.002(3) 0.001(3)
C73 0.029(7) 0.026(8) 0.039(8) 0.010(7) 0.012(6) -0.006(6)
C74 0.022(4) 0.027(4) 0.028(4) 0.004(4) 0.003(3) 0.000(4)
C77 0.019(4) 0.032(4) 0.024(4) 0.005(4) -0.003(3) 0.000(4)
C78 0.023(3) 0.029(3) 0.021(3) 0.004(3) -0.002(3) -0.003(3)
C79 0.031(4) 0.021(4) 0.028(4) 0.003(3) 0.000(3) 0.000(3)
C81 0.026(7) 0.027(8) 0.032(8) 0.009(6) -0.003(6) 0.004(6)
C82 0.025(3) 0.029(4) 0.029(3) 0.003(3) -0.005(3) 0.000(3)
C86 0.042(4) 0.047(4) 0.047(4) -0.003(4) -0.006(4) 0.006(4)
C88 0.030(3) 0.039(4) 0.035(4) 0.005(3) 0.007(3) -0.002(3)
C90 0.042(8) 0.028(8) 0.040(8) -0.006(7) 0.002(7) -0.009(7)
C94 0.020(4) 0.027(4) 0.027(4) 0.004(4) 0.004(3) -0.004(4)
C96 0.025(4) 0.037(4) 0.032(4) 0.008(3) 0.005(3) 0.000(3)
C97 0.026(7) 0.026(8) 0.039(8) 0.003(7) 0.000(6) 0.014(6)
C99 0.021(7) 0.026(8) 0.022(7) -0.001(6) -0.002(6) -0.004(6)
C103 0.025(7) 0.026(8) 0.026(7) 0.006(6) -0.007(6) 0.012(6)
C104 0.027(3) 0.035(4) 0.032(3) 0.007(3) 0.006(3) -0.001(3)
C105 0.032(7) 0.018(7) 0.032(8) 0.000(6) -0.006(6) -0.014(6)
C106 0.034(4) 0.033(4) 0.039(4) 0.007(4) 0.001(3) 0.000(3)
C107 0.023(8) 0.059(9) 0.052(9) 0.004(8) 0.010(7) -0.008(7)
C108 0.018(7) 0.029(8) 0.017(7) 0.002(6) 0.001(6) -0.001(6)
C109 0.028(7) 0.021(7) 0.030(8) 0.014(6) -0.006(6) -0.004(6)
C113 0.022(7) 0.022(7) 0.024(7) 0.013(6) -0.008(6) 0.006(6)
C114 0.036(4) 0.033(4) 0.040(4) 0.006(4) 0.002(3) 0.000(3)
C115 0.030(4) 0.032(4) 0.034(4) 0.002(3) -0.003(3) -0.004(3)
C117 0.034(3) 0.024(3) 0.029(3) 0.003(3) 0.000(3) 0.000(3)
C118 0.044(8) 0.021(8) 0.040(8) 0.007(7) 0.006(7) -0.010(7)
C120 0.033(8) 0.028(8) 0.040(8) 0.008(7) -0.004(7) -0.002(7)
C121 0.034(8) 0.045(9) 0.049(9) 0.003(7) 0.002(7) 0.006(7)
C122 0.034(8) 0.027(8) 0.026(7) 0.014(6) -0.009(6) 0.000(6)
C123 0.028(4) 0.033(4) 0.032(4) 0.000(3) -0.004(3) -0.002(3)
C125 0.017(7) 0.022(7) 0.021(7) 0.005(6) -0.007(6) -0.004(6)
C127 0.019(4) 0.026(4) 0.023(4) 0.005(4) 0.004(3) -0.001(4)
C128 0.032(8) 0.038(8) 0.045(9) 0.005(7) 0.011(7) 0.004(7)
C132 0.030(4) 0.038(4) 0.034(4) 0.005(3) 0.007(3) -0.003(3)
C135 0.022(7) 0.030(8) 0.021(7) 0.004(6) 0.003(6) 0.002(6)
C137 0.026(3) 0.029(3) 0.023(3) 0.004(3) -0.001(3) -0.003(3)
C140 0.022(4) 0.027(4) 0.030(4) 0.003(4) 0.001(3) -0.002(4)
C142 0.039(9) 0.062(10) 0.063(10) 0.032(8) 0.000(7) 0.007(7)
C147 0.031(8) 0.043(9) 0.039(8) -0.008(7) 0.019(7) -0.002(7)
C148 0.036(4) 0.035(4) 0.048(4) 0.001(4) -0.001(4) 0.001(3)
C152 0.030(4) 0.039(4) 0.037(4) 0.007(4) 0.005(3) 0.001(3)
C153 0.047(4) 0.051(4) 0.051(4) -0.005(4) -0.010(4) 0.009(4)
C158 0.035(4) 0.035(4) 0.046(4) 0.005(4) 0.005(4) 0.001(3)
C159 0.029(8) 0.041(8) 0.039(8) 0.011(7) 0.012(7) 0.009(7)
C160 0.026(7) 0.035(8) 0.034(8) 0.006(7) -0.007(6) -0.001(7)
C161 0.021(4) 0.032(4) 0.026(4) 0.006(4) -0.004(3) -0.003(4)
C162 0.035(4) 0.034(4) 0.042(4) 0.004(4) 0.000(3) 0.001(3)
C163 0.022(4) 0.027(4) 0.030(4) 0.004(4) 0.001(3) -0.001(4)
C164 0.023(4) 0.029(4) 0.028(4) 0.003(3) -0.004(3) 0.000(3)
C167 0.035(8) 0.029(8) 0.022(7) 0.000(6) 0.003(6) 0.006(6)
C168 0.029(3) 0.040(4) 0.036(4) 0.005(3) 0.004(3) 0.001(3)
C170 0.028(3) 0.030(4) 0.032(3) 0.005(3) -0.002(3) -0.003(3)
C172 0.041(4) 0.047(4) 0.049(4) -0.004(4) -0.008(4) 0.006(4)
C173 0.048(9) 0.039(9) 0.064(10) 0.007(8) 0.027(8) 0.006(7)
C174 0.038(4) 0.026(4) 0.030(4) 0.002(3) 0.000(3) 0.001(3)
C175 0.020(7) 0.036(8) 0.029(8) 0.004(7) 0.006(6) 0.001(6)
C177 0.024(3) 0.027(3) 0.024(3) 0.004(3) 0.002(3) -0.004(3)
C179 0.047(4) 0.048(4) 0.048(4) -0.004(4) -0.010(4) 0.007(4)
C180 0.046(9) 0.046(9) 0.053(9) 0.016(8) -0.011(7) 0.003(7)
C182 0.035(8) 0.035(8) 0.046(9) 0.000(7) 0.001(7) -0.021(7)
C183 0.029(4) 0.042(4) 0.036(4) 0.004(4) 0.006(3) -0.001(3)
C185 0.023(7) 0.034(8) 0.032(8) 0.010(7) 0.006(6) 0.008(6)
C187 0.034(4) 0.023(4) 0.030(4) 0.001(3) -0.002(3) 0.000(3)
C188 0.048(4) 0.050(4) 0.049(4) -0.004(3) -0.010(3) 0.009(3)
C190 0.024(7) 0.035(8) 0.031(8) 0.014(7) -0.002(6) 0.001(6)
C196 0.044(8) 0.027(8) 0.041(8) -0.003(7) -0.001(7) -0.003(7)
C198 0.026(4) 0.028(4) 0.028(4) 0.006(3) -0.005(3) -0.002(3)
C11 0.017(7) 0.021(7) 0.014(6) 0.002(6) 0.001(5) -0.013(6)
C1BA 0.019(7) 0.016(7) 0.014(6) 0.000(6) 0.003(5) -0.007(6)
C7BA 0.027(4) 0.032(4) 0.032(4) 0.002(3) -0.003(3) -0.004(3)
C2BA 0.046(9) 0.052(9) 0.052(9) -0.002(8) 0.007(7) -0.005(7)
C38 0.027(8) 0.047(9) 0.024(7) -0.005(7) 0.003(6) 0.014(7)
C3BA 0.038(8) 0.035(8) 0.036(8) -0.004(7) 0.013(7) -0.001(7)
C1CA 0.045(9) 0.046(9) 0.041(9) -0.008(7) 0.006(7) 0.007(7)
C1AA 0.023(7) 0.018(7) 0.021(7) 0.016(6) 0.003(6) -0.001(6)
C4BA 0.053(9) 0.049(9) 0.040(9) 0.013(7) -0.002(7) 0.003(8)
C2AA 0.059(9) 0.067(10) 0.050(9) 0.029(8) 0.010(8) 0.015(8)
C6AA 0.007(6) 0.017(7) 0.024(7) -0.001(6) 0.004(5) 0.005(5)
C62 0.021(7) 0.034(8) 0.025(7) 0.011(6) 0.005(6) 0.003(6)
C8AA 0.037(3) 0.034(4) 0.044(4) 0.004(3) 0.000(3) 0.002(3)
C3AA 0.043(8) 0.047(9) 0.029(8) 0.000(7) -0.017(7) 0.010(7)
C9AA 0.040(4) 0.037(4) 0.048(4) 0.001(4) -0.004(4) 0.004(3)
C0AA 0.028(7) 0.032(8) 0.028(8) 0.020(7) -0.001(6) -0.013(6)
C75 0.044(8) 0.037(8) 0.035(8) 0.008(7) 0.006(7) 0.007(7)
C4AA 0.049(9) 0.047(9) 0.053(9) -0.004(8) -0.016(8) 0.003(7)
C83 0.044(8) 0.038(9) 0.042(9) -0.005(7) 0.004(7) -0.003(7)
C84 0.075(14) 0.066(14) 0.121(17) 0.002(13) 0.032(13) -0.012(12)
C5BA 0.059(9) 0.039(9) 0.049(9) -0.004(7) 0.010(8) -0.002(7)
C87 0.056(9) 0.046(9) 0.056(9) 0.001(8) 0.012(8) 0.008(8)
C89 0.019(4) 0.032(4) 0.026(4) 0.006(4) -0.005(3) -0.001(4)
C91 0.029(8) 0.034(8) 0.030(8) 0.001(7) -0.004(6) 0.002(7)
C8BA 0.025(3) 0.032(4) 0.031(3) 0.001(3) -0.004(3) -0.003(3)
C5AA 0.048(9) 0.055(10) 0.068(10) 0.017(8) -0.007(8) 0.003(8)
C98 0.040(8) 0.050(9) 0.038(8) 0.002(7) 0.002(7) 0.002(7)
C0CA 0.069(10) 0.071(11) 0.079(11) 0.008(9) 0.007(9) 0.001(8)
C101 0.049(4) 0.051(4) 0.049(4) -0.007(4) -0.010(4) 0.008(4)
C7AA 0.034(4) 0.026(4) 0.031(4) 0.001(3) 0.000(3) 0.001(3)
C2CA 0.074(10) 0.063(10) 0.064(10) 0.019(8) -0.007(8) 0.006(8)
C9BA 0.029(3) 0.032(4) 0.034(3) 0.000(3) -0.002(3) -0.002(3)
C0BA 0.037(3) 0.037(4) 0.050(4) 0.001(3) -0.001(3) 0.002(3)
C110 0.064(10) 0.066(10) 0.066(10) -0.010(8) -0.011(8) 0.024(8)
C111 0.046(9) 0.051(9) 0.054(9) 0.020(8) -0.003(7) -0.010(7)
C116 0.050(9) 0.048(9) 0.056(10) 0.005(8) -0.002(8) 0.003(8)
C6BA 0.045(4) 0.049(4) 0.050(4) -0.007(4) -0.010(4) 0.009(4)
C126 0.045(4) 0.050(4) 0.051(4) -0.006(3) -0.009(3) 0.007(3)
C130 0.045(4) 0.050(4) 0.048(4) -0.006(3) -0.009(3) 0.008(3)
C3CA 0.087(10) 0.064(10) 0.064(10) 0.017(8) 0.025(8) -0.010(8)
C19 0.044(9) 0.064(10) 0.047(9) 0.016(8) 0.009(7) -0.004(8)
C0DA 0.036(8) 0.027(8) 0.035(8) 0.004(7) -0.005(7) 0.009(7)
C1DA 0.029(8) 0.034(8) 0.039(8) 0.009(7) -0.003(6) -0.007(7)
C2DA 0.055(9) 0.044(9) 0.040(9) 0.001(7) 0.004(7) 0.006(7)
C52 0.042(11) 0.039(11) 0.074(13) 0.008(10) 0.001(10) 0.005(9)
C4CA 0.041(8) 0.045(9) 0.043(9) 0.007(7) 0.003(7) -0.011(7)
C5CA 0.057(9) 0.058(10) 0.045(9) 0.017(8) 0.005(7) -0.002(8)
C9CA 0.049(9) 0.075(10) 0.052(9) 0.021(8) -0.003(8) -0.007(8)
C6CA 0.039(8) 0.037(8) 0.048(9) 0.015(7) 0.008(7) 0.013(7)
C7CA 0.068(10) 0.050(9) 0.052(9) 0.027(8) 0.006(8) 0.010(8)
C8CA 0.054(9) 0.064(10) 0.043(9) 0.018(8) 0.008(7) -0.004(8)
C3DA 0.039(8) 0.040(8) 0.033(8) 0.002(7) 0.000(7) 0.004(7)
C16 0.031(3) 0.025(3) 0.030(3) 0.011(3) -0.002(3) 0.003(3)
C18 0.035(3) 0.028(3) 0.035(4) 0.008(3) -0.004(3) 0.003(3)
C26 0.031(4) 0.027(4) 0.032(4) 0.011(3) -0.001(3) 0.003(3)
C8DA 0.032(4) 0.027(4) 0.032(4) 0.009(3) 0.001(3) 0.001(3)
C9DA 0.032(4) 0.026(4) 0.032(4) 0.010(3) -0.004(3) 0.002(3)
C4DA 0.035(8) 0.034(8) 0.033(8) 0.011(7) -0.009(6) -0.001(7)
C5DA 0.052(9) 0.039(9) 0.037(8) -0.006(7) -0.010(7) 0.001(7)
C0EA 0.092(4) 0.092(5) 0.079(4) 0.015(4) 0.001(4) -0.004(4)
C63 0.072(10) 0.080(11) 0.052(10) 0.027(8) -0.006(8) 0.004(8)
C1EA 0.093(5) 0.091(5) 0.081(5) 0.014(4) -0.002(4) -0.002(4)
C70 0.092(5) 0.093(5) 0.080(5) 0.013(4) 0.001(4) -0.002(4)
C6DA 0.069(10) 0.067(10) 0.053(10) 0.026(8) 0.018(8) -0.011(8)
C2EA 0.094(5) 0.093(5) 0.084(5) 0.012(4) -0.002(4) -0.003(4)
C7DA 0.067(10) 0.079(11) 0.063(10) 0.028(8) 0.011(8) 0.004(8)
C3EA 0.095(4) 0.093(5) 0.083(5) 0.013(4) -0.002(4) -0.003(4)
C93 0.095(4) 0.094(5) 0.083(5) 0.012(4) -0.001(4) -0.003(4)
C4EA 0.095(5) 0.094(5) 0.082(5) 0.014(4) 0.003(4) -0.007(4)
C5EA 0.095(4) 0.095(5) 0.084(4) 0.015(4) 0.002(4) -0.005(4)
C6EA 0.096(5) 0.094(5) 0.084(5) 0.013(4) -0.002(4) -0.004(4)
C100 0.096(5) 0.096(5) 0.084(5) 0.012(4) 0.001(4) -0.003(4)
C2FA 0.035(4) 0.028(4) 0.035(4) 0.009(3) -0.003(3) 0.004(3)
C4FA 0.036(4) 0.027(4) 0.034(4) 0.010(3) 0.000(3) 0.001(3)
C23 0.042(10) 0.026(10) 0.034(10) -0.014(8) 0.009(8) 0.007(8)
C7FA 0.042(8) 0.038(8) 0.034(8) 0.008(7) 0.001(7) 0.001(7)
C3FA 0.035(3) 0.027(3) 0.034(3) 0.009(3) -0.001(3) 0.003(3)
C5FA 0.035(3) 0.027(3) 0.033(3) 0.010(3) 0.001(3) 0.001(3)
C6FA 0.037(4) 0.029(4) 0.035(4) 0.009(3) -0.002(3) 0.001(3)
C8FA 0.048(9) 0.042(9) 0.058(9) 0.016(8) 0.018(7) -0.010(7)
C9FA 0.054(9) 0.043(9) 0.052(9) 0.012(8) -0.011(7) 0.001(7)
C7GA 0.041(8) 0.034(8) 0.041(8) 0.002(7) 0.006(7) 0.017(7)
C8GA 0.052(9) 0.033(8) 0.049(9) 0.003(7) -0.008(7) -0.007(7)
C3GA 0.034(8) 0.035(8) 0.041(8) 0.015(7) -0.008(7) -0.008(7)
C0GA 0.047(9) 0.046(9) 0.057(9) 0.013(8) 0.005(7) 0.002(7)
C6GA 0.040(8) 0.037(9) 0.057(9) 0.019(7) -0.009(7) 0.000(7)
C9GA 0.034(8) 0.033(8) 0.050(9) 0.008(7) 0.001(7) 0.011(7)
C37 0.059(10) 0.066(10) 0.072(10) 0.017(8) -0.003(8) 0.005(8)
C1GA 0.042(9) 0.045(9) 0.073(10) 0.001(8) -0.004(8) -0.002(7)
C2GA 0.045(9) 0.058(9) 0.040(9) 0.012(8) 0.002(7) 0.018(7)
C5GA 0.062(9) 0.056(10) 0.055(9) 0.002(8) 0.030(8) -0.010(8)
C4GA 0.052(9) 0.044(9) 0.054(9) 0.009(8) -0.013(8) 0.010(7)
C2HA 0.045(8) 0.035(8) 0.040(8) 0.014(7) -0.004(7) 0.012(7)
C0HA 0.041(8) 0.033(8) 0.033(8) 0.009(7) -0.008(7) -0.005(7)
C1HA 0.068(13) 0.059(13) 0.052(12) 0.011(11) -0.008(11) 0.006(11)
C3 0.099(11) 0.089(8) 0.096(8) 0.010(7) 0.008(9) 0.007(9)
C7EA 0.121(12) 0.093(9) 0.093(8) 0.002(7) 0.003(9) 0.000(9)
C61 0.127(12) 0.109(10) 0.108(9) 0.014(7) -0.007(9) -0.003(9)
C8EA 0.107(11) 0.099(9) 0.101(9) 0.019(8) 0.010(9) 0.009(9)
C5 0.102(11) 0.096(9) 0.105(9) 0.015(7) 0.014(9) 0.008(9)
C6 0.074(10) 0.086(8) 0.082(9) -0.001(7) 0.011(8) 0.000(8)
C13 0.121(17) 0.101(14) 0.112(13) 0.031(13) 0.000(14) 0.025(14)

loop_
_atom_type_symbol
_atom_type_description
_atom_type_scat_dispersion_real
_atom_type_scat_dispersion_imag
_atom_type_scat_source
C C 0.0181 0.0091 'International Tables Vol C Tables 4.2.6.8 and 6.1.1.4'
H H 0.0000 0.0000 'International Tables Vol C Tables 4.2.6.8 and 6.1.1.4'
Au Au -4.4197 7.2980 'International Tables Vol C Tables 4.2.6.8 and 6.1.1.4'
Cd Cd 0.1185 4.6533 'International Tables Vol C Tables 4.2.6.8 and 6.1.1.4'
Cl Cl 0.3639 0.7018 'International Tables Vol C Tables 4.2.6.8 and 6.1.1.4'
O O 0.0492 0.0322 'International Tables Vol C Tables 4.2.6.8 and 6.1.1.4'
P P 0.2955 0.4335 'International Tables Vol C Tables 4.2.6.8 and 6.1.1.4'
S S 0.3331 0.5567 'International Tables Vol C Tables 4.2.6.8 and 6.1.1.4'

loop_
_geom_angle_atom_site_label_1
_geom_angle_atom_site_label_2
_geom_angle_atom_site_label_3
_geom_angle
_geom_angle_site_symmetry_1
_geom_angle_site_symmetry_3
_geom_angle_publ_flag
Au02 Au01 Au03 121.04(3) . . ?
Au02 Au01 Au06 114.19(3) . . ?
Au02 Au01 Au07 68.53(3) . . ?
Au02 Au01 Au08 177.65(4) . . ?
Au02 Au01 Au09 119.01(3) . . ?
Au02 Au01 Au0C 117.13(3) . . ?
Au02 Au01 Au0D 120.82(3) . . ?
Au03 Au01 Au06 115.69(3) . . ?
Au03 Au01 Au08 60.68(2) . . ?
Au03 Au01 Au09 109.96(3) . . ?
Au03 Au01 Au0C 66.55(2) . . ?
Au03 Au01 Au0D 60.75(2) . . ?
Au04 Au01 Au02 64.96(2) . . ?
Au04 Au01 Au03 114.10(3) . . ?
Au04 Au01 Au05 119.75(3) . . ?
Au04 Au01 Au06 117.35(3) . . ?
Au04 Au01 Au07 118.61(3) . . ?
Au04 Au01 Au08 113.05(3) . . ?
Au04 Au01 Au09 65.19(2) . . ?
Au04 Au01 Au0A 62.57(2) . . ?
Au04 Au01 Au0B 64.43(2) . . ?
Au04 Au01 Au0C 177.33(3) . . ?
Au04 Au01 Au0D 63.67(2) . . ?
Au05 Au01 Au02 64.57(2) . . ?
Au05 Au01 Au03 118.97(3) . . ?
Au05 Au01 Au06 60.47(2) . . ?
Au05 Au01 Au07 68.27(3) . . ?
Au05 Au01 Au08 116.35(3) . . ?
Au05 Au01 Au09 116.90(3) . . ?
Au05 Au01 Au0A 66.65(3) . . ?
Au05 Au01 Au0B 119.19(3) . . ?
Au05 Au01 Au0C 61.03(2) . . ?
Au05 Au01 Au0D 174.30(3) . . ?
Au06 Au01 Au08 65.34(2) . . ?
Au06 Au01 Au0D 114.14(3) . . ?
Au07 Au01 Au03 62.10(2) . . ?
Au07 Au01 Au06 117.04(3) . . ?
Au07 Au01 Au08 113.79(3) . . ?
Au07 Au01 Au09 171.88(3) . . ?
Au07 Au01 Au0C 64.05(2) . . ?
Au07 Au01 Au0D 114.73(3) . . ?
Au08 Au01 Au0D 58.19(2) . . ?
Au09 Au01 Au06 63.81(2) . . ?
Au09 Au01 Au08 58.65(2) . . ?
Au09 Au01 Au0D 59.55(2) . . ?
Au0A Au01 Au02 63.17(2) . . ?
Au0A Au01 Au03 173.73(4) . . ?
Au0A Au01 Au06 63.83(2) . . ?
Au0A Au01 Au07 124.01(3) . . ?
Au0A Au01 Au08 114.97(3) . . ?
Au0A Au01 Au09 63.98(2) . . ?
Au0A Au01 Au0B 117.82(3) . . ?
Au0A Au01 Au0C 116.52(3) . . ?
Au0A Au01 Au0D 113.36(3) . . ?
Au0B Au01 Au02 66.64(2) . . ?
Au0B Au01 Au03 62.76(2) . . ?
Au0B Au01 Au06 178.20(3) . . ?
Au0B Au01 Au07 61.58(2) . . ?
Au0B Au01 Au08 113.90(3) . . ?
Au0B Au01 Au09 117.37(3) . . ?
Au0B Au01 Au0C 117.69(3) . . ?
Au0B Au01 Au0D 66.14(2) . . ?
Au0C Au01 Au06 60.52(2) . . ?
Au0C Au01 Au08 64.82(2) . . ?
Au0C Au01 Au09 112.14(3) . . ?
Au0C Au01 Au0D 115.32(3) . . ?
Au01 Au02 Au04 57.17(2) . . ?
Au01 Au02 Au05 57.55(2) . . ?
Au01 Au02 Au07 55.77(2) . . ?
Au01 Au02 Au0A 58.28(2) . . ?
Au01 Au02 Au0B 56.59(2) . . ?
Au04 Au02 Au07 102.55(3) . . ?
Au04 Au02 Au0B 58.60(2) . . ?
Au05 Au02 Au04 107.26(3) . . ?
Au05 Au02 Au07 61.40(2) . . ?
Au05 Au02 Au0B 105.29(3) . . ?
Au0A Au02 Au04 58.43(2) . . ?
Au0A Au02 Au05 62.45(2) . . ?
Au0A Au02 Au07 108.54(3) . . ?
Au0A Au02 Au0B 105.67(3) . . ?
Au0B Au02 Au07 54.76(2) . . ?
P012 Au02 Au01 170.21(11) . . ?
P012 Au02 Au04 132.61(10) . . ?
P012 Au02 Au05 114.29(10) . . ?
P012 Au02 Au07 116.55(10) . . ?
P012 Au02 Au0A 124.67(10) . . ?
P012 Au02 Au0B 125.81(10) . . ?
Au01 Au03 Au07 58.93(2) . . ?
Au01 Au03 Au08 61.61(2) . . ?
Au01 Au03 Au0B 58.46(2) . . ?
Au01 Au03 Au0C 56.75(2) . . ?
Au01 Au03 Au0D 61.66(2) . . ?
Au07 Au03 Au08 111.91(3) . . ?
Au07 Au03 Au0B 59.13(2) . . ?
Au07 Au03 Au0C 59.66(2) . . ?
Au07 Au03 Au0D 112.81(3) . . ?
Au08 Au03 Au0B 111.10(3) . . ?
Au08 Au03 Au0C 61.78(2) . . ?
Au08 Au03 Au0D 58.75(2) . . ?
Au0B Au03 Au0C 106.16(3) . . ?
Au0D Au03 Au0B 64.96(2) . . ?
Au0D Au03 Au0C 108.17(3) . . ?
S00S Au03 Au01 158.10(10) . . ?
S00S Au03 Au07 123.11(10) . . ?
S00S Au03 Au08 101.61(10) . . ?
S00S Au03 Au0B 143.19(10) . . ?
S00S Au03 Au0C 103.85(10) . . ?
S00S Au03 Au0D 123.83(10) . . ?
Au01 Au04 Au02 57.87(2) . . ?
Au01 Au04 Au09 57.83(2) . . ?
Au01 Au04 Au0A 58.95(2) . . ?
Au01 Au04 Au0B 58.04(2) . . ?
Au01 Au04 Au0D 60.50(2) . . ?
Au02 Au04 Au09 107.12(3) . . ?
Au02 Au04 Au0D 111.93(3) . . ?
Au09 Au04 Au0D 56.45(2) . . ?
Au0A Au04 Au02 59.63(2) . . ?
Au0A Au04 Au09 60.29(2) . . ?
Au0A Au04 Au0B 109.34(3) . . ?
Au0A Au04 Au0D 108.01(3) . . ?
Au0B Au04 Au02 61.99(2) . . ?
Au0B Au04 Au09 106.27(3) . . ?
Au0B Au04 Au0D 62.91(2) . . ?
S00Z Au04 Au01 153.20(10) . . ?
S00Z Au04 Au02 136.22(10) . . ?
S00Z Au04 Au09 116.64(10) . . ?
S00Z Au04 Au0A 145.00(10) . . ?
S00Z Au04 Au0B 104.83(10) . . ?
S00Z Au04 Au0D 93.94(9) . . ?
Au01 Au05 Au02 57.87(2) . . ?
Au01 Au05 Au06 61.58(2) . . ?
Au01 Au05 Au07 56.05(2) . . ?
Au01 Au05 Au0A 56.70(2) . . ?
Au01 Au05 Au0C 59.74(2) . . ?
Au01 Au05 Au0J 133.01(3) . . ?
Au02 Au05 Au07 61.94(2) . . ?
Au02 Au05 Au0A 57.86(2) . . ?
Au02 Au05 Au0J 166.52(3) . . ?
Au06 Au05 Au02 109.63(3) . . ?
Au06 Au05 Au07 108.02(3) . . ?
Au06 Au05 Au0A 60.83(2) . . ?
Au06 Au05 Au0J 83.84(3) . . ?
Au0A Au05 Au07 105.51(3) . . ?
Au0A Au05 Au0J 132.78(3) . . ?
Au0C Au05 Au02 110.29(3) . . ?
Au0C Au05 Au06 60.48(2) . . ?
Au0C Au05 Au07 59.39(2) . . ?
Au0C Au05 Au0A 107.29(3) . . ?
Au0C Au05 Au0J 76.19(2) . . ?
Au0J Au05 Au07 115.18(3) . . ?
S00Y Au05 Au01 171.16(10) . . ?
S00Y Au05 Au02 119.36(10) . . ?
S00Y Au05 Au06 125.37(10) . . ?
S00Y Au05 Au07 115.11(10) . . ?
S00Y Au05 Au0A 130.32(10) . . ?
S00Y Au05 Au0C 117.31(10) . . ?
S00Y Au05 Au0J 48.47(9) . . ?
Au01 Au06 Au08 57.67(2) . . ?
Au01 Au06 Au09 56.64(2) . . ?
Au01 Au06 Au0A 56.42(2) . . ?
Au05 Au06 Au01 57.95(2) . . ?
Au05 Au06 Au08 107.74(3) . . ?
Au05 Au06 Au09 108.40(3) . . ?
Au05 Au06 Au0A 62.92(2) . . ?
Au05 Au06 Au0C 59.36(2) . . ?
Au09 Au06 Au08 54.20(2) . . ?
Au0A Au06 Au08 103.15(3) . . ?
Au0A Au06 Au09 58.99(2) . . ?
Au0C Au06 Au01 58.18(2) . . ?
Au0C Au06 Au08 61.20(2) . . ?
Au0C Au06 Au09 104.46(3) . . ?
Au0C Au06 Au0A 108.04(3) . . ?
Au0E Au06 Au01 117.24(3) . . ?
Au0E Au06 Au05 146.92(3) . . ?
Au0E Au06 Au08 59.64(2) . . ?
Au0E Au06 Au09 89.00(3) . . ?
Au0E Au06 Au0A 146.06(3) . . ?
Au0E Au06 Au0C 89.55(3) . . ?
Au0F Au06 Au01 140.37(3) . . ?
Au0F Au06 Au05 103.70(3) . . ?
Au0F Au06 Au08 105.14(3) . . ?
Au0F Au06 Au09 145.91(3) . . ?
Au0F Au06 Au0A 151.37(3) . . ?
Au0F Au06 Au0C 82.18(3) . . ?
Au0F Au06 Au0E 57.30(2) . . ?
Au0G Au06 Au01 156.97(3) . . ?
Au0G Au06 Au05 140.50(3) . . ?
Au0G Au06 Au08 110.99(3) . . ?
Au0G Au06 Au09 100.34(3) . . ?
Au0G Au06 Au0A 114.08(3) . . ?
Au0G Au06 Au0C 137.69(3) . . ?
Au0G Au06 Au0E 56.98(2) . . ?
Au0G Au06 Au0F 58.80(2) . . ?
Au01 Au07 Au02 55.70(2) . . ?
Au01 Au07 Au03 58.97(2) . . ?
Au01 Au07 Au05 55.68(2) . . ?
Au01 Au07 Au0B 59.07(2) . . ?
Au01 Au07 Au0C 58.02(2) . . ?
Au03 Au07 Au02 107.50(3) . . ?
Au03 Au07 Au05 106.04(3) . . ?
Au03 Au07 Au0C 63.28(2) . . ?
Au05 Au07 Au02 56.66(2) . . ?
Au0B Au07 Au02 61.17(2) . . ?
Au0B Au07 Au03 60.84(2) . . ?
Au0B Au07 Au05 106.61(3) . . ?
Au0B Au07 Au0C 110.30(3) . . ?
Au0C Au07 Au02 102.57(3) . . ?
Au0C Au07 Au05 55.33(2) . . ?
P00V Au07 Au01 178.00(10) . . ?
P00V Au07 Au02 122.33(10) . . ?
P00V Au07 Au03 122.85(10) . . ?
P00V Au07 Au05 123.33(11) . . ?
P00V Au07 Au0B 120.69(10) . . ?
P00V Au07 Au0C 123.20(9) . . ?
Au01 Au08 Au06 56.99(2) . . ?
Au01 Au08 Au0C 55.81(2) . . ?
Au01 Au08 Au0E 112.51(3) . . ?
Au01 Au08 Cd0O 119.59(3) . . ?
Au03 Au08 Au01 57.71(2) . . ?
Au03 Au08 Au06 106.23(3) . . ?
Au03 Au08 Au0C 62.08(2) . . ?
Au03 Au08 Au0E 144.04(3) . . ?
Au03 Au08 Cd0O 70.63(3) . . ?
Au06 Au08 Cd0O 119.40(3) . . ?
Au09 Au08 Au01 58.67(2) . . ?
Au09 Au08 Au03 107.48(3) . . ?
Au09 Au08 Au06 60.64(2) . . ?
Au09 Au08 Au0C 104.76(3) . . ?
Au09 Au08 Au0D 60.56(2) . . ?
Au09 Au08 Au0E 90.51(3) . . ?
Au09 Au08 Cd0O 178.09(3) . . ?
Au0C Au08 Au06 55.15(2) . . ?
Au0C Au08 Cd0O 74.22(3) . . ?
Au0D Au08 Au01 61.00(2) . . ?
Au0D Au08 Au03 60.73(2) . . ?
Au0D Au08 Au06 109.46(3) . . ?
Au0D Au08 Au0C 109.94(3) . . ?
Au0D Au08 Au0E 150.00(3) . . ?
Au0D Au08 Cd0O 118.13(3) . . ?
Au0E Au08 Au06 55.60(2) . . ?
Au0E Au08 Au0C 83.58(3) . . ?
Au0E Au08 Cd0O 90.98(3) . . ?
S00P Au08 Au01 156.37(10) . . ?
S00P Au08 Au03 121.88(10) . . ?
S00P Au08 Au06 105.68(10) . . ?
S00P Au08 Au09 130.46(10) . . ?
S00P Au08 Au0C 101.78(10) . . ?
S00P Au08 Au0D 141.95(10) . . ?
S00P Au08 Au0E 51.96(10) . . ?
S00P Au08 Cd0O 51.45(10) . . ?
Au01 Au09 Au04 56.98(2) . . ?
Au01 Au09 Au06 59.55(2) . . ?
Au01 Au09 Au0A 57.80(2) . . ?
Au01 Au09 Au0D 62.29(2) . . ?
Au04 Au09 Au06 107.20(3) . . ?
Au08 Au09 Au01 62.68(2) . . ?
Au08 Au09 Au04 109.63(3) . . ?
Au08 Au09 Au06 65.16(2) . . ?
Au08 Au09 Au0A 113.12(3) . . ?
Au08 Au09 Au0D 60.34(2) . . ?
Au0A Au09 Au04 57.92(2) . . ?
Au0A Au09 Au06 60.40(2) . . ?
Au0D Au09 Au04 61.81(2) . . ?
Au0D Au09 Au06 112.86(3) . . ?
Au0D Au09 Au0A 110.53(3) . . ?
S00U Au09 Au01 152.77(11) . . ?
S00U Au09 Au04 126.20(10) . . ?
S00U Au09 Au06 97.62(11) . . ?
S00U Au09 Au08 124.12(10) . . ?
S00U Au09 Au0A 99.21(11) . . ?
S00U Au09 Au0D 144.93(11) . . ?
Au01 Au0A Au02 58.55(2) . . ?
Au01 Au0A Au04 58.49(2) . . ?
Au01 Au0A Au05 56.65(2) . . ?
Au01 Au0A Au06 59.76(2) . . ?
Au01 Au0A Au09 58.23(2) . . ?
Au02 Au0A Au05 59.69(2) . . ?
Au02 Au0A Au06 107.31(3) . . ?
Au02 Au0A Au09 110.06(3) . . ?
Au04 Au0A Au02 61.94(2) . . ?
Au04 Au0A Au05 107.82(3) . . ?
Au04 Au0A Au06 110.45(3) . . ?
Au04 Au0A Au09 61.78(2) . . ?
Au06 Au0A Au05 56.25(2) . . ?
Au09 Au0A Au05 104.46(3) . . ?
Au09 Au0A Au06 60.60(2) . . ?
S00R Au0A Au01 168.17(10) . . ?
S00R Au0A Au02 124.02(10) . . ?
S00R Au0A Au04 133.34(10) . . ?
S00R Au0A Au05 113.34(10) . . ?
S00R Au0A Au06 110.17(9) . . ?
S00R Au0A Au09 124.17(10) . . ?
Au01 Au0B Au02 56.78(2) . . ?
Au01 Au0B Au03 58.78(2) . . ?
Au01 Au0B Au04 57.53(2) . . ?
Au01 Au0B Au07 59.36(2) . . ?
Au01 Au0B Au0D 58.92(2) . . ?
Au02 Au0B Au0D 106.93(3) . . ?
Au03 Au0B Au02 109.09(3) . . ?
Au03 Au0B Au04 105.48(3) . . ?
Au03 Au0B Au0D 57.25(2) . . ?
Au04 Au0B Au02 59.40(2) . . ?
Au04 Au0B Au0D 59.16(2) . . ?
Au07 Au0B Au02 64.07(2) . . ?
Au07 Au0B Au03 60.03(2) . . ?
Au07 Au0B Au04 110.63(3) . . ?
Au07 Au0B Au0D 107.25(3) . . ?
S00T Au0B Au01 160.11(10) . . ?
S00T Au0B Au02 116.65(9) . . ?
S00T Au0B Au03 133.84(10) . . ?
S00T Au0B Au04 102.63(9) . . ?
S00T Au0B Au07 137.89(10) . . ?
S00T Au0B Au0D 111.76(10) . . ?
Au01 Au0C Au03 56.71(2) . . ?
Au01 Au0C Au05 59.23(2) . . ?
Au01 Au0C Au06 61.29(2) . . ?
Au01 Au0C Au07 57.94(2) . . ?
Au01 Au0C Au08 59.37(2) . . ?
Au05 Au0C Au03 108.97(3) . . ?
Au05 Au0C Au06 60.15(2) . . ?
Au05 Au0C Au07 65.28(2) . . ?
Au05 Au0C Au08 110.25(3) . . ?
Au06 Au0C Au03 108.30(3) . . ?
Au06 Au0C Au07 112.41(3) . . ?
Au06 Au0C Au08 63.65(2) . . ?
Au07 Au0C Au03 57.06(2) . . ?
Au07 Au0C Au08 104.94(3) . . ?
Au08 Au0C Au03 56.13(2) . . ?
S00Q Au0C Au01 148.86(10) . . ?
S00Q Au0C Au03 97.70(10) . . ?
S00Q Au0C Au05 151.56(10) . . ?
S00Q Au0C Au06 120.85(9) . . ?
S00Q Au0C Au07 126.23(9) . . ?
S00Q Au0C Au08 92.53(10) . . ?
Au01 Au0D Au04 55.82(2) . . ?
Au01 Au0D Au0B 54.94(2) . . ?
Au03 Au0D Au01 57.59(2) . . ?
Au03 Au0D Au04 104.90(3) . . ?
Au03 Au0D Au0B 57.79(2) . . ?
Au04 Au0D Au0B 57.93(2) . . ?
Au08 Au0D Au01 60.81(2) . . ?
Au08 Au0D Au03 60.52(2) . . ?
Au08 Au0D Au04 108.60(3) . . ?
Au08 Au0D Au09 59.10(2) . . ?
Au08 Au0D Au0B 106.78(3) . . ?
Au09 Au0D Au01 58.16(2) . . ?
Au09 Au0D Au03 106.19(3) . . ?
Au09 Au0D Au04 61.73(2) . . ?
Au09 Au0D Au0B 106.46(3) . . ?
S00W Au0D Au01 145.46(10) . . ?
S00W Au0D Au03 104.83(10) . . ?
S00W Au0D Au04 110.38(10) . . ?
S00W Au0D Au08 140.80(10) . . ?
S00W Au0D Au09 148.98(10) . . ?
S00W Au0D Au0B 90.57(10) . . ?
Au06 Au0E Au08 64.77(2) . . ?
Au06 Au0E Au0L 90.44(3) . . ?
Au06 Au0E Au0M 118.26(3) . . ?
Au08 Au0E Au0L 94.16(3) . . ?
Au08 Au0E Au0M 154.42(3) . . ?
Au0F Au0E Au06 61.16(2) . . ?
Au0F Au0E Au08 112.17(3) . . ?
Au0F Au0E Au0L 123.08(3) . . ?
Au0F Au0E Au0M 88.80(3) . . ?
Au0G Au0E Au06 60.18(2) . . ?
Au0G Au0E Au08 118.37(3) . . ?
Au0G Au0E Au0F 61.26(3) . . ?
Au0G Au0E Au0L 61.82(3) . . ?
Au0G Au0E Au0M 58.08(2) . . ?
Au0L Au0E Au0M 61.17(2) . . ?
S00P Au0E Au06 115.14(9) . . ?
S00P Au0E Au08 52.59(9) . . ?
S00P Au0E Au0F 128.46(10) . . ?
S00P Au0E Au0G 167.37(10) . . ?
S00P Au0E Au0L 107.87(10) . . ?
S00P Au0E Au0M 125.18(10) . . ?
Au06 Au0F Au0I 111.83(3) . . ?
Au06 Au0F Au0J 81.92(2) . . ?
Au06 Au0F Au0K 142.20(3) . . ?
Au0E Au0F Au06 61.54(2) . . ?
Au0E Au0F Au0G 58.62(3) . . ?
Au0E Au0F Au0I 77.52(3) . . ?
Au0E Au0F Au0J 136.50(3) . . ?
Au0E Au0F Au0K 81.55(3) . . ?
Au0G Au0F Au06 59.50(2) . . ?
Au0G Au0F Au0I 134.29(3) . . ?
Au0G Au0F Au0J 122.87(3) . . ?
Au0G Au0F Au0K 95.50(3) . . ?
Au0I Au0F Au0J 97.04(3) . . ?
Au0K Au0F Au0I 63.74(2) . . ?
Au0K Au0F Au0J 135.02(3) . . ?
S010 Au0F Au06 126.41(10) . . ?
S010 Au0F Au0E 147.19(10) . . ?
S010 Au0F Au0G 154.07(10) . . ?
S010 Au0F Au0I 70.14(9) . . ?
S010 Au0F Au0J 46.28(9) . . ?
S010 Au0F Au0K 88.89(9) . . ?
Au06 Au0G Au0H 77.77(2) . . ?
Au06 Au0G Au0L 95.46(3) . . ?
Au06 Au0G Au0M 134.33(3) . . ?
Au0E Au0G Au06 62.84(2) . . ?
Au0E Au0G Au0F 60.13(3) . . ?
Au0E Au0G Au0H 135.12(3) . . ?
Au0E Au0G Au0L 68.50(3) . . ?
Au0E Au0G Au0M 71.49(3) . . ?
Au0F Au0G Au06 61.70(2) . . ?
Au0F Au0G Au0H 119.28(3) . . ?
Au0F Au0G Au0L 128.62(3) . . ?
Au0F Au0G Au0M 95.72(3) . . ?
Au0L Au0G Au0H 96.41(3) . . ?
Au0M Au0G Au0H 142.91(3) . . ?
Au0M Au0G Au0L 67.01(3) . . ?
S011 Au0G Au06 124.00(9) . . ?
S011 Au0G Au0E 153.86(11) . . ?
S011 Au0G Au0F 145.93(11) . . ?
S011 Au0G Au0H 46.74(9) . . ?
S011 Au0G Au0L 85.42(11) . . ?
S011 Au0G Au0M 97.37(10) . . ?
S00R Au0H Au0G 136.91(9) . . ?
S011 Au0H Au0G 48.95(9) . . ?
S011 Au0H S00R 171.29(15) . . ?
Au0F Au0I Au0K 56.33(2) . . ?
S00Q Au0I Au0F 92.90(9) . . ?
S00Q Au0I Au0K 146.97(10) . . ?
S00Q Au0I S00X 168.77(14) . . ?
S00X Au0I Au0F 97.53(10) . . ?
S00X Au0I Au0K 44.25(10) . . ?
Au05 Au0J Au0F 90.11(3) . . ?
S00Y Au0J Au05 49.77(10) . . ?
S00Y Au0J Au0F 134.11(11) . . ?
S010 Au0J Au05 134.05(11) . . ?
S010 Au0J Au0F 47.56(11) . . ?
S010 Au0J S00Y 175.13(14) . . ?
Au0F Au0K Au0I 59.92(2) . . ?
Au0F Au0K Au0M 81.21(2) . . ?
Au0I Au0K Au0M 115.99(3) . . ?
S00X Au0K Au0F 100.60(10) . . ?
S00X Au0K Au0I 43.87(9) . . ?
S00X Au0K Au0M 144.57(11) . . ?
S014 Au0K Au0F 88.87(10) . . ?
S014 Au0K Au0I 147.41(11) . . ?
S014 Au0K Au0M 43.63(13) . . ?
S014 Au0K S00X 168.11(15) . . ?
Au0E Au0L Au0M 59.81(2) . . ?
Au0G Au0L Au0E 49.68(2) . . ?
Au0G Au0L Au0M 54.38(2) . . ?
S00U Au0L Au0E 104.25(11) . . ?
S00U Au0L Au0G 90.13(11) . . ?
S00U Au0L Au0M 143.92(11) . . ?
S016 Au0L Au0E 87.48(13) . . ?
S016 Au0L Au0G 98.30(14) . . ?
S016 Au0L Au0M 43.93(14) . . ?
S016 Au0L S00U 168.23(17) . . ?
Au0E Au0M Au0K 69.21(2) . . ?
Au0E Au0M Au0L 59.02(2) . . ?
Au0G Au0M Au0E 50.43(2) . . ?
Au0G Au0M Au0K 85.62(3) . . ?
Au0G Au0M Au0L 58.60(2) . . ?
Au0L Au0M Au0K 128.01(3) . . ?
S014 Au0M Au0E 101.87(11) . . ?
S014 Au0M Au0G 85.49(11) . . ?
S014 Au0M Au0K 42.79(10) . . ?
S014 Au0M Au0L 143.95(11) . . ?
S016 Au0M Au0E 87.03(13) . . ?
S016 Au0M Au0G 102.78(11) . . ?
S016 Au0M Au0K 141.22(12) . . ?
S016 Au0M Au0L 44.20(11) . . ?
S016 Au0M S014 170.57(16) . . ?
S00W Cd0N S00T 105.05(12) . . ?
S00W Cd0N S00Z 106.23(12) . . ?
S00Z Cd0N S00T 107.17(13) . . ?
Cl1 Cd0N S00T 111.46(14) . . ?
Cl1 Cd0N S00W 114.25(14) . . ?
Cl1 Cd0N S00Z 112.14(14) . . ?
S00P Cd0O Au08 45.86(8) . . ?
S00Q Cd0O Au08 81.44(9) . . ?
S00Q Cd0O S00P 91.18(13) . . ?
S00S Cd0O Au08 85.82(9) . . ?
S00S Cd0O S00P 128.04(13) . . ?
S00S Cd0O S00Q 100.39(12) . . ?
Cl01 Cd0O Au08 150.28(11) . . ?
Cl01 Cd0O S00P 105.66(13) . . ?
Cl01 Cd0O S00Q 111.91(14) . . ?
Cl01 Cd0O S00S 115.87(13) . . ?
Au08 S00P Cd0O 82.69(12) . . ?
Au0E S00P Au08 75.44(11) . . ?
Au0E S00P Cd0O 126.38(17) . . ?
C1BA S00P Au08 111.0(5) . . ?
C1BA S00P Au0E 114.5(5) . . ?
C1BA S00P Cd0O 119.0(5) . . ?
Au0C S00Q Cd0O 102.05(14) . . ?
Au0I S00Q Au0C 117.63(16) . . ?
Au0I S00Q Cd0O 103.01(14) . . ?
C78 S00Q Au0C 115.3(5) . . ?
C78 S00Q Au0I 106.6(5) . . ?
C78 S00Q Cd0O 111.5(5) . . ?
Au0H S00R Au0A 93.77(13) . . ?
C82 S00R Au0A 113.0(5) . . ?
C82 S00R Au0H 103.0(5) . . ?
Au03 S00S Cd0O 95.83(14) . . ?
C50 S00S Au03 114.0(6) . . ?
C50 S00S Cd0O 108.1(6) . . ?
Au0B S00T Cd0N 91.67(13) . . ?
C1AA S00T Au0B 112.1(5) . . ?
C1AA S00T Cd0N 112.3(5) . . ?
Au09 S00U Au0L 106.86(17) . . ?
C59 S00U Au09 112.3(7) . . ?
C59 S00U Au0L 103.5(7) . . ?
C22 P00V Au07 116.1(5) . . ?
C127 P00V Au07 116.2(5) . . ?
C127 P00V C22 100.6(7) . . ?
C6AA P00V Au07 114.3(5) . . ?
C6AA P00V C22 101.5(7) . . ?
C6AA P00V C127 106.2(7) . . ?
Au0D S00W Cd0N 96.47(14) . . ?
C27 S00W Au0D 112.9(5) . . ?
C27 S00W Cd0N 109.0(5) . . ?
Au0I S00X Au0K 91.88(14) . . ?
C104 S00X Au0I 106.0(5) . . ?
C104 S00X Au0K 109.5(6) . . ?
Au0J S00Y Au05 81.76(13) . . ?
C62 S00Y Au05 110.3(6) . . ?
C62 S00Y Au0J 102.4(5) . . ?
Au04 S00Z Cd0N 97.60(14) . . ?
C21 S00Z Au04 107.0(5) . . ?
C21 S00Z Cd0N 106.3(5) . . ?
Au0J S010 Au0F 86.16(13) . . ?
C16 S010 Au0F 111.5(6) . . ?
C16 S010 Au0J 104.5(5) . . ?
Au0H S011 Au0G 84.31(13) . . ?
C109 S011 Au0G 114.7(5) . . ?
C109 S011 Au0H 108.1(5) . . ?
C17 P012 Au02 118.4(4) . . ?
C47 P012 Au02 112.6(5) . . ?
C47 P012 C17 102.1(7) . . ?
C125 P012 Au02 115.8(6) . . ?
C125 P012 C17 101.7(7) . . ?
C125 P012 C47 104.4(7) . . ?
Au0K S014 Au0M 93.57(17) . . ?
C19 S014 Au0K 103.3(7) . . ?
C19 S014 Au0M 101.2(8) . . ?
Au0M S016 Au0L 91.87(18) . . ?
C0EA S016 Au0L 107.0(8) . . ?
C0EA S016 Au0M 108.1(10) . . ?
C15 O3 C24 119.8(13) . . ?
H14A C14 H14B 108.2 . . ?
C90 C14 H14A 109.7 . . ?
C90 C14 H14B 109.7 . . ?
C90 C14 C62 109.7(13) . . ?
C62 C14 H14A 109.7 . . ?
C62 C14 H14B 109.7 . . ?
C22 C15 O3 115.9(14) . . ?
C22 C15 C175 123.6(16) . . ?
C175 C15 O3 120.5(15) . . ?
C24 C17 P012 120.2(12) . . ?
C24 C17 C64 117.9(15) . . ?
C64 C17 P012 121.9(11) . . ?
C47 C20 H20 118.1 . . ?
C77 C20 H20 118.1 . . ?
C77 C20 C47 123.7(15) . . ?
C43 C21 S00Z 107.9(10) . . ?
C68 C21 S00Z 106.5(10) . . ?
C68 C21 C43 108.3(12) . . ?
C182 C21 S00Z 115.7(11) . . ?
C182 C21 C43 109.6(13) . . ?
C182 C21 C68 108.5(14) . . ?
C15 C22 P00V 115.9(11) . . ?
C15 C22 C167 118.9(15) . . ?
C167 C22 P00V 125.0(12) . . ?
C17 C24 O3 117.1(14) . . ?
C108 C24 O3 119.2(14) . . ?
C108 C24 C17 123.7(15) . . ?
C31 C27 S00W 105.9(11) . . ?
C40 C27 S00W 109.4(11) . . ?
C40 C27 C31 109.5(13) . . ?
C40 C27 C79 110.1(14) . . ?
C79 C27 S00W 112.8(11) . . ?
C79 C27 C31 109.1(13) . . ?
C94 C29 H29 120.0 . . ?
C94 C29 C127 120.1(16) . . ?
C127 C29 H29 120.0 . . ?
H30A C30 H30B 107.9 . . ?
C137 C30 H30A 109.3 . . ?
C137 C30 H30B 109.3 . . ?
C137 C30 C177 111.7(13) . . ?
C177 C30 H30A 109.3 . . ?
C177 C30 H30B 109.3 . . ?
C27 C31 H31A 110.1 . . ?
C27 C31 H31B 110.1 . . ?
H31A C31 H31B 108.4 . . ?
C67 C31 C27 108.2(13) . . ?
C67 C31 H31A 110.1 . . ?
C67 C31 H31B 110.1 . . ?
H32A C32 H32B 108.2 . . ?
C109 C32 H32A 109.8 . . ?
C109 C32 H32B 109.8 . . ?
C159 C32 H32A 109.8 . . ?
C159 C32 H32B 109.8 . . ?
C159 C32 C109 109.4(13) . . ?
H33A C33 H33B 108.4 . . ?
C78 C33 H33A 110.0 . . ?
C78 C33 H33B 110.0 . . ?
C137 C33 H33A 110.0 . . ?
C137 C33 H33B 110.0 . . ?
C137 C33 C78 108.4(13) . . ?
C47 C35 H35 119.5 . . ?
C47 C35 C161 121.1(15) . . ?
C161 C35 H35 119.5 . . ?
H36A C36 H36B 108.8 . . ?
C65 C36 H36A 110.6 . . ?
C65 C36 H36B 110.6 . . ?
C65 C36 C78 105.6(13) . . ?
C78 C36 H36A 110.6 . . ?
C78 C36 H36B 110.6 . . ?
H39A C39 H39B 107.6 . . ?
C48 C39 H39A 108.7 . . ?
C48 C39 H39B 108.7 . . ?
C104 C39 H39A 108.7 . . ?
C104 C39 H39B 108.7 . . ?
C104 C39 C48 114.0(13) . . ?
C27 C40 H40A 108.9 . . ?
C27 C40 H40B 108.9 . . ?
C27 C40 C60 113.2(14) . . ?
H40A C40 H40B 107.7 . . ?
C60 C40 H40A 108.9 . . ?
C60 C40 H40B 108.9 . . ?
H41A C41 H41B 107.9 . . ?
C71 C41 H41A 109.3 . . ?
C71 C41 H41B 109.3 . . ?
C62 C41 H41A 109.3 . . ?
C62 C41 H41B 109.3 . . ?
C62 C41 C71 111.7(13) . . ?
H42A C42 H42B 108.5 . . ?
C82 C42 H42A 110.2 . . ?
C82 C42 H42B 110.2 . . ?
C82 C42 C9BA 107.4(13) . . ?
C9BA C42 H42A 110.2 . . ?
C9BA C42 H42B 110.2 . . ?
C21 C43 H43A 110.7 . . ?
C21 C43 H43B 110.7 . . ?
H43A C43 H43B 108.8 . . ?
C118 C43 C21 105.1(12) . . ?
C118 C43 H43A 110.7 . . ?
C118 C43 H43B 110.7 . . ?
H44A C44 H44B 108.2 . . ?
C128 C44 H44A 109.8 . . ?
C128 C44 H44B 109.8 . . ?
C128 C44 C62 109.6(13) . . ?
C62 C44 H44A 109.8 . . ?
C62 C44 H44B 109.8 . . ?
C57 C45 H45 123.0 . . ?
C57 C45 C0AA 114.1(16) . . ?
C0AA C45 H45 123.0 . . ?
H46A C46 H46B 108.5 . . ?
C109 C46 H46A 110.2 . . ?
C109 C46 H46B 110.2 . . ?
C109 C46 C196 107.7(13) . . ?
C196 C46 H46A 110.2 . . ?
C196 C46 H46B 110.2 . . ?
C20 C47 P012 118.3(11) . . ?
C35 C47 P012 124.9(12) . . ?
C35 C47 C20 116.2(14) . . ?
C39 C48 H48 114.1 . . ?
C66 C48 C39 104.9(14) . . ?
C66 C48 H48 114.1 . . ?
C152 C48 C39 101.7(14) . . ?
C152 C48 H48 114.1 . . ?
C152 C48 C66 106.7(13) . . ?
H49A C49 H49B 108.1 . . ?
C65 C49 H49A 109.6 . . ?
C65 C49 H49B 109.6 . . ?
C65 C49 C177 110.2(13) . . ?
C177 C49 H49A 109.6 . . ?
C177 C49 H49B 109.6 . . ?
C106 C50 S00S 111.8(13) . . ?
C106 C50 C148 105.2(15) . . ?
C148 C50 S00S 103.5(12) . . ?
C162 C50 S00S 111.5(13) . . ?
C162 C50 C106 112.9(16) . . ?
C162 C50 C148 111.4(15) . . ?
H51A C51 H51B 108.3 . . ?
C78 C51 H51A 109.9 . . ?
C78 C51 H51B 109.9 . . ?
C78 C51 C177 108.7(13) . . ?
C177 C51 H51A 109.9 . . ?
C177 C51 H51B 109.9 . . ?
C108 C54 H54 119.2 . . ?
C108 C54 C185 121.7(16) . . ?
C185 C54 H54 119.2 . . ?
H55A C55 H55B 108.3 . . ?
C65 C55 H55A 109.8 . . ?
C65 C55 H55B 109.8 . . ?
C65 C55 C137 109.2(13) . . ?
C137 C55 H55A 109.8 . . ?
C137 C55 H55B 109.8 . . ?
C81 C56 H56 118.5 . . ?
C81 C56 C135 123.0(17) . . ?
C135 C56 H56 118.5 . . ?
C45 C57 H57 117.4 . . ?
C45 C57 C125 125.2(16) . . ?
C125 C57 H57 117.4 . . ?
C86 C59 S00U 111.7(13) . . ?
C86 C59 C172 110.1(17) . . ?
C172 C59 S00U 104.4(14) . . ?
C179 C59 S00U 104.5(14) . . ?
C179 C59 C86 111.7(18) . . ?
C179 C59 C172 114.1(17) . . ?
C40 C60 H60 111.7 . . ?
C40 C60 C7AA 104.9(13) . . ?
C174 C60 C40 108.2(14) . . ?
C174 C60 H60 111.7 . . ?
C174 C60 C7AA 108.4(14) . . ?
C7AA C60 H60 111.7 . . ?
C17 C64 H64 120.1 . . ?
C17 C64 C185 119.8(14) . . ?
C185 C64 H64 120.1 . . ?
C36 C65 C49 109.1(13) . . ?
C36 C65 H65 108.5 . . ?
C49 C65 H65 108.5 . . ?
C55 C65 C36 112.0(14) . . ?
C55 C65 C49 110.2(14) . . ?
C55 C65 H65 108.5 . . ?
C48 C66 H66A 108.9 . . ?
C48 C66 H66B 108.9 . . ?
H66A C66 H66B 107.7 . . ?
C88 C66 C48 113.3(15) . . ?
C88 C66 H66A 108.9 . . ?
C88 C66 H66B 108.9 . . ?
C31 C67 H67 108.9 . . ?
C187 C67 C31 109.3(14) . . ?
C187 C67 H67 108.9 . . ?
C187 C67 C7AA 110.6(14) . . ?
C7AA C67 C31 110.2(14) . . ?
C7AA C67 H67 108.9 . . ?
C21 C68 H68A 109.9 . . ?
C21 C68 H68B 109.9 . . ?
H68A C68 H68B 108.3 . . ?
C142 C68 C21 108.9(13) . . ?
C142 C68 H68A 109.9 . . ?
C142 C68 H68B 109.9 . . ?
H69A C69 H69B 108.2 . . ?
C159 C69 H69A 109.7 . . ?
C159 C69 H69B 109.7 . . ?
C160 C69 H69A 109.7 . . ?
C160 C69 H69B 109.7 . . ?
C160 C69 C159 109.9(15) . . ?
C41 C71 H71 112.3 . . ?
C41 C71 C120 105.4(13) . . ?
C41 C71 C91 108.3(13) . . ?
C120 C71 H71 112.3 . . ?
C91 C71 H71 112.3 . . ?
C91 C71 C120 105.6(14) . . ?
C106 C72 H72 111.9 . . ?
C114 C72 H72 111.9 . . ?
C114 C72 C106 107.8(14) . . ?
C158 C72 H72 111.9 . . ?
C158 C72 C106 106.5(15) . . ?
C158 C72 C114 106.6(15) . . ?
C122 C73 H73 119.1 . . ?
C175 C73 H73 119.1 . . ?
C175 C73 C122 121.9(15) . . ?
C127 C74 H74 120.7 . . ?
C163 C74 H74 120.7 . . ?
C163 C74 C127 118.6(16) . . ?
C20 C77 H77 120.3 . . ?
C20 C77 C89 119.5(15) . . ?
C89 C77 H77 120.3 . . ?
C33 C78 S00Q 108.0(11) . . ?
C33 C78 C36 107.3(13) . . ?
C36 C78 S00Q 105.1(10) . . ?
C51 C78 S00Q 111.3(11) . . ?
C51 C78 C33 115.2(14) . . ?
C51 C78 C36 109.4(13) . . ?
C27 C79 H79A 109.6 . . ?
C27 C79 H79B 109.6 . . ?
C27 C79 C117 110.2(13) . . ?
H79A C79 H79B 108.1 . . ?
C117 C79 H79A 109.6 . . ?
C117 C79 H79B 109.6 . . ?
C56 C81 H81 120.5 . . ?
C56 C81 C103 118.9(16) . . ?
C103 C81 H81 120.5 . . ?
C42 C82 S00R 111.0(11) . . ?
C42 C82 C164 107.0(14) . . ?
C42 C82 C198 112.0(15) . . ?
C164 C82 S00R 105.6(11) . . ?
C198 C82 S00R 110.5(11) . . ?
C198 C82 C164 110.5(13) . . ?
C59 C86 H86A 109.7 . . ?
C59 C86 H86B 109.7 . . ?
C59 C86 C130 109.7(15) . . ?
H86A C86 H86B 108.2 . . ?
C130 C86 H86A 109.7 . . ?
C130 C86 H86B 109.7 . . ?
C66 C88 H88 108.8 . . ?
C66 C88 C132 111.9(14) . . ?
C66 C88 C183 110.1(15) . . ?
C132 C88 H88 108.8 . . ?
C183 C88 H88 108.8 . . ?
C183 C88 C132 108.4(15) . . ?
C14 C90 H90 107.3 . . ?
C14 C90 C97 112.0(15) . . ?
C14 C90 C120 109.5(15) . . ?
C97 C90 H90 107.3 . . ?
C97 C90 C120 113.1(15) . . ?
C120 C90 H90 107.3 . . ?
C29 C94 H94 119.2 . . ?
C29 C94 C140 121.7(17) . . ?
C140 C94 H94 119.2 . . ?
H96A C96 H96B 108.3 . . ?
C104 C96 H96A 110.0 . . ?
C104 C96 H96B 110.0 . . ?
C168 C96 H96A 110.0 . . ?
C168 C96 H96B 110.0 . . ?
C168 C96 C104 108.7(14) . . ?
C90 C97 H97A 110.3 . . ?
C90 C97 H97B 110.3 . . ?
C90 C97 C128 106.9(14) . . ?
H97A C97 H97B 108.6 . . ?
C128 C97 H97A 110.3 . . ?
C128 C97 H97B 110.3 . . ?
C125 C99 H99 118.0 . . ?
C11 C99 H99 118.0 . . ?
C11 C99 C125 124.0(16) . . ?
C81 C103 H103 120.6 . . ?
C81 C103 C105 118.7(16) . . ?
C105 C103 H103 120.6 . . ?
C39 C104 S00X 113.5(11) . . ?
C39 C104 C96 108.8(15) . . ?
C39 C104 C132 109.8(15) . . ?
C96 C104 S00X 107.9(12) . . ?
C96 C104 C132 111.6(13) . . ?
C132 C104 S00X 105.2(12) . . ?
C103 C105 H105 119.2 . . ?
C6AA C105 C103 121.6(16) . . ?
C6AA C105 H105 119.2 . . ?
C50 C106 C72 111.4(15) . . ?
C50 C106 H10A 109.4 . . ?
C50 C106 H10B 109.4 . . ?
C72 C106 H10A 109.4 . . ?
C72 C106 H10B 109.4 . . ?
H10A C106 H10B 108.0 . . ?
H10C C107 H10D 108.4 . . ?
C118 C107 H10C 110.0 . . ?
C118 C107 H10D 110.0 . . ?
C142 C107 H10C 110.0 . . ?
C142 C107 H10D 110.0 . . ?
C142 C107 C118 108.3(15) . . ?
C24 C108 H108 120.8 . . ?
C54 C108 C24 118.5(15) . . ?
C54 C108 H108 120.8 . . ?
C32 C109 S011 106.3(11) . . ?
C46 C109 S011 111.3(11) . . ?
C46 C109 C32 110.1(13) . . ?
C113 C109 S011 107.5(10) . . ?
C113 C109 C32 109.7(13) . . ?
C113 C109 C46 111.7(15) . . ?
C109 C113 H11A 110.1 . . ?
C109 C113 H11B 110.1 . . ?
C109 C113 C160 107.8(13) . . ?
H11A C113 H11B 108.5 . . ?
C160 C113 H11A 110.1 . . ?
C160 C113 H11B 110.1 . . ?
C72 C114 H11C 109.1 . . ?
C72 C114 H11D 109.1 . . ?
H11C C114 H11D 107.8 . . ?
C8AA C114 C72 112.5(15) . . ?
C8AA C114 H11C 109.1 . . ?
C8AA C114 H11D 109.1 . . ?
H11E C115 H11F 108.2 . . ?
C170 C115 H11E 109.6 . . ?
C170 C115 H11F 109.6 . . ?
C170 C115 C9BA 110.1(14) . . ?
C9BA C115 H11E 109.6 . . ?
C9BA C115 H11F 109.6 . . ?
C79 C117 H117 110.2 . . ?
C79 C117 C174 110.7(14) . . ?
C79 C117 C187 107.9(13) . . ?
C174 C117 H117 110.2 . . ?
C174 C117 C187 107.6(13) . . ?
C187 C117 H117 110.2 . . ?
C43 C118 H118 107.2 . . ?
C107 C118 C43 112.6(14) . . ?
C107 C118 H118 107.2 . . ?
C107 C118 C190 112.1(16) . . ?
C190 C118 C43 110.2(14) . . ?
C190 C118 H118 107.2 . . ?
C71 C120 H12A 109.6 . . ?
C71 C120 H12B 109.6 . . ?
C90 C120 C71 110.3(14) . . ?
C90 C120 H12A 109.6 . . ?
C90 C120 H12B 109.6 . . ?
H12A C120 H12B 108.1 . . ?
H12C C121 H12D 108.6 . . ?
C160 C121 H12C 110.3 . . ?
C160 C121 H12D 110.3 . . ?
C196 C121 H12C 110.3 . . ?
C196 C121 H12D 110.3 . . ?
C196 C121 C160 106.9(15) . . ?
C73 C122 H122 119.5 . . ?
C167 C122 C73 121.0(16) . . ?
C167 C122 H122 119.5 . . ?
H12E C123 H12F 108.4 . . ?
C8BA C123 H12E 110.1 . . ?
C8BA C123 H12F 110.1 . . ?
C9BA C123 H12E 110.1 . . ?
C9BA C123 H12F 110.1 . . ?
C9BA C123 C8BA 108.2(15) . . ?
C57 C125 P012 120.7(12) . . ?
C99 C125 P012 123.8(13) . . ?
C99 C125 C57 115.4(15) . . ?
C29 C127 P00V 123.2(12) . . ?
C29 C127 C74 119.6(15) . . ?
C74 C127 P00V 117.1(13) . . ?
C44 C128 C97 107.4(14) . . ?
C44 C128 H128 110.8 . . ?
C97 C128 H128 110.8 . . ?
C91 C128 C44 109.1(14) . . ?
C91 C128 C97 107.9(15) . . ?
C91 C128 H128 110.8 . . ?
C88 C132 C104 106.9(14) . . ?
C88 C132 H13A 110.3 . . ?
C88 C132 H13B 110.3 . . ?
C104 C132 H13A 110.3 . . ?
C104 C132 H13B 110.3 . . ?
H13A C132 H13B 108.6 . . ?
C56 C135 H135 121.1 . . ?
C6AA C135 C56 117.9(15) . . ?
C6AA C135 H135 121.1 . . ?
C30 C137 C33 111.4(13) . . ?
C30 C137 C55 109.1(13) . . ?
C30 C137 H137 110.0 . . ?
C33 C137 C55 106.3(13) . . ?
C33 C137 H137 110.0 . . ?
C55 C137 H137 110.0 . . ?
C94 C140 H140 119.9 . . ?
C94 C140 C163 120.1(16) . . ?
C163 C140 H140 119.9 . . ?
C68 C142 H142 108.4 . . ?
C107 C142 C68 112.1(15) . . ?
C107 C142 H142 108.4 . . ?
C107 C142 C173 110.5(17) . . ?
C173 C142 C68 109.0(17) . . ?
C173 C142 H142 108.4 . . ?
C173 C147 H147 110.7 . . ?
C182 C147 H147 110.7 . . ?
C182 C147 C173 108.0(15) . . ?
C182 C147 C190 108.4(15) . . ?
C190 C147 H147 110.7 . . ?
C190 C147 C173 108.4(15) . . ?
C50 C148 H14C 109.7 . . ?
C50 C148 H14D 109.7 . . ?
H14C C148 H14D 108.2 . . ?
C0BA C148 C50 110.0(15) . . ?
C0BA C148 H14C 109.7 . . ?
C0BA C148 H14D 109.7 . . ?
C48 C152 H15A 108.5 . . ?
C48 C152 H15B 108.5 . . ?
C48 C152 C168 115.1(15) . . ?
H15A C152 H15B 107.5 . . ?
C168 C152 H15A 108.5 . . ?
C168 C152 H15B 108.5 . . ?
H15C C153 H15D 108.1 . . ?
C188 C153 H15C 109.5 . . ?
C188 C153 H15D 109.5 . . ?
C188 C153 C126 110.8(15) . . ?
C126 C153 H15C 109.5 . . ?
C126 C153 H15D 109.5 . . ?
C72 C158 H15E 109.4 . . ?
C72 C158 H15F 109.4 . . ?
C72 C158 C0BA 111.4(15) . . ?
H15E C158 H15F 108.0 . . ?
C0BA C158 H15E 109.4 . . ?
C0BA C158 H15F 109.4 . . ?
C32 C159 C69 107.8(14) . . ?
C32 C159 H159 109.6 . . ?
C69 C159 H159 109.6 . . ?
C180 C159 C32 110.4(15) . . ?
C180 C159 C69 109.8(15) . . ?
C180 C159 H159 109.6 . . ?
C69 C160 C113 112.4(15) . . ?
C69 C160 C121 111.4(15) . . ?
C69 C160 H160 108.3 . . ?
C113 C160 C121 107.9(14) . . ?
C113 C160 H160 108.3 . . ?
C121 C160 H160 108.3 . . ?
C35 C161 H161 119.1 . . ?
C89 C161 C35 121.8(15) . . ?
C89 C161 H161 119.1 . . ?
C50 C162 H16A 109.8 . . ?
C50 C162 H16B 109.8 . . ?
C50 C162 C8AA 109.6(15) . . ?
H16A C162 H16B 108.2 . . ?
C8AA C162 H16A 109.8 . . ?
C8AA C162 H16B 109.8 . . ?
C74 C163 H163 120.1 . . ?
C140 C163 C74 119.7(16) . . ?
C140 C163 H163 120.1 . . ?
C82 C164 H16C 110.3 . . ?
C82 C164 H16D 110.3 . . ?
C82 C164 C8BA 107.2(13) . . ?
H16C C164 H16D 108.5 . . ?
C8BA C164 H16C 110.3 . . ?
C8BA C164 H16D 110.3 . . ?
C22 C167 H167 120.7 . . ?
C122 C167 C22 118.7(15) . . ?
C122 C167 H167 120.7 . . ?
C96 C168 C152 108.8(13) . . ?
C96 C168 H168 110.2 . . ?
C96 C168 C183 109.7(15) . . ?
C152 C168 H168 110.2 . . ?
C183 C168 C152 107.5(15) . . ?
C183 C168 H168 110.2 . . ?
C115 C170 H170 111.1 . . ?
C115 C170 C198 109.2(13) . . ?
C115 C170 C7BA 106.4(14) . . ?
C198 C170 H170 111.1 . . ?
C7BA C170 H170 111.1 . . ?
C7BA C170 C198 107.6(14) . . ?
C59 C172 H17A 110.5 . . ?
C59 C172 H17B 110.5 . . ?
C59 C172 C126 106.2(17) . . ?
H17A C172 H17B 108.7 . . ?
C126 C172 H17A 110.5 . . ?
C126 C172 H17B 110.5 . . ?
C142 C173 C147 108.8(15) . . ?
C142 C173 H17C 109.9 . . ?
C142 C173 H17D 109.9 . . ?
C147 C173 H17C 109.9 . . ?
C147 C173 H17D 109.9 . . ?
H17C C173 H17D 108.3 . . ?
C60 C174 C117 111.9(14) . . ?
C60 C174 H17E 109.2 . . ?
C60 C174 H17F 109.2 . . ?
C117 C174 H17E 109.2 . . ?
C117 C174 H17F 109.2 . . ?
H17E C174 H17F 107.9 . . ?
C15 C175 H175 122.1 . . ?
C73 C175 C15 115.7(15) . . ?
C73 C175 H175 122.1 . . ?
C30 C177 C49 107.9(13) . . ?
C30 C177 H177 110.3 . . ?
C49 C177 H177 110.3 . . ?
C51 C177 C30 111.3(13) . . ?
C51 C177 C49 106.6(13) . . ?
C51 C177 H177 110.3 . . ?
C59 C179 H17G 110.0 . . ?
C59 C179 H17H 110.0 . . ?
C59 C179 C188 108.6(17) . . ?
H17G C179 H17H 108.4 . . ?
C188 C179 H17G 110.0 . . ?
C188 C179 H17H 110.0 . . ?
C159 C180 H18A 109.7 . . ?
C159 C180 H18B 109.7 . . ?
C159 C180 C196 109.6(15) . . ?
H18A C180 H18B 108.2 . . ?
C196 C180 H18A 109.7 . . ?
C196 C180 H18B 109.7 . . ?
C21 C182 H18C 109.1 . . ?
C21 C182 H18D 109.1 . . ?
C147 C182 C21 112.6(14) . . ?
C147 C182 H18C 109.1 . . ?
C147 C182 H18D 109.1 . . ?
H18C C182 H18D 107.8 . . ?
C88 C183 C168 111.1(14) . . ?
C88 C183 H18E 109.4 . . ?
C88 C183 H18F 109.4 . . ?
C168 C183 H18E 109.4 . . ?
C168 C183 H18F 109.4 . . ?
H18E C183 H18F 108.0 . . ?
C54 C185 C64 118.2(15) . . ?
C54 C185 H185 120.9 . . ?
C64 C185 H185 120.9 . . ?
C67 C187 C117 109.0(13) . . ?
C67 C187 H18G 109.9 . . ?
C67 C187 H18H 109.9 . . ?
C117 C187 H18G 109.9 . . ?
C117 C187 H18H 109.9 . . ?
H18G C187 H18H 108.3 . . ?
C153 C188 C179 102.8(17) . . ?
C153 C188 H188 109.4 . . ?
C179 C188 H188 109.4 . . ?
C101 C188 C153 115.0(18) . . ?
C101 C188 C179 110.5(15) . . ?
C101 C188 H188 109.4 . . ?
C118 C190 C147 108.6(14) . . ?
C118 C190 H19A 110.0 . . ?
C118 C190 H19B 110.0 . . ?
C147 C190 H19A 110.0 . . ?
C147 C190 H19B 110.0 . . ?
H19A C190 H19B 108.4 . . ?
C46 C196 C121 112.1(15) . . ?
C46 C196 C180 107.4(14) . . ?
C46 C196 H196 109.7 . . ?
C121 C196 C180 108.1(15) . . ?
C121 C196 H196 109.7 . . ?
C180 C196 H196 109.7 . . ?
C82 C198 C170 110.9(13) . . ?
C82 C198 H19C 109.5 . . ?
C82 C198 H19D 109.5 . . ?
C170 C198 H19C 109.5 . . ?
C170 C198 H19D 109.5 . . ?
H19C C198 H19D 108.0 . . ?
C99 C11 H11 121.3 . . ?
C99 C11 C0AA 117.3(15) . . ?
C0AA C11 H11 121.3 . . ?
C3BA C1BA S00P 108.1(11) . . ?
C83 C1BA S00P 113.0(11) . . ?
C83 C1BA C3BA 109.0(14) . . ?
C83 C1BA C5BA 111.1(15) . . ?
C5BA C1BA S00P 110.1(12) . . ?
C5BA C1BA C3BA 105.2(14) . . ?
C170 C7BA H7BA 108.8 . . ?
C170 C7BA H7BB 108.8 . . ?
H7BA C7BA H7BB 107.7 . . ?
C8BA C7BA C170 113.6(14) . . ?
C8BA C7BA H7BA 108.8 . . ?
C8BA C7BA H7BB 108.8 . . ?
C75 C2BA H2BA 110.6 . . ?
C75 C2BA C83 110.2(18) . . ?
C83 C2BA H2BA 110.6 . . ?
C110 C2BA H2BA 110.6 . . ?
C110 C2BA C75 109.1(17) . . ?
C110 C2BA C83 105.6(18) . . ?
C3BA C38 H38 110.0 . . ?
C3BA C38 C75 108.2(14) . . ?
C75 C38 H38 110.0 . . ?
C5GA C38 H38 110.0 . . ?
C5GA C38 C3BA 107.2(15) . . ?
C5GA C38 C75 111.5(15) . . ?
C1BA C3BA C38 109.0(15) . . ?
C1BA C3BA H3BA 109.9 . . ?
C1BA C3BA H3BB 109.9 . . ?
C38 C3BA H3BA 109.9 . . ?
C38 C3BA H3BB 109.9 . . ?
H3BA C3BA H3BB 108.3 . . ?
C87 C1CA H1CA 119.1 . . ?
C87 C1CA C2CA 122(2) . . ?
C2CA C1CA H1CA 119.1 . . ?
C3AA C1AA S00T 109.5(12) . . ?
C3AA C1AA C98 109.3(14) . . ?
C5AA C1AA S00T 114.4(11) . . ?
C5AA C1AA C3AA 108.7(15) . . ?
C5AA C1AA C98 106.4(16) . . ?
C98 C1AA S00T 108.3(11) . . ?
C5BA C4BA H4BA 110.6 . . ?
C110 C4BA H4BA 110.6 . . ?
C110 C4BA C5BA 112.2(17) . . ?
C5GA C4BA H4BA 110.6 . . ?
C5GA C4BA C5BA 101.7(17) . . ?
C5GA C4BA C110 110.9(17) . . ?
H2AA C2AA H2AB 107.9 . . ?
C111 C2AA H2AA 109.1 . . ?
C111 C2AA H2AB 109.1 . . ?
C4GA C2AA H2AA 109.1 . . ?
C4GA C2AA H2AB 109.1 . . ?
C4GA C2AA C111 112.4(18) . . ?
C105 C6AA P00V 117.5(13) . . ?
C105 C6AA C135 119.7(15) . . ?
C135 C6AA P00V 122.6(12) . . ?
C14 C62 S00Y 108.0(11) . . ?
C14 C62 C41 110.6(13) . . ?
C14 C62 C44 108.6(13) . . ?
C41 C62 S00Y 113.5(11) . . ?
C41 C62 C44 110.4(13) . . ?
C44 C62 S00Y 105.6(10) . . ?
C114 C8AA C162 106.7(15) . . ?
C114 C8AA H8AA 109.4 . . ?
C162 C8AA H8AA 109.4 . . ?
C9AA C8AA C114 110.7(16) . . ?
C9AA C8AA C162 111.2(15) . . ?
C9AA C8AA H8AA 109.4 . . ?
C1AA C3AA H3AA 109.6 . . ?
C1AA C3AA H3AB 109.6 . . ?
C1AA C3AA C4GA 110.5(15) . . ?
H3AA C3AA H3AB 108.1 . . ?
C4GA C3AA H3AA 109.6 . . ?
C4GA C3AA H3AB 109.6 . . ?
C8AA C9AA H9AA 109.7 . . ?
C8AA C9AA H9AB 109.7 . . ?
C8AA C9AA C0BA 109.8(15) . . ?
H9AA C9AA H9AB 108.2 . . ?
C0BA C9AA H9AA 109.7 . . ?
C0BA C9AA H9AB 109.7 . . ?
C45 C0AA H0AA 118.1 . . ?
C11 C0AA C45 123.8(15) . . ?
C11 C0AA H0AA 118.1 . . ?
C2BA C75 C38 109.1(15) . . ?
C2BA C75 H75A 109.9 . . ?
C2BA C75 H75B 109.9 . . ?
C38 C75 H75A 109.9 . . ?
C38 C75 H75B 109.9 . . ?
H75A C75 H75B 108.3 . . ?
H4AA C4AA H4AB 108.5 . . ?
C111 C4AA H4AA 110.2 . . ?
C111 C4AA H4AB 110.2 . . ?
C111 C4AA C2GA 107.7(17) . . ?
C2GA C4AA H4AA 110.2 . . ?
C2GA C4AA H4AB 110.2 . . ?
C1BA C83 C2BA 114.5(15) . . ?
C1BA C83 H83A 108.6 . . ?
C1BA C83 H83B 108.6 . . ?
C2BA C83 H83A 108.6 . . ?
C2BA C83 H83B 108.6 . . ?
H83A C83 H83B 107.6 . . ?
H84A C84 H84B 109.5 . . ?
H84A C84 H84C 109.5 . . ?
H84B C84 H84C 109.5 . . ?
C87 C84 H84A 109.5 . . ?
C87 C84 H84B 109.5 . . ?
C87 C84 H84C 109.5 . . ?
C1BA C5BA C4BA 109.5(15) . . ?
C1BA C5BA H5BA 109.8 . . ?
C1BA C5BA H5BB 109.8 . . ?
C4BA C5BA H5BA 109.8 . . ?
C4BA C5BA H5BB 109.8 . . ?
H5BA C5BA H5BB 108.2 . . ?
C1CA C87 C84 122(2) . . ?
C1CA C87 C116 124(2) . . ?
C116 C87 C84 114(2) . . ?
C77 C89 H89 121.2 . . ?
C161 C89 C77 117.7(15) . . ?
C161 C89 H89 121.2 . . ?
C71 C91 H91A 108.8 . . ?
C71 C91 H91B 108.8 . . ?
C128 C91 C71 113.7(14) . . ?
C128 C91 H91A 108.8 . . ?
C128 C91 H91B 108.8 . . ?
H91A C91 H91B 107.7 . . ?
C123 C8BA C164 109.6(13) . . ?
C123 C8BA H8BA 109.0 . . ?
C164 C8BA H8BA 109.0 . . ?
C7BA C8BA C123 110.3(15) . . ?
C7BA C8BA C164 109.8(14) . . ?
C7BA C8BA H8BA 109.0 . . ?
C1AA C5AA H5AA 109.3 . . ?
C1AA C5AA H5AB 109.3 . . ?
C1AA C5AA C111 111.7(16) . . ?
H5AA C5AA H5AB 107.9 . . ?
C111 C5AA H5AA 109.3 . . ?
C111 C5AA H5AB 109.3 . . ?
C1AA C98 H98A 109.5 . . ?
C1AA C98 H98B 109.5 . . ?
H98A C98 H98B 108.1 . . ?
C2GA C98 C1AA 110.8(14) . . ?
C2GA C98 H98A 109.5 . . ?
C2GA C98 H98B 109.5 . . ?
C2CA C0CA H0CA 121.4 . . ?
C2CA C0CA C3CA 117(2) . . ?
C3CA C0CA H0CA 121.4 . . ?
C188 C101 H10E 110.1 . . ?
C188 C101 H10F 110.1 . . ?
C188 C101 C130 108.2(17) . . ?
H10E C101 H10F 108.4 . . ?
C130 C101 H10E 110.1 . . ?
C130 C101 H10F 110.1 . . ?
C60 C7AA H7AA 109.4 . . ?
C60 C7AA H7AB 109.4 . . ?
C67 C7AA C60 111.1(13) . . ?
C67 C7AA H7AA 109.4 . . ?
C67 C7AA H7AB 109.4 . . ?
H7AA C7AA H7AB 108.0 . . ?
C1CA C2CA H2CA 119.7 . . ?
C0CA C2CA C1CA 121(2) . . ?
C0CA C2CA H2CA 119.7 . . ?
C42 C9BA H9BA 108.8 . . ?
C115 C9BA C42 109.9(14) . . ?
C115 C9BA H9BA 108.8 . . ?
C123 C9BA C42 111.5(14) . . ?
C123 C9BA C115 108.9(13) . . ?
C123 C9BA H9BA 108.8 . . ?
C148 C0BA C158 107.6(15) . . ?
C148 C0BA H0BA 110.2 . . ?
C158 C0BA H0BA 110.2 . . ?
C9AA C0BA C148 110.5(14) . . ?
C9AA C0BA C158 108.2(15) . . ?
C9AA C0BA H0BA 110.2 . . ?
C2BA C110 C4BA 114.7(19) . . ?
C2BA C110 H11G 108.6 . . ?
C2BA C110 H11H 108.6 . . ?
C4BA C110 H11G 108.6 . . ?
C4BA C110 H11H 108.6 . . ?
H11G C110 H11H 107.6 . . ?
C2AA C111 C4AA 114.2(18) . . ?
C2AA C111 C5AA 110.5(19) . . ?
C2AA C111 H111 109.3 . . ?
C4AA C111 C5AA 104.1(17) . . ?
C4AA C111 H111 109.3 . . ?
C5AA C111 H111 109.3 . . ?
C87 C116 H116 124.2 . . ?
C3CA C116 C87 112(2) . . ?
C3CA C116 H116 124.2 . . ?
H6BA C6BA H6BB 107.8 . . ?
C126 C6BA H6BA 109.1 . . ?
C126 C6BA H6BB 109.1 . . ?
C130 C6BA H6BA 109.1 . . ?
C130 C6BA H6BB 109.1 . . ?
C130 C6BA C126 112.4(17) . . ?
C153 C126 C6BA 105.4(16) . . ?
C153 C126 H126 111.8 . . ?
C172 C126 C153 109.4(16) . . ?
C172 C126 C6BA 106.4(14) . . ?
C172 C126 H126 111.8 . . ?
C6BA C126 H126 111.8 . . ?
C86 C130 H130 109.4 . . ?
C101 C130 C86 108.9(17) . . ?
C101 C130 H130 109.4 . . ?
C6BA C130 C86 105.5(18) . . ?
C6BA C130 C101 114.0(16) . . ?
C6BA C130 H130 109.4 . . ?
C0CA C3CA H3CA 117.9 . . ?
C116 C3CA C0CA 124(2) . . ?
C116 C3CA H3CA 117.9 . . ?
C4CA C19 S014 111.8(14) . . ?
C9CA C19 S014 111.6(13) . . ?
C9CA C19 C4CA 112.4(19) . . ?
C9CA C19 C6CA 107.9(19) . . ?
C6CA C19 S014 106.0(14) . . ?
C6CA C19 C4CA 106.7(15) . . ?
C1DA C0DA H0DA 119.8 . . ?
C1DA C0DA C2DA 120.5(19) . . ?
C2DA C0DA H0DA 119.8 . . ?
C0DA C1DA C52 121.5(17) . . ?
C0DA C1DA C5DA 120.9(18) . . ?
C5DA C1DA C52 117.4(17) . . ?
C0DA C2DA H2DA 119.0 . . ?
C0DA C2DA C3DA 121.9(19) . . ?
C3DA C2DA H2DA 119.0 . . ?
C1DA C52 H52A 109.5 . . ?
C1DA C52 H52B 109.5 . . ?
C1DA C52 H52C 109.5 . . ?
H52A C52 H52B 109.5 . . ?
H52A C52 H52C 109.5 . . ?
H52B C52 H52C 109.5 . . ?
C19 C4CA H4CA 110.7 . . ?
C19 C4CA H4CB 110.7 . . ?
C19 C4CA C8CA 105.3(16) . . ?
H4CA C4CA H4CB 108.8 . . ?
C8CA C4CA H4CA 110.7 . . ?
C8CA C4CA H4CB 110.7 . . ?
H5CA C5CA H5CB 108.3 . . ?
C7CA C5CA H5CA 109.8 . . ?
C7CA C5CA H5CB 109.8 . . ?
C7CA C5CA C8CA 109.3(17) . . ?
C8CA C5CA H5CA 109.8 . . ?
C8CA C5CA H5CB 109.8 . . ?
C19 C9CA H9CA 109.4 . . ?
C19 C9CA H9CB 109.4 . . ?
C19 C9CA C63 111.3(17) . . ?
H9CA C9CA H9CB 108.0 . . ?
C63 C9CA H9CA 109.4 . . ?
C63 C9CA H9CB 109.4 . . ?
C19 C6CA H6CA 109.4 . . ?
C19 C6CA H6CB 109.4 . . ?
C19 C6CA C7CA 111.1(17) . . ?
H6CA C6CA H6CB 108.0 . . ?
C7CA C6CA H6CA 109.4 . . ?
C7CA C6CA H6CB 109.4 . . ?
C5CA C7CA C6CA 107.4(16) . . ?
C5CA C7CA H7CA 109.8 . . ?
C5CA C7CA C7DA 112(2) . . ?
C6CA C7CA H7CA 109.8 . . ?
C7DA C7CA C6CA 107.6(17) . . ?
C7DA C7CA H7CA 109.8 . . ?
C4CA C8CA H8CA 107.0 . . ?
C5CA C8CA C4CA 111.3(18) . . ?
C5CA C8CA H8CA 107.0 . . ?
C5CA C8CA C6DA 115(2) . . ?
C6DA C8CA C4CA 109.0(16) . . ?
C6DA C8CA H8CA 107.0 . . ?
C2DA C3DA H3DA 120.4 . . ?
C4DA C3DA C2DA 119.1(18) . . ?
C4DA C3DA H3DA 120.4 . . ?
C26 C16 S010 107.7(11) . . ?
C8DA C16 S010 106.6(11) . . ?
C8DA C16 C26 110.4(14) . . ?
C9DA C16 S010 112.7(12) . . ?
C9DA C16 C26 110.1(14) . . ?
C9DA C16 C8DA 109.3(14) . . ?
C9DA C18 H18 110.1 . . ?
C2FA C18 H18 110.1 . . ?
C2FA C18 C9DA 108.8(14) . . ?
C2FA C18 C6FA 109.6(14) . . ?
C6FA C18 H18 110.1 . . ?
C6FA C18 C9DA 108.2(14) . . ?
C16 C26 H26A 110.0 . . ?
C16 C26 H26B 110.0 . . ?
H26A C26 H26B 108.4 . . ?
C3FA C26 C16 108.6(14) . . ?
C3FA C26 H26A 110.0 . . ?
C3FA C26 H26B 110.0 . . ?
C16 C8DA H8DA 109.8 . . ?
C16 C8DA H8DB 109.8 . . ?
C16 C8DA C5FA 109.2(13) . . ?
H8DA C8DA H8DB 108.3 . . ?
C5FA C8DA H8DA 109.8 . . ?
C5FA C8DA H8DB 109.8 . . ?
C16 C9DA C18 110.3(14) . . ?
C16 C9DA H9DA 109.6 . . ?
C16 C9DA H9DB 109.6 . . ?
C18 C9DA H9DA 109.6 . . ?
C18 C9DA H9DB 109.6 . . ?
H9DA C9DA H9DB 108.1 . . ?
C3DA C4DA H4DA 121.0 . . ?
C3DA C4DA C5DA 118.0(18) . . ?
C5DA C4DA H4DA 121.0 . . ?
C1DA C5DA C4DA 119.5(18) . . ?
C1DA C5DA H5DA 120.3 . . ?
C4DA C5DA H5DA 120.3 . . ?
C1EA C0EA S016 107.1(19) . . ?
C70 C0EA S016 108.9(19) . . ?
C70 C0EA C1EA 111(2) . . ?
C4EA C0EA S016 107.9(18) . . ?
C4EA C0EA C1EA 109(2) . . ?
C4EA C0EA C70 113(3) . . ?
C9CA C63 H63 109.5 . . ?
C9CA C63 C6DA 110.9(18) . . ?
C9CA C63 C7DA 106(2) . . ?
C6DA C63 H63 109.5 . . ?
C6DA C63 C7DA 111.2(18) . . ?
C7DA C63 H63 109.5 . . ?
C0EA C1EA H1EA 110.4 . . ?
C0EA C1EA H1EB 110.4 . . ?
H1EA C1EA H1EB 108.6 . . ?
C3EA C1EA C0EA 107(2) . . ?
C3EA C1EA H1EA 110.4 . . ?
C3EA C1EA H1EB 110.4 . . ?
C0EA C70 H70A 110.4 . . ?
C0EA C70 H70B 110.4 . . ?
H70A C70 H70B 108.6 . . ?
C93 C70 C0EA 107(2) . . ?
C93 C70 H70A 110.4 . . ?
C93 C70 H70B 110.4 . . ?
C8CA C6DA C63 105.5(19) . . ?
C8CA C6DA H6DA 110.6 . . ?
C8CA C6DA H6DB 110.6 . . ?
C63 C6DA H6DA 110.6 . . ?
C63 C6DA H6DB 110.6 . . ?
H6DA C6DA H6DB 108.8 . . ?
H2EA C2EA H2EB 108.7 . . ?
C3EA C2EA H2EA 110.6 . . ?
C3EA C2EA H2EB 110.6 . . ?
C93 C2EA H2EA 110.6 . . ?
C93 C2EA H2EB 110.6 . . ?
C93 C2EA C3EA 106(2) . . ?
C7CA C7DA C63 108.5(19) . . ?
C7CA C7DA H7DA 110.0 . . ?
C7CA C7DA H7DB 110.0 . . ?
C63 C7DA H7DA 110.0 . . ?
C63 C7DA H7DB 110.0 . . ?
H7DA C7DA H7DB 108.4 . . ?
C1EA C3EA C2EA 113(2) . . ?
C1EA C3EA H3EA 107.8 . . ?
C1EA C3EA C6EA 104(2) . . ?
C2EA C3EA H3EA 107.8 . . ?
C2EA C3EA C6EA 116(2) . . ?
C6EA C3EA H3EA 107.8 . . ?
C70 C93 H93 108.7 . . ?
C70 C93 C100 110(2) . . ?
C2EA C93 C70 109(2) . . ?
C2EA C93 H93 108.7 . . ?
C2EA C93 C100 112(2) . . ?
C100 C93 H93 108.7 . . ?
C0EA C4EA H4EA 109.9 . . ?
C0EA C4EA H4EB 109.9 . . ?
C0EA C4EA C5EA 109(2) . . ?
H4EA C4EA H4EB 108.3 . . ?
C5EA C4EA H4EA 109.9 . . ?
C5EA C4EA H4EB 109.9 . . ?
C4EA C5EA H5EA 110.3 . . ?
C6EA C5EA C4EA 113(2) . . ?
C6EA C5EA H5EA 110.3 . . ?
C6EA C5EA C100 112(2) . . ?
C100 C5EA C4EA 101(2) . . ?
C100 C5EA H5EA 110.3 . . ?
C3EA C6EA H6EA 110.3 . . ?
C3EA C6EA H6EB 110.3 . . ?
C5EA C6EA C3EA 107(2) . . ?
C5EA C6EA H6EA 110.3 . . ?
C5EA C6EA H6EB 110.3 . . ?
H6EA C6EA H6EB 108.5 . . ?
C93 C100 C5EA 111(2) . . ?
C93 C100 H10G 109.3 . . ?
C93 C100 H10H 109.3 . . ?
C5EA C100 H10G 109.3 . . ?
C5EA C100 H10H 109.3 . . ?
H10G C100 H10H 108.0 . . ?
C18 C2FA H2FA 109.9 . . ?
C18 C2FA H2FB 109.9 . . ?
C18 C2FA C3FA 109.1(14) . . ?
H2FA C2FA H2FB 108.3 . . ?
C3FA C2FA H2FA 109.9 . . ?
C3FA C2FA H2FB 109.9 . . ?
H4FA C4FA H4FB 108.5 . . ?
C3FA C4FA H4FA 110.2 . . ?
C3FA C4FA H4FB 110.2 . . ?
C5FA C4FA H4FA 110.2 . . ?
C5FA C4FA H4FB 110.2 . . ?
C5FA C4FA C3FA 107.7(14) . . ?
H23A C23 H23B 109.5 . . ?
H23A C23 H23C 109.5 . . ?
H23B C23 H23C 109.5 . . ?
C7FA C23 H23A 109.5 . . ?
C7FA C23 H23B 109.5 . . ?
C7FA C23 H23C 109.5 . . ?
C8FA C7FA C23 116.0(18) . . ?
C8FA C7FA C0GA 125(2) . . ?
C0GA C7FA C23 118.5(17) . . ?
C26 C3FA C2FA 108.8(14) . . ?
C26 C3FA C4FA 114.4(14) . . ?
C26 C3FA H3FA 108.8 . . ?
C2FA C3FA H3FA 108.8 . . ?
C4FA C3FA C2FA 107.0(14) . . ?
C4FA C3FA H3FA 108.8 . . ?
C8DA C5FA H5FA 109.6 . . ?
C4FA C5FA C8DA 109.2(14) . . ?
C4FA C5FA H5FA 109.6 . . ?
C6FA C5FA C8DA 108.2(14) . . ?
C6FA C5FA C4FA 110.7(15) . . ?
C6FA C5FA H5FA 109.6 . . ?
C18 C6FA H6FA 109.5 . . ?
C18 C6FA H6FB 109.5 . . ?
C5FA C6FA C18 110.8(14) . . ?
C5FA C6FA H6FA 109.5 . . ?
C5FA C6FA H6FB 109.5 . . ?
H6FA C6FA H6FB 108.1 . . ?
C7FA C8FA H8FA 122.5 . . ?
C7FA C8FA C9FA 115.0(19) . . ?
C9FA C8FA H8FA 122.5 . . ?
C8FA C9FA H9FA 119.9 . . ?
C37 C9FA C8FA 120(2) . . ?
C37 C9FA H9FA 119.9 . . ?
C8GA C7GA H7GA 118.9 . . ?
C8GA C7GA C9GA 122(2) . . ?
C9GA C7GA H7GA 118.9 . . ?
C7GA C8GA H8GA 120.0 . . ?
C7GA C8GA C0HA 120.1(19) . . ?
C0HA C8GA H8GA 120.0 . . ?
H3GA C3GA H3GB 108.1 . . ?
C2GA C3GA H3GA 109.6 . . ?
C2GA C3GA H3GB 109.6 . . ?
C2GA C3GA C4GA 110.3(15) . . ?
C4GA C3GA H3GA 109.6 . . ?
C4GA C3GA H3GB 109.6 . . ?
C7FA C0GA H0GA 119.8 . . ?
C1GA C0GA C7FA 120(2) . . ?
C1GA C0GA H0GA 119.8 . . ?
C9GA C6GA H6GA 118.2 . . ?
C2HA C6GA H6GA 118.2 . . ?
C2HA C6GA C9GA 124(2) . . ?
C7GA C9GA C6GA 117.6(18) . . ?
C7GA C9GA H9GA 121.2 . . ?
C6GA C9GA H9GA 121.2 . . ?
C9FA C37 H37 120.3 . . ?
C9FA C37 C1GA 119(2) . . ?
C1GA C37 H37 120.3 . . ?
C0GA C1GA C37 120(2) . . ?
C0GA C1GA H1GA 120.2 . . ?
C37 C1GA H1GA 120.2 . . ?
C4AA C2GA H2GA 109.8 . . ?
C98 C2GA C4AA 107.5(15) . . ?
C98 C2GA H2GA 109.8 . . ?
C3GA C2GA C4AA 110.9(16) . . ?
C3GA C2GA C98 108.9(17) . . ?
C3GA C2GA H2GA 109.8 . . ?
C38 C5GA H5GA 109.6 . . ?
C38 C5GA H5GB 109.6 . . ?
C4BA C5GA C38 110.2(15) . . ?
C4BA C5GA H5GA 109.6 . . ?
C4BA C5GA H5GB 109.6 . . ?
H5GA C5GA H5GB 108.1 . . ?
C2AA C4GA C3AA 106.5(17) . . ?
C2AA C4GA C3GA 111.4(18) . . ?
C2AA C4GA H4GA 110.4 . . ?
C3AA C4GA H4GA 110.4 . . ?
C3GA C4GA C3AA 107.8(15) . . ?
C3GA C4GA H4GA 110.4 . . ?
C6GA C2HA H2HA 120.6 . . ?
C6GA C2HA C0HA 119(2) . . ?
C0HA C2HA H2HA 120.6 . . ?
C8GA C0HA C1HA 122.2(17) . . ?
C2HA C0HA C8GA 117.7(18) . . ?
C2HA C0HA C1HA 120.0(17) . . ?
C0HA C1HA H1HA 109.5 . . ?
C0HA C1HA H1HB 109.5 . . ?
C0HA C1HA H1HC 109.5 . . ?
H1HA C1HA H1HB 109.5 . . ?
H1HA C1HA H1HC 109.5 . . ?
H1HB C1HA H1HC 109.5 . . ?
C7EA C3 C6 120.0 . . ?
C7EA C3 C13 122.7(19) . . ?
C6 C3 C13 117.3(19) . . ?
C3 C7EA H7EA 120.0 . . ?
C3 C7EA C61 120.0 . . ?
C61 C7EA H7EA 120.0 . . ?
C7EA C61 H61 120.0 . . ?
C8EA C61 C7EA 120.0 . . ?
C8EA C61 H61 120.0 . . ?
C61 C8EA H8EA 120.0 . . ?
C5 C8EA C61 120.0 . . ?
C5 C8EA H8EA 120.0 . . ?
C8EA C5 H5 120.0 . . ?
C8EA C5 C6 120.0 . . ?
C6 C5 H5 120.0 . . ?
C3 C6 H6 120.0 . . ?
C5 C6 C3 120.0 . . ?
C5 C6 H6 120.0 . . ?
C3 C13 H13C 103.5 . . ?
C3 C13 H13D 115.4 . . ?
C3 C13 H13E 109.2 . . ?
H13C C13 H13D 109.5 . . ?
H13C C13 H13E 109.5 . . ?
H13D C13 H13E 109.5 . . ?

loop_
_geom_bond_atom_site_label_1
_geom_bond_atom_site_label_2
_geom_bond_distance
_geom_bond_site_symmetry_2
_geom_bond_publ_flag
Au01 Au02 2.7557(9) . ?
Au01 Au03 2.7592(10) . ?
Au01 Au04 2.7344(9) . ?
Au01 Au05 2.7460(10) . ?
Au01 Au06 2.8493(9) . ?
Au01 Au07 2.7580(10) . ?
Au01 Au08 2.8713(9) . ?
Au01 Au09 2.7605(10) . ?
Au01 Au0A 2.7476(9) . ?
Au01 Au0B 2.7497(9) . ?
Au01 Au0C 2.7605(9) . ?
Au01 Au0D 2.8768(10) . ?
Au02 Au04 2.9482(10) . ?
Au02 Au05 2.9387(9) . ?
Au02 Au07 3.1044(9) . ?
Au02 Au0A 2.8825(9) . ?
Au02 Au0B 3.0241(10) . ?
Au02 P012 2.316(4) . ?
Au03 Au07 2.8456(10) . ?
Au03 Au08 2.8458(9) . ?
Au03 Au0B 2.8685(9) . ?
Au03 Au0C 3.0284(9) . ?
Au03 Au0D 2.8516(10) . ?
Au03 S00S 2.338(4) . ?
Au04 Au09 2.9603(9) . ?
Au04 Au0A 2.8466(10) . ?
Au04 Au0B 2.9236(9) . ?
Au04 Au0D 2.9624(9) . ?
Au04 S00Z 2.357(4) . ?
Au05 Au06 2.8188(9) . ?
Au05 Au07 3.0885(9) . ?
Au05 Au0A 3.0182(10) . ?
Au05 Au0C 2.7962(9) . ?
Au05 Au0J 3.0664(9) . ?
Au05 S00Y 2.365(4) . ?
Au06 Au08 3.0881(10) . ?
Au06 Au09 2.9660(10) . ?
Au06 Au0A 2.9600(9) . ?
Au06 Au0C 2.8280(10) . ?
Au06 Au0E 2.8167(9) . ?
Au06 Au0F 2.8065(9) . ?
Au06 Au0G 2.7466(9) . ?
Au07 Au0B 2.8193(10) . ?
Au07 Au0C 2.9262(9) . ?
Au07 P00V 2.296(4) . ?
Au08 Au09 2.7599(9) . ?
Au08 Au0C 3.0200(10) . ?
Au08 Au0D 2.7949(9) . ?
Au08 Au0E 2.9456(10) . ?
Au08 Cd0O 3.3413(13) . ?
Au08 S00P 2.417(4) . ?
Au09 Au0A 2.9179(10) . ?
Au09 Au0D 2.8012(10) . ?
Au09 S00U 2.311(4) . ?
Au0A S00R 2.356(4) . ?
Au0B Au0D 3.0719(10) . ?
Au0B S00T 2.353(4) . ?
Au0C S00Q 2.355(4) . ?
Au0D S00W 2.356(4) . ?
Au0E Au0F 2.6963(10) . ?
Au0E Au0G 2.6546(10) . ?
Au0E Au0L 3.2395(11) . ?
Au0E Au0M 3.2658(10) . ?
Au0E S00P 2.397(4) . ?
Au0F Au0G 2.7264(10) . ?
Au0F Au0I 3.1812(9) . ?
Au0F Au0J 3.1828(10) . ?
Au0F Au0K 3.0597(9) . ?
Au0F S010 2.354(4) . ?
Au0G Au0H 3.1315(9) . ?
Au0G Au0L 3.0692(11) . ?
Au0G Au0M 2.9231(10) . ?
Au0G S011 2.373(4) . ?
Au0H S00R 2.299(4) . ?
Au0H S011 2.292(4) . ?
Au0I Au0K 3.2970(9) . ?
Au0I S00Q 2.282(4) . ?
Au0I S00X 2.286(4) . ?
Au0J S00Y 2.320(4) . ?
Au0J S010 2.305(4) . ?
Au0K Au0M 3.3697(11) . ?
Au0K S00X 2.302(4) . ?
Au0K S014 2.294(4) . ?
Au0L Au0M 3.3102(11) . ?
Au0L S00U 2.314(4) . ?
Au0L S016 2.309(5) . ?
Au0M S014 2.330(5) . ?
Au0M S016 2.298(6) . ?
Cd0N S00T 2.566(4) . ?
Cd0N S00W 2.554(4) . ?
Cd0N S00Z 2.563(4) . ?
Cd0N Cl1 2.451(4) . ?
Cd0O S00P 2.635(4) . ?
Cd0O S00Q 2.589(4) . ?
Cd0O S00S 2.509(4) . ?
Cd0O Cl01 2.408(4) . ?
S00P C1BA 1.856(15) . ?
S00Q C78 1.886(16) . ?
S00R C82 1.869(16) . ?
S00S C50 1.814(18) . ?
S00T C1AA 1.847(15) . ?
S00U C59 1.87(2) . ?
P00V C22 1.865(15) . ?
P00V C127 1.835(16) . ?
P00V C6AA 1.807(14) . ?
S00W C27 1.854(17) . ?
S00X C104 1.888(17) . ?
S00Y C62 1.857(16) . ?
S00Z C21 1.849(14) . ?
S010 C16 1.876(16) . ?
S011 C109 1.870(16) . ?
P012 C17 1.831(15) . ?
P012 C47 1.802(15) . ?
P012 C125 1.799(15) . ?
S014 C19 1.851(19) . ?
S016 C0EA 1.88(3) . ?
O3 C15 1.386(17) . ?
O3 C24 1.414(17) . ?
C14 H14A 0.9900 . ?
C14 H14B 0.9900 . ?
C14 C90 1.48(2) . ?
C14 C62 1.49(2) . ?
C15 C22 1.373(19) . ?
C15 C175 1.38(2) . ?
C17 C24 1.385(19) . ?
C17 C64 1.388(19) . ?
C20 H20 0.9500 . ?
C20 C47 1.39(2) . ?
C20 C77 1.377(18) . ?
C21 C43 1.564(18) . ?
C21 C68 1.550(19) . ?
C21 C182 1.50(2) . ?
C22 C167 1.38(2) . ?
C24 C108 1.37(2) . ?
C27 C31 1.57(2) . ?
C27 C40 1.498(19) . ?
C27 C79 1.506(19) . ?
C29 H29 0.9500 . ?
C29 C94 1.36(2) . ?
C29 C127 1.39(2) . ?
C30 H30A 0.9900 . ?
C30 H30B 0.9900 . ?
C30 C137 1.52(2) . ?
C30 C177 1.523(19) . ?
C31 H31A 0.9900 . ?
C31 H31B 0.9900 . ?
C31 C67 1.54(2) . ?
C32 H32A 0.9900 . ?
C32 H32B 0.9900 . ?
C32 C109 1.53(2) . ?
C32 C159 1.51(2) . ?
C33 H33A 0.9900 . ?
C33 H33B 0.9900 . ?
C33 C78 1.54(2) . ?
C33 C137 1.52(2) . ?
C35 H35 0.9500 . ?
C35 C47 1.350(18) . ?
C35 C161 1.418(18) . ?
C36 H36A 0.9900 . ?
C36 H36B 0.9900 . ?
C36 C65 1.52(2) . ?
C36 C78 1.603(18) . ?
C39 H39A 0.9900 . ?
C39 H39B 0.9900 . ?
C39 C48 1.62(2) . ?
C39 C104 1.49(2) . ?
C40 H40A 0.9900 . ?
C40 H40B 0.9900 . ?
C40 C60 1.56(2) . ?
C41 H41A 0.9900 . ?
C41 H41B 0.9900 . ?
C41 C71 1.538(18) . ?
C41 C62 1.50(2) . ?
C42 H42A 0.9900 . ?
C42 H42B 0.9900 . ?
C42 C82 1.48(2) . ?
C42 C9BA 1.58(2) . ?
C43 H43A 0.9900 . ?
C43 H43B 0.9900 . ?
C43 C118 1.522(19) . ?
C44 H44A 0.9900 . ?
C44 H44B 0.9900 . ?
C44 C128 1.545(19) . ?
C44 C62 1.552(18) . ?
C45 H45 0.9500 . ?
C45 C57 1.36(2) . ?
C45 C0AA 1.44(2) . ?
C46 H46A 0.9900 . ?
C46 H46B 0.9900 . ?
C46 C109 1.51(2) . ?
C46 C196 1.54(2) . ?
C48 H48 1.0000 . ?
C48 C66 1.55(2) . ?
C48 C152 1.51(2) . ?
C49 H49A 0.9900 . ?
C49 H49B 0.9900 . ?
C49 C65 1.55(2) . ?
C49 C177 1.558(17) . ?
C50 C106 1.51(2) . ?
C50 C148 1.54(2) . ?
C50 C162 1.45(2) . ?
C51 H51A 0.9900 . ?
C51 H51B 0.9900 . ?
C51 C78 1.51(2) . ?
C51 C177 1.52(2) . ?
C54 H54 0.9500 . ?
C54 C108 1.36(2) . ?
C54 C185 1.395(19) . ?
C55 H55A 0.9900 . ?
C55 H55B 0.9900 . ?
C55 C65 1.49(2) . ?
C55 C137 1.587(18) . ?
C56 H56 0.9500 . ?
C56 C81 1.35(2) . ?
C56 C135 1.422(19) . ?
C57 H57 0.9500 . ?
C57 C125 1.40(2) . ?
C59 C86 1.47(2) . ?
C59 C172 1.48(2) . ?
C59 C179 1.47(2) . ?
C60 H60 1.0000 . ?
C60 C174 1.515(19) . ?
C60 C7AA 1.58(2) . ?
C64 H64 0.9500 . ?
C64 C185 1.44(2) . ?
C65 H65 1.0000 . ?
C66 H66A 0.9900 . ?
C66 H66B 0.9900 . ?
C66 C88 1.50(2) . ?
C67 H67 1.0000 . ?
C67 C187 1.511(19) . ?
C67 C7AA 1.524(19) . ?
C68 H68A 0.9900 . ?
C68 H68B 0.9900 . ?
C68 C142 1.515(19) . ?
C69 H69A 0.9900 . ?
C69 H69B 0.9900 . ?
C69 C159 1.555(19) . ?
C69 C160 1.44(2) . ?
C71 H71 1.0000 . ?
C71 C120 1.58(2) . ?
C71 C91 1.57(2) . ?
C72 H72 1.0000 . ?
C72 C106 1.57(2) . ?
C72 C114 1.56(2) . ?
C72 C158 1.525(19) . ?
C73 H73 0.9500 . ?
C73 C122 1.378(19) . ?
C73 C175 1.38(2) . ?
C74 H74 0.9500 . ?
C74 C127 1.42(2) . ?
C74 C163 1.41(2) . ?
C77 H77 0.9500 . ?
C77 C89 1.385(19) . ?
C79 H79A 0.9900 . ?
C79 H79B 0.9900 . ?
C79 C117 1.53(2) . ?
C81 H81 0.9500 . ?
C81 C103 1.38(2) . ?
C82 C164 1.558(19) . ?
C82 C198 1.52(2) . ?
C86 H86A 0.9900 . ?
C86 H86B 0.9900 . ?
C86 C130 1.56(2) . ?
C88 H88 1.0000 . ?
C88 C132 1.51(2) . ?
C88 C183 1.51(2) . ?
C90 H90 1.0000 . ?
C90 C97 1.49(2) . ?
C90 C120 1.51(2) . ?
C94 H94 0.9500 . ?
C94 C140 1.37(2) . ?
C96 H96A 0.9900 . ?
C96 H96B 0.9900 . ?
C96 C104 1.50(2) . ?
C96 C168 1.50(2) . ?
C97 H97A 0.9900 . ?
C97 H97B 0.9900 . ?
C97 C128 1.61(2) . ?
C99 H99 0.9500 . ?
C99 C125 1.39(2) . ?
C99 C11 1.360(19) . ?
C103 H103 0.9500 . ?
C103 C105 1.445(19) . ?
C104 C132 1.56(2) . ?
C105 H105 0.9500 . ?
C105 C6AA 1.34(2) . ?
C106 H10A 0.9900 . ?
C106 H10B 0.9900 . ?
C107 H10C 0.9900 . ?
C107 H10D 0.9900 . ?
C107 C118 1.49(2) . ?
C107 C142 1.44(2) . ?
C108 H108 0.9500 . ?
C109 C113 1.511(18) . ?
C113 H11A 0.9900 . ?
C113 H11B 0.9900 . ?
C113 C160 1.54(2) . ?
C114 H11C 0.9900 . ?
C114 H11D 0.9900 . ?
C114 C8AA 1.49(2) . ?
C115 H11E 0.9900 . ?
C115 H11F 0.9900 . ?
C115 C170 1.48(2) . ?
C115 C9BA 1.57(2) . ?
C117 H117 1.0000 . ?
C117 C174 1.539(19) . ?
C117 C187 1.61(2) . ?
C118 H118 1.0000 . ?
C118 C190 1.50(2) . ?
C120 H12A 0.9900 . ?
C120 H12B 0.9900 . ?
C121 H12C 0.9900 . ?
C121 H12D 0.9900 . ?
C121 C160 1.57(2) . ?
C121 C196 1.55(2) . ?
C122 H122 0.9500 . ?
C122 C167 1.37(2) . ?
C123 H12E 0.9900 . ?
C123 H12F 0.9900 . ?
C123 C8BA 1.50(2) . ?
C123 C9BA 1.461(19) . ?
C128 H128 1.0000 . ?
C128 C91 1.52(2) . ?
C132 H13A 0.9900 . ?
C132 H13B 0.9900 . ?
C135 H135 0.9500 . ?
C135 C6AA 1.40(2) . ?
C137 H137 1.0000 . ?
C140 H140 0.9500 . ?
C140 C163 1.39(2) . ?
C142 H142 1.0000 . ?
C142 C173 1.51(3) . ?
C147 H147 1.0000 . ?
C147 C173 1.57(2) . ?
C147 C182 1.494(19) . ?
C147 C190 1.51(2) . ?
C148 H14C 0.9900 . ?
C148 H14D 0.9900 . ?
C148 C0BA 1.54(2) . ?
C152 H15A 0.9900 . ?
C152 H15B 0.9900 . ?
C152 C168 1.56(2) . ?
C153 H15C 0.9900 . ?
C153 H15D 0.9900 . ?
C153 C188 1.52(2) . ?
C153 C126 1.60(2) . ?
C158 H15E 0.9900 . ?
C158 H15F 0.9900 . ?
C158 C0BA 1.56(2) . ?
C159 H159 1.0000 . ?
C159 C180 1.49(2) . ?
C160 H160 1.0000 . ?
C161 H161 0.9500 . ?
C161 C89 1.36(2) . ?
C162 H16A 0.9900 . ?
C162 H16B 0.9900 . ?
C162 C8AA 1.58(2) . ?
C163 H163 0.9500 . ?
C164 H16C 0.9900 . ?
C164 H16D 0.9900 . ?
C164 C8BA 1.559(19) . ?
C167 H167 0.9500 . ?
C168 H168 1.0000 . ?
C168 C183 1.51(2) . ?
C170 H170 1.0000 . ?
C170 C198 1.55(2) . ?
C170 C7BA 1.504(19) . ?
C172 H17A 0.9900 . ?
C172 H17B 0.9900 . ?
C172 C126 1.58(2) . ?
C173 H17C 0.9900 . ?
C173 H17D 0.9900 . ?
C174 H17E 0.9900 . ?
C174 H17F 0.9900 . ?
C175 H175 0.9500 . ?
C177 H177 1.0000 . ?
C179 H17G 0.9900 . ?
C179 H17H 0.9900 . ?
C179 C188 1.61(2) . ?
C180 H18A 0.9900 . ?
C180 H18B 0.9900 . ?
C180 C196 1.59(2) . ?
C182 H18C 0.9900 . ?
C182 H18D 0.9900 . ?
C183 H18E 0.9900 . ?
C183 H18F 0.9900 . ?
C185 H185 0.9500 . ?
C187 H18G 0.9900 . ?
C187 H18H 0.9900 . ?
C188 H188 1.0000 . ?
C188 C101 1.46(2) . ?
C190 H19A 0.9900 . ?
C190 H19B 0.9900 . ?
C196 H196 1.0000 . ?
C198 H19C 0.9900 . ?
C198 H19D 0.9900 . ?
C11 H11 0.9500 . ?
C11 C0AA 1.36(2) . ?
C1BA C3BA 1.53(2) . ?
C1BA C83 1.46(2) . ?
C1BA C5BA 1.51(2) . ?
C7BA H7BA 0.9900 . ?
C7BA H7BB 0.9900 . ?
C7BA C8BA 1.47(2) . ?
C2BA H2BA 1.0000 . ?
C2BA C75 1.45(2) . ?
C2BA C83 1.53(2) . ?
C2BA C110 1.44(3) . ?
C38 H38 1.0000 . ?
C38 C3BA 1.54(2) . ?
C38 C75 1.59(2) . ?
C38 C5GA 1.51(2) . ?
C3BA H3BA 0.9900 . ?
C3BA H3BB 0.9900 . ?
C1CA H1CA 0.9500 . ?
C1CA C87 1.33(2) . ?
C1CA C2CA 1.37(2) . ?
C1AA C3AA 1.51(2) . ?
C1AA C5AA 1.44(2) . ?
C1AA C98 1.55(2) . ?
C4BA H4BA 1.0000 . ?
C4BA C5BA 1.55(2) . ?
C4BA C110 1.50(2) . ?
C4BA C5GA 1.48(2) . ?
C2AA H2AA 0.9900 . ?
C2AA H2AB 0.9900 . ?
C2AA C111 1.47(3) . ?
C2AA C4GA 1.40(2) . ?
C8AA H8AA 1.0000 . ?
C8AA C9AA 1.48(2) . ?
C3AA H3AA 0.9900 . ?
C3AA H3AB 0.9900 . ?
C3AA C4GA 1.58(2) . ?
C9AA H9AA 0.9900 . ?
C9AA H9AB 0.9900 . ?
C9AA C0BA 1.53(2) . ?
C0AA H0AA 0.9500 . ?
C75 H75A 0.9900 . ?
C75 H75B 0.9900 . ?
C4AA H4AA 0.9900 . ?
C4AA H4AB 0.9900 . ?
C4AA C111 1.49(3) . ?
C4AA C2GA 1.54(2) . ?
C83 H83A 0.9900 . ?
C83 H83B 0.9900 . ?
C84 H84A 0.9800 . ?
C84 H84B 0.9800 . ?
C84 H84C 0.9800 . ?
C84 C87 1.54(2) . ?
C5BA H5BA 0.9900 . ?
C5BA H5BB 0.9900 . ?
C87 C116 1.40(3) . ?
C89 H89 0.9500 . ?
C91 H91A 0.9900 . ?
C91 H91B 0.9900 . ?
C8BA H8BA 1.0000 . ?
C5AA H5AA 0.9900 . ?
C5AA H5AB 0.9900 . ?
C5AA C111 1.55(2) . ?
C98 H98A 0.9900 . ?
C98 H98B 0.9900 . ?
C98 C2GA 1.52(2) . ?
C0CA H0CA 0.9500 . ?
C0CA C2CA 1.30(3) . ?
C0CA C3CA 1.44(3) . ?
C101 H10E 0.9900 . ?
C101 H10F 0.9900 . ?
C101 C130 1.53(2) . ?
C7AA H7AA 0.9900 . ?
C7AA H7AB 0.9900 . ?
C2CA H2CA 0.9500 . ?
C9BA H9BA 1.0000 . ?
C0BA H0BA 1.0000 . ?
C110 H11G 0.9900 . ?
C110 H11H 0.9900 . ?
C111 H111 1.0000 . ?
C116 H116 0.9500 . ?
C116 C3CA 1.40(2) . ?
C6BA H6BA 0.9900 . ?
C6BA H6BB 0.9900 . ?
C6BA C126 1.60(2) . ?
C6BA C130 1.44(2) . ?
C126 H126 1.0000 . ?
C130 H130 1.0000 . ?
C3CA H3CA 0.9500 . ?
C19 C4CA 1.52(2) . ?
C19 C9CA 1.47(2) . ?
C19 C6CA 1.51(2) . ?
C0DA H0DA 0.9500 . ?
C0DA C1DA 1.32(2) . ?
C0DA C2DA 1.34(2) . ?
C1DA C52 1.53(2) . ?
C1DA C5DA 1.41(2) . ?
C2DA H2DA 0.9500 . ?
C2DA C3DA 1.42(2) . ?
C52 H52A 0.9800 . ?
C52 H52B 0.9800 . ?
C52 H52C 0.9800 . ?
C4CA H4CA 0.9900 . ?
C4CA H4CB 0.9900 . ?
C4CA C8CA 1.58(2) . ?
C5CA H5CA 0.9900 . ?
C5CA H5CB 0.9900 . ?
C5CA C7CA 1.43(2) . ?
C5CA C8CA 1.48(3) . ?
C9CA H9CA 0.9900 . ?
C9CA H9CB 0.9900 . ?
C9CA C63 1.52(2) . ?
C6CA H6CA 0.9900 . ?
C6CA H6CB 0.9900 . ?
C6CA C7CA 1.58(2) . ?
C7CA H7CA 1.0000 . ?
C7CA C7DA 1.49(3) . ?
C8CA H8CA 1.0000 . ?
C8CA C6DA 1.48(3) . ?
C3DA H3DA 0.9500 . ?
C3DA C4DA 1.36(2) . ?
C16 C26 1.54(2) . ?
C16 C8DA 1.521(19) . ?
C16 C9DA 1.50(2) . ?
C18 H18 1.0000 . ?
C18 C9DA 1.53(2) . ?
C18 C2FA 1.52(2) . ?
C18 C6FA 1.53(2) . ?
C26 H26A 0.9900 . ?
C26 H26B 0.9900 . ?
C26 C3FA 1.47(2) . ?
C8DA H8DA 0.9900 . ?
C8DA H8DB 0.9900 . ?
C8DA C5FA 1.57(2) . ?
C9DA H9DA 0.9900 . ?
C9DA H9DB 0.9900 . ?
C4DA H4DA 0.9500 . ?
C4DA C5DA 1.43(2) . ?
C5DA H5DA 0.9500 . ?
C0EA C1EA 1.56(3) . ?
C0EA C70 1.55(3) . ?
C0EA C4EA 1.46(3) . ?
C63 H63 1.0000 . ?
C63 C6DA 1.52(2) . ?
C63 C7DA 1.56(3) . ?
C1EA H1EA 0.9900 . ?
C1EA H1EB 0.9900 . ?
C1EA C3EA 1.56(3) . ?
C70 H70A 0.9900 . ?
C70 H70B 0.9900 . ?
C70 C93 1.54(3) . ?
C6DA H6DA 0.9900 . ?
C6DA H6DB 0.9900 . ?
C2EA H2EA 0.9900 . ?
C2EA H2EB 0.9900 . ?
C2EA C3EA 1.56(3) . ?
C2EA C93 1.50(3) . ?
C7DA H7DA 0.9900 . ?
C7DA H7DB 0.9900 . ?
C3EA H3EA 1.0000 . ?
C3EA C6EA 1.57(3) . ?
C93 H93 1.0000 . ?
C93 C100 1.56(3) . ?
C4EA H4EA 0.9900 . ?
C4EA H4EB 0.9900 . ?
C4EA C5EA 1.62(3) . ?
C5EA H5EA 1.0000 . ?
C5EA C6EA 1.48(3) . ?
C5EA C100 1.56(3) . ?
C6EA H6EA 0.9900 . ?
C6EA H6EB 0.9900 . ?
C100 H10G 0.9900 . ?
C100 H10H 0.9900 . ?
C2FA H2FA 0.9900 . ?
C2FA H2FB 0.9900 . ?
C2FA C3FA 1.584(19) . ?
C4FA H4FA 0.9900 . ?
C4FA H4FB 0.9900 . ?
C4FA C3FA 1.562(19) . ?
C4FA C5FA 1.53(2) . ?
C23 H23A 0.9800 . ?
C23 H23B 0.9800 . ?
C23 H23C 0.9800 . ?
C23 C7FA 1.58(2) . ?
C7FA C8FA 1.31(2) . ?
C7FA C0GA 1.37(2) . ?
C3FA H3FA 1.0000 . ?
C5FA H5FA 1.0000 . ?
C5FA C6FA 1.505(19) . ?
C6FA H6FA 0.9900 . ?
C6FA H6FB 0.9900 . ?
C8FA H8FA 0.9500 . ?
C8FA C9FA 1.48(2) . ?
C9FA H9FA 0.9500 . ?
C9FA C37 1.34(3) . ?
C7GA H7GA 0.9500 . ?
C7GA C8GA 1.33(2) . ?
C7GA C9GA 1.36(2) . ?
C8GA H8GA 0.9500 . ?
C8GA C0HA 1.43(2) . ?
C3GA H3GA 0.9900 . ?
C3GA H3GB 0.9900 . ?
C3GA C2GA 1.50(2) . ?
C3GA C4GA 1.55(2) . ?
C0GA H0GA 0.9500 . ?
C0GA C1GA 1.30(2) . ?
C6GA H6GA 0.9500 . ?
C6GA C9GA 1.40(3) . ?
C6GA C2HA 1.31(2) . ?
C9GA H9GA 0.9500 . ?
C37 H37 0.9500 . ?
C37 C1GA 1.44(3) . ?
C1GA H1GA 0.9500 . ?
C2GA H2GA 1.0000 . ?
C5GA H5GA 0.9900 . ?
C5GA H5GB 0.9900 . ?
C4GA H4GA 1.0000 . ?
C2HA H2HA 0.9500 . ?
C2HA C0HA 1.42(2) . ?
C0HA C1HA 1.59(2) . ?
C1HA H1HA 0.9800 . ?
C1HA H1HB 0.9800 . ?
C1HA H1HC 0.9800 . ?
C3 C7EA 1.3900 . ?
C3 C6 1.3900 . ?
C3 C13 1.48(2) . ?
C7EA H7EA 0.9500 . ?
C7EA C61 1.3900 . ?
C61 H61 0.9500 . ?
C61 C8EA 1.3900 . ?
C8EA H8EA 0.9500 . ?
C8EA C5 1.3900 . ?
C5 H5 0.9500 . ?
C5 C6 1.3900 . ?
C6 H6 0.9500 . ?
C13 H13C 0.9799 . ?
C13 H13D 0.9800 . ?
C13 H13E 0.9800 . ?

loop_
_geom_torsion_atom_site_label_1
_geom_torsion_atom_site_label_2
_geom_torsion_atom_site_label_3
_geom_torsion_atom_site_label_4
_geom_torsion
_geom_torsion_site_symmetry_1
_geom_torsion_site_symmetry_2
_geom_torsion_site_symmetry_3
_geom_torsion_site_symmetry_4
_geom_torsion_publ_flag
Au02 P012 C17 C24 -53.9(14) . . . . ?
Au02 P012 C17 C64 124.1(11) . . . . ?
Au02 P012 C47 C20 -45.0(15) . . . . ?
Au02 P012 C47 C35 144.3(14) . . . . ?
Au02 P012 C125 C57 -5.7(14) . . . . ?
Au02 P012 C125 C99 171.0(11) . . . . ?
Au03 S00S C50 C106 66.3(13) . . . . ?
Au03 S00S C50 C148 179.0(10) . . . . ?
Au03 S00S C50 C162 -61.2(14) . . . . ?
Au04 S00Z C21 C43 -175.0(9) . . . . ?
Au04 S00Z C21 C68 68.8(11) . . . . ?
Au04 S00Z C21 C182 -51.8(13) . . . . ?
Au05 S00Y C62 C14 -151.4(9) . . . . ?
Au05 S00Y C62 C41 -28.5(13) . . . . ?
Au05 S00Y C62 C44 92.6(11) . . . . ?
Au07 P00V C22 C15 -60.3(14) . . . . ?
Au07 P00V C22 C167 124.4(14) . . . . ?
Au07 P00V C127 C29 163.9(11) . . . . ?
Au07 P00V C127 C74 -11.4(13) . . . . ?
Au07 P00V C6AA C105 -18.3(14) . . . . ?
Au07 P00V C6AA C135 166.7(11) . . . . ?
Au08 S00P C1BA C3BA -110.5(10) . . . . ?
Au08 S00P C1BA C83 10.2(14) . . . . ?
Au08 S00P C1BA C5BA 135.0(11) . . . . ?
Au09 S00U C59 C86 -63.0(16) . . . . ?
Au09 S00U C59 C172 56.0(13) . . . . ?
Au09 S00U C59 C179 176.1(11) . . . . ?
Au0A S00R C82 C42 -73.6(12) . . . . ?
Au0A S00R C82 C164 170.8(9) . . . . ?
Au0A S00R C82 C198 51.3(13) . . . . ?
Au0B S00T C1AA C3AA -129.3(10) . . . . ?
Au0B S00T C1AA C5AA -7.0(16) . . . . ?
Au0B S00T C1AA C98 111.5(11) . . . . ?
Au0C S00Q C78 C33 59.9(12) . . . . ?
Au0C S00Q C78 C36 174.3(8) . . . . ?
Au0C S00Q C78 C51 -67.4(11) . . . . ?
Au0D S00W C27 C31 178.2(8) . . . . ?
Au0D S00W C27 C40 60.3(12) . . . . ?
Au0D S00W C27 C79 -62.6(12) . . . . ?
Au0E S00P C1BA C3BA 166.4(9) . . . . ?
Au0E S00P C1BA C83 -72.8(13) . . . . ?
Au0E S00P C1BA C5BA 52.0(13) . . . . ?
Au0F S010 C16 C26 154.6(9) . . . . ?
Au0F S010 C16 C8DA -86.9(11) . . . . ?
Au0F S010 C16 C9DA 33.0(13) . . . . ?
Au0G S011 C109 C32 87.8(11) . . . . ?
Au0G S011 C109 C46 -32.1(13) . . . . ?
Au0G S011 C109 C113 -154.7(9) . . . . ?
Au0H S00R C82 C42 26.3(12) . . . . ?
Au0H S00R C82 C164 -89.3(10) . . . . ?
Au0H S00R C82 C198 151.2(11) . . . . ?
Au0H S011 C109 C32 179.9(9) . . . . ?
Au0H S011 C109 C46 60.0(12) . . . . ?
Au0H S011 C109 C113 -62.6(12) . . . . ?
Au0I S00Q C78 C33 -167.5(9) . . . . ?
Au0I S00Q C78 C36 -53.2(11) . . . . ?
Au0I S00Q C78 C51 65.1(11) . . . . ?
Au0I S00X C104 C39 61.1(13) . . . . ?
Au0I S00X C104 C96 -59.5(12) . . . . ?
Au0I S00X C104 C132 -178.8(10) . . . . ?
Au0J S00Y C62 C14 -65.7(11) . . . . ?
Au0J S00Y C62 C41 57.2(12) . . . . ?
Au0J S00Y C62 C44 178.3(10) . . . . ?
Au0J S010 C16 C26 63.1(11) . . . . ?
Au0J S010 C16 C8DA -178.5(10) . . . . ?
Au0J S010 C16 C9DA -58.6(13) . . . . ?
Au0K S00X C104 C39 -36.8(14) . . . . ?
Au0K S00X C104 C96 -157.4(10) . . . . ?
Au0K S00X C104 C132 83.3(11) . . . . ?
Au0K S014 C19 C4CA 45.3(16) . . . . ?
Au0K S014 C19 C9CA 172.1(16) . . . . ?
Au0K S014 C19 C6CA -70.6(13) . . . . ?
Au0L S00U C59 C86 51.9(15) . . . . ?
Au0L S00U C59 C172 170.8(11) . . . . ?
Au0L S00U C59 C179 -69.0(13) . . . . ?
Au0L S016 C0EA C1EA 49.2(19) . . . . ?
Au0L S016 C0EA C70 -70.3(19) . . . . ?
Au0L S016 C0EA C4EA 166.6(18) . . . . ?
Au0M S014 C19 C4CA -51.2(15) . . . . ?
Au0M S014 C19 C9CA 75.7(17) . . . . ?
Au0M S014 C19 C6CA -167.1(12) . . . . ?
Au0M S016 C0EA C1EA -48.6(19) . . . . ?
Au0M S016 C0EA C70 -168.2(15) . . . . ?
Au0M S016 C0EA C4EA 69(2) . . . . ?
Cd0N S00T C1AA C3AA -27.7(12) . . . . ?
Cd0N S00T C1AA C5AA 94.6(14) . . . . ?
Cd0N S00T C1AA C98 -146.9(10) . . . . ?
Cd0N S00W C27 C31 -75.8(10) . . . . ?
Cd0N S00W C27 C40 166.3(9) . . . . ?
Cd0N S00W C27 C79 43.4(12) . . . . ?
Cd0N S00Z C21 C43 -71.5(10) . . . . ?
Cd0N S00Z C21 C68 172.3(10) . . . . ?
Cd0N S00Z C21 C182 51.7(13) . . . . ?
Cd0O S00P C1BA C3BA -17.3(12) . . . . ?
Cd0O S00P C1BA C83 103.5(12) . . . . ?
Cd0O S00P C1BA C5BA -131.7(11) . . . . ?
Cd0O S00Q C78 C33 -55.8(11) . . . . ?
Cd0O S00Q C78 C36 58.5(11) . . . . ?
Cd0O S00Q C78 C51 176.8(9) . . . . ?
Cd0O S00S C50 C106 -39.0(13) . . . . ?
Cd0O S00S C50 C148 73.8(12) . . . . ?
Cd0O S00S C50 C162 -166.4(11) . . . . ?
S00P C1BA C3BA C38 -178.3(11) . . . . ?
S00P C1BA C83 C2BA -176.7(13) . . . . ?
S00P C1BA C5BA C4BA -176.6(12) . . . . ?
S00R C82 C164 C8BA -177.5(11) . . . . ?
S00R C82 C198 C170 175.5(11) . . . . ?
S00S C50 C106 C72 176.8(11) . . . . ?
S00S C50 C148 C0BA 177.7(13) . . . . ?
S00S C50 C162 C8AA -172.5(12) . . . . ?
S00T C1AA C3AA C4GA -175.6(11) . . . . ?
S00T C1AA C5AA C111 -177.4(14) . . . . ?
S00T C1AA C98 C2GA 178.1(12) . . . . ?
S00U C59 C86 C130 -176.9(14) . . . . ?
S00U C59 C172 C126 174.7(11) . . . . ?
S00U C59 C179 C188 178.8(12) . . . . ?
P00V C22 C167 C122 170.6(13) . . . . ?
S00W C27 C31 C67 -176.4(10) . . . . ?
S00W C27 C40 C60 177.2(11) . . . . ?
S00W C27 C79 C117 -179.6(10) . . . . ?
S00X C104 C132 C88 177.5(11) . . . . ?
S00Z C21 C43 C118 -174.6(10) . . . . ?
S00Z C21 C68 C142 175.2(13) . . . . ?
S00Z C21 C182 C147 179.1(12) . . . . ?
S010 C16 C26 C3FA 174.5(11) . . . . ?
S010 C16 C8DA C5FA -177.4(11) . . . . ?
S010 C16 C9DA C18 -179.8(11) . . . . ?
S011 C109 C113 C160 -173.4(11) . . . . ?
P012 C17 C24 O3 -1.0(19) . . . . ?
P012 C17 C24 C108 179.3(12) . . . . ?
P012 C17 C64 C185 179.8(11) . . . . ?
S014 C19 C4CA C8CA -175.9(14) . . . . ?
S014 C19 C9CA C63 178.5(16) . . . . ?
S014 C19 C6CA C7CA -177.9(12) . . . . ?
S016 C0EA C1EA C3EA -175.0(17) . . . . ?
S016 C0EA C70 C93 -179.7(16) . . . . ?
S016 C0EA C4EA C5EA -172.6(18) . . . . ?
O3 C15 C22 P00V 10(2) . . . . ?
O3 C15 C22 C167 -174.4(14) . . . . ?
O3 C15 C175 C73 176.6(15) . . . . ?
O3 C24 C108 C54 177.9(13) . . . . ?
C14 C90 C97 C128 -62.1(18) . . . . ?
C14 C90 C120 C71 62.4(18) . . . . ?
C15 O3 C24 C17 -114.2(16) . . . . ?
C15 O3 C24 C108 65.5(19) . . . . ?
C15 C22 C167 C122 -5(3) . . . . ?
C17 P012 C47 C20 83.0(15) . . . . ?
C17 P012 C47 C35 -87.7(16) . . . . ?
C17 P012 C125 C57 -135.4(13) . . . . ?
C17 P012 C125 C99 41.3(15) . . . . ?
C17 C24 C108 C54 -2(2) . . . . ?
C17 C64 C185 C54 4(2) . . . . ?
C20 C77 C89 C161 -3(3) . . . . ?
C21 C43 C118 C107 62.5(18) . . . . ?
C21 C43 C118 C190 -63.4(17) . . . . ?
C21 C68 C142 C107 -60(2) . . . . ?
C21 C68 C142 C173 63(2) . . . . ?
C22 P00V C127 C29 37.6(14) . . . . ?
C22 P00V C127 C74 -137.7(12) . . . . ?
C22 P00V C6AA C105 107.5(13) . . . . ?
C22 P00V C6AA C135 -67.5(14) . . . . ?
C22 C15 C175 C73 -4(3) . . . . ?
C24 O3 C15 C22 -150.6(14) . . . . ?
C24 O3 C15 C175 29(2) . . . . ?
C24 C17 C64 C185 -2(2) . . . . ?
C27 C31 C67 C187 -62.2(17) . . . . ?
C27 C31 C67 C7AA 59.5(17) . . . . ?
C27 C40 C60 C174 56.0(18) . . . . ?
C27 C40 C60 C7AA -59.6(17) . . . . ?
C27 C79 C117 C174 -57.4(18) . . . . ?
C27 C79 C117 C187 60.1(17) . . . . ?
C29 C94 C140 C163 3(2) . . . . ?
C31 C27 C40 C60 61.6(18) . . . . ?
C31 C27 C79 C117 -62.3(17) . . . . ?
C31 C67 C187 C117 61.3(17) . . . . ?
C31 C67 C7AA C60 -61.9(18) . . . . ?
C32 C109 C113 C160 -58.2(18) . . . . ?
C32 C159 C180 C196 -59.7(18) . . . . ?
C35 C161 C89 C77 3(3) . . . . ?
C39 C48 C66 C88 53.3(18) . . . . ?
C39 C48 C152 C168 -55.7(17) . . . . ?
C39 C104 C132 C88 -60.0(18) . . . . ?
C40 C27 C31 C67 -58.6(17) . . . . ?
C40 C27 C79 C117 57.8(18) . . . . ?
C40 C60 C174 C117 -54.3(18) . . . . ?
C40 C60 C7AA C67 58.6(17) . . . . ?
C41 C71 C120 C90 -58.3(17) . . . . ?
C41 C71 C91 C128 54.4(19) . . . . ?
C42 C82 C164 C8BA 64.2(16) . . . . ?
C42 C82 C198 C170 -60.1(18) . . . . ?
C43 C21 C68 C142 59.3(18) . . . . ?
C43 C21 C182 C147 -58.6(19) . . . . ?
C43 C118 C190 C147 66.0(18) . . . . ?
C44 C128 C91 C71 -56.1(19) . . . . ?
C45 C57 C125 P012 -178.6(13) . . . . ?
C45 C57 C125 C99 4(2) . . . . ?
C46 C109 C113 C160 64.2(17) . . . . ?
C47 P012 C17 C24 -178.1(12) . . . . ?
C47 P012 C17 C64 -0.2(14) . . . . ?
C47 P012 C125 C57 118.7(13) . . . . ?
C47 P012 C125 C99 -64.6(15) . . . . ?
C47 C20 C77 C89 1(3) . . . . ?
C47 C35 C161 C89 -2(3) . . . . ?
C48 C39 C104 S00X 176.7(11) . . . . ?
C48 C39 C104 C96 -63.2(18) . . . . ?
C48 C39 C104 C132 59.2(18) . . . . ?
C48 C66 C88 C132 -62.0(19) . . . . ?
C48 C66 C88 C183 58.6(18) . . . . ?
C48 C152 C168 C96 61.6(19) . . . . ?
C48 C152 C168 C183 -57.1(18) . . . . ?
C50 C148 C0BA C158 61.7(19) . . . . ?
C50 C148 C0BA C9AA -56(2) . . . . ?
C50 C162 C8AA C114 -61.9(19) . . . . ?
C50 C162 C8AA C9AA 59(2) . . . . ?
C56 C81 C103 C105 -3(2) . . . . ?
C56 C135 C6AA P00V 177.1(11) . . . . ?
C56 C135 C6AA C105 2(2) . . . . ?
C57 C45 C0AA C11 -3(2) . . . . ?
C59 C86 C130 C101 60(2) . . . . ?
C59 C86 C130 C6BA -63(2) . . . . ?
C59 C172 C126 C153 -55(2) . . . . ?
C59 C172 C126 C6BA 58.7(19) . . . . ?
C59 C179 C188 C153 64(2) . . . . ?
C59 C179 C188 C101 -59(2) . . . . ?
C64 C17 C24 O3 -179.0(13) . . . . ?
C64 C17 C24 C108 1(2) . . . . ?
C65 C36 C78 S00Q -177.0(11) . . . . ?
C65 C36 C78 C33 -62.2(16) . . . . ?
C65 C36 C78 C51 63.4(16) . . . . ?
C65 C49 C177 C30 58.3(17) . . . . ?
C65 C49 C177 C51 -61.4(17) . . . . ?
C65 C55 C137 C30 -58.9(17) . . . . ?
C65 C55 C137 C33 61.3(17) . . . . ?
C66 C48 C152 C168 54.0(18) . . . . ?
C66 C88 C132 C104 61.4(19) . . . . ?
C66 C88 C183 C168 -60.3(19) . . . . ?
C68 C21 C43 C118 -59.6(16) . . . . ?
C68 C21 C182 C147 59.5(18) . . . . ?
C68 C142 C173 C147 -62.4(19) . . . . ?
C69 C159 C180 C196 59.0(19) . . . . ?
C71 C41 C62 S00Y 178.9(10) . . . . ?
C71 C41 C62 C14 -59.6(17) . . . . ?
C71 C41 C62 C44 60.6(17) . . . . ?
C72 C114 C8AA C162 61.5(18) . . . . ?
C72 C114 C8AA C9AA -60(2) . . . . ?
C72 C158 C0BA C148 -59.0(19) . . . . ?
C72 C158 C0BA C9AA 60.4(18) . . . . ?
C73 C122 C167 C22 2(3) . . . . ?
C77 C20 C47 P012 -171.4(13) . . . . ?
C77 C20 C47 C35 0(3) . . . . ?
C78 C33 C137 C30 54.2(17) . . . . ?
C78 C33 C137 C55 -64.5(16) . . . . ?
C78 C36 C65 C49 -60.7(16) . . . . ?
C78 C36 C65 C55 61.6(17) . . . . ?
C78 C51 C177 C30 -54.6(17) . . . . ?
C78 C51 C177 C49 62.9(16) . . . . ?
C79 C27 C31 C67 61.9(17) . . . . ?
C79 C27 C40 C60 -58.3(18) . . . . ?
C79 C117 C174 C60 57.0(18) . . . . ?
C79 C117 C187 C67 -59.5(17) . . . . ?
C81 C56 C135 C6AA -3(2) . . . . ?
C81 C103 C105 C6AA 3(2) . . . . ?
C82 C42 C9BA C115 -58.1(18) . . . . ?
C82 C42 C9BA C123 62.8(18) . . . . ?
C82 C164 C8BA C123 -63.0(17) . . . . ?
C82 C164 C8BA C7BA 58.3(18) . . . . ?
C86 C59 C172 C126 -65(2) . . . . ?
C86 C59 C179 C188 58(2) . . . . ?
C90 C14 C62 S00Y -175.2(11) . . . . ?
C90 C14 C62 C41 60.1(17) . . . . ?
C90 C14 C62 C44 -61.1(17) . . . . ?
C90 C97 C128 C44 58.8(18) . . . . ?
C90 C97 C128 C91 -58.6(18) . . . . ?
C94 C29 C127 P00V -177.2(11) . . . . ?
C94 C29 C127 C74 -2(2) . . . . ?
C94 C140 C163 C74 1(2) . . . . ?
C96 C104 C132 C88 60.7(19) . . . . ?
C96 C168 C183 C88 -61(2) . . . . ?
C97 C90 C120 C71 -63.3(19) . . . . ?
C97 C128 C91 C71 60.2(18) . . . . ?
C99 C11 C0AA C45 4(2) . . . . ?
C103 C105 C6AA P00V -177.3(11) . . . . ?
C103 C105 C6AA C135 -2(2) . . . . ?
C104 C39 C48 C66 -53.7(18) . . . . ?
C104 C39 C48 C152 57.4(18) . . . . ?
C104 C96 C168 C152 -59.8(18) . . . . ?
C104 C96 C168 C183 57.6(19) . . . . ?
C106 C50 C148 C0BA -64.8(19) . . . . ?
C106 C50 C162 C8AA 61(2) . . . . ?
C106 C72 C114 C8AA -57.2(19) . . . . ?
C106 C72 C158 C0BA 57.7(19) . . . . ?
C107 C118 C190 C147 -60.3(18) . . . . ?
C107 C142 C173 C147 61.2(19) . . . . ?
C108 C54 C185 C64 -6(2) . . . . ?
C109 C32 C159 C69 -60.4(18) . . . . ?
C109 C32 C159 C180 59.5(18) . . . . ?
C109 C46 C196 C121 57.4(19) . . . . ?
C109 C46 C196 C180 -61.2(17) . . . . ?
C109 C113 C160 C69 59.0(19) . . . . ?
C109 C113 C160 C121 -64.3(17) . . . . ?
C114 C72 C106 C50 51.5(19) . . . . ?
C114 C72 C158 C0BA -57(2) . . . . ?
C114 C8AA C9AA C0BA 60(2) . . . . ?
C115 C170 C198 C82 58.3(18) . . . . ?
C115 C170 C7BA C8BA -57.6(19) . . . . ?
C118 C107 C142 C68 60(2) . . . . ?
C118 C107 C142 C173 -62.2(18) . . . . ?
C120 C71 C91 C128 -58.1(18) . . . . ?
C120 C90 C97 C128 62.2(19) . . . . ?
C122 C73 C175 C15 0(3) . . . . ?
C125 P012 C17 C24 74.2(13) . . . . ?
C125 P012 C17 C64 -107.8(13) . . . . ?
C125 P012 C47 C20 -171.4(13) . . . . ?
C125 P012 C47 C35 17.9(18) . . . . ?
C125 C99 C11 C0AA 0(2) . . . . ?
C127 P00V C22 C15 66.0(14) . . . . ?
C127 P00V C22 C167 -109.3(16) . . . . ?
C127 P00V C6AA C105 -147.8(12) . . . . ?
C127 P00V C6AA C135 37.2(14) . . . . ?
C127 C29 C94 C140 -2(2) . . . . ?
C127 C74 C163 C140 -4(2) . . . . ?
C128 C44 C62 S00Y 176.3(11) . . . . ?
C128 C44 C62 C14 60.7(17) . . . . ?
C128 C44 C62 C41 -60.6(18) . . . . ?
C132 C88 C183 C168 62(2) . . . . ?
C135 C56 C81 C103 3(3) . . . . ?
C137 C30 C177 C49 -59.4(17) . . . . ?
C137 C30 C177 C51 57.3(17) . . . . ?
C137 C33 C78 S00Q 179.6(10) . . . . ?
C137 C33 C78 C36 66.7(16) . . . . ?
C137 C33 C78 C51 -55.3(18) . . . . ?
C137 C55 C65 C36 -62.3(17) . . . . ?
C137 C55 C65 C49 59.4(17) . . . . ?
C142 C107 C118 C43 -63(2) . . . . ?
C142 C107 C118 C190 62.2(19) . . . . ?
C148 C50 C106 C72 65.1(18) . . . . ?
C148 C50 C162 C8AA -57(2) . . . . ?
C152 C48 C66 C88 -54.1(19) . . . . ?
C152 C168 C183 C88 57.6(19) . . . . ?
C153 C188 C101 C130 -56(2) . . . . ?
C158 C72 C106 C50 -62.5(19) . . . . ?
C158 C72 C114 C8AA 57(2) . . . . ?
C159 C32 C109 S011 178.1(12) . . . . ?
C159 C32 C109 C46 -61.2(18) . . . . ?
C159 C32 C109 C113 62.1(18) . . . . ?
C159 C69 C160 C113 -60(2) . . . . ?
C159 C69 C160 C121 61.5(19) . . . . ?
C159 C180 C196 C46 60.6(18) . . . . ?
C159 C180 C196 C121 -60.6(19) . . . . ?
C160 C69 C159 C32 60(2) . . . . ?
C160 C69 C159 C180 -60(2) . . . . ?
C160 C121 C196 C46 -59.3(19) . . . . ?
C160 C121 C196 C180 58.9(19) . . . . ?
C161 C35 C47 P012 171.0(13) . . . . ?
C161 C35 C47 C20 0(2) . . . . ?
C162 C50 C106 C72 -57(2) . . . . ?
C162 C50 C148 C0BA 58(2) . . . . ?
C162 C8AA C9AA C0BA -58(2) . . . . ?
C163 C74 C127 P00V -179.5(11) . . . . ?
C163 C74 C127 C29 5(2) . . . . ?
C164 C82 C198 C170 59.1(18) . . . . ?
C168 C96 C104 S00X -174.3(11) . . . . ?
C168 C96 C104 C39 62.1(17) . . . . ?
C168 C96 C104 C132 -59.2(19) . . . . ?
C170 C115 C9BA C42 59.5(18) . . . . ?
C170 C115 C9BA C123 -62.9(18) . . . . ?
C170 C7BA C8BA C123 59.2(19) . . . . ?
C170 C7BA C8BA C164 -61.7(19) . . . . ?
C172 C59 C86 C130 68(2) . . . . ?
C172 C59 C179 C188 -68(2) . . . . ?
C173 C147 C182 C21 -59(2) . . . . ?
C173 C147 C190 C118 56.8(17) . . . . ?
C174 C60 C7AA C67 -56.8(18) . . . . ?
C174 C117 C187 C67 59.9(17) . . . . ?
C175 C15 C22 P00V -169.8(13) . . . . ?
C175 C15 C22 C167 6(3) . . . . ?
C175 C73 C122 C167 1(3) . . . . ?
C177 C30 C137 C33 -57.4(17) . . . . ?
C177 C30 C137 C55 59.6(17) . . . . ?
C177 C49 C65 C36 62.8(16) . . . . ?
C177 C49 C65 C55 -60.6(17) . . . . ?
C177 C51 C78 S00Q 178.7(9) . . . . ?
C177 C51 C78 C33 55.4(17) . . . . ?
C177 C51 C78 C36 -65.6(16) . . . . ?
C179 C59 C86 C130 -60(2) . . . . ?
C179 C59 C172 C126 61(2) . . . . ?
C179 C188 C101 C130 60(2) . . . . ?
C182 C21 C43 C118 58.6(17) . . . . ?
C182 C21 C68 C142 -59.7(18) . . . . ?
C182 C147 C173 C142 59(2) . . . . ?
C182 C147 C190 C118 -60.2(19) . . . . ?
C183 C88 C132 C104 -60.2(18) . . . . ?
C185 C54 C108 C24 5(2) . . . . ?
C187 C67 C7AA C60 59.0(18) . . . . ?
C187 C117 C174 C60 -60.7(18) . . . . ?
C188 C153 C126 C172 61(2) . . . . ?
C188 C153 C126 C6BA -53(2) . . . . ?
C188 C101 C130 C86 -61(2) . . . . ?
C188 C101 C130 C6BA 57(2) . . . . ?
C190 C147 C173 C142 -57.8(19) . . . . ?
C190 C147 C182 C21 58(2) . . . . ?
C196 C46 C109 S011 -179.5(11) . . . . ?
C196 C46 C109 C32 62.9(17) . . . . ?
C196 C46 C109 C113 -59.3(17) . . . . ?
C196 C121 C160 C69 -62.3(19) . . . . ?
C196 C121 C160 C113 61.6(17) . . . . ?
C198 C82 C164 C8BA -58.0(17) . . . . ?
C198 C170 C7BA C8BA 59.3(19) . . . . ?
C11 C99 C125 P012 179.3(11) . . . . ?
C11 C99 C125 C57 -4(2) . . . . ?
C7BA C170 C198 C82 -56.9(18) . . . . ?
C3BA C1BA C83 C2BA -56(2) . . . . ?
C3BA C1BA C5BA C4BA 67.1(18) . . . . ?
C3BA C38 C75 C2BA 61(2) . . . . ?
C3BA C38 C5GA C4BA -66(2) . . . . ?
C1CA C87 C116 C3CA 7(3) . . . . ?
C1AA C3AA C4GA C2AA -62(2) . . . . ?
C1AA C3AA C4GA C3GA 58(2) . . . . ?
C1AA C5AA C111 C2AA 54(2) . . . . ?
C1AA C5AA C111 C4AA -69(2) . . . . ?
C1AA C98 C2GA C4AA 59(2) . . . . ?
C1AA C98 C2GA C3GA -61(2) . . . . ?
C6AA P00V C22 C15 175.1(13) . . . . ?
C6AA P00V C22 C167 -0.2(17) . . . . ?
C6AA P00V C127 C29 -67.8(14) . . . . ?
C6AA P00V C127 C74 116.9(12) . . . . ?
C62 C14 C90 C97 64.6(19) . . . . ?
C62 C14 C90 C120 -61.7(18) . . . . ?
C62 C41 C71 C120 57.0(17) . . . . ?
C62 C41 C71 C91 -55.7(18) . . . . ?
C62 C44 C128 C97 -59.2(17) . . . . ?
C62 C44 C128 C91 57.4(18) . . . . ?
C8AA C9AA C0BA C148 58(2) . . . . ?
C8AA C9AA C0BA C158 -59.9(19) . . . . ?
C3AA C1AA C5AA C111 -55(2) . . . . ?
C3AA C1AA C98 C2GA 59(2) . . . . ?
C0AA C45 C57 C125 -1(2) . . . . ?
C75 C2BA C83 C1BA 58(2) . . . . ?
C75 C2BA C110 C4BA -61(2) . . . . ?
C75 C38 C3BA C1BA -60.6(17) . . . . ?
C75 C38 C5GA C4BA 52(2) . . . . ?
C83 C1BA C3BA C38 58.5(18) . . . . ?
C83 C1BA C5BA C4BA -51(2) . . . . ?
C83 C2BA C75 C38 -57(2) . . . . ?
C83 C2BA C110 C4BA 57(2) . . . . ?
C84 C87 C116 C3CA -177.0(17) . . . . ?
C5BA C1BA C3BA C38 -60.7(18) . . . . ?
C5BA C1BA C83 C2BA 59(2) . . . . ?
C5BA C4BA C110 C2BA -55(2) . . . . ?
C5BA C4BA C5GA C38 68(2) . . . . ?
C87 C1CA C2CA C0CA -6(4) . . . . ?
C87 C116 C3CA C0CA -6(3) . . . . ?
C91 C71 C120 C90 56.2(17) . . . . ?
C8BA C123 C9BA C42 -60.5(18) . . . . ?
C8BA C123 C9BA C115 61.0(18) . . . . ?
C5AA C1AA C3AA C4GA 59(2) . . . . ?
C5AA C1AA C98 C2GA -58(2) . . . . ?
C98 C1AA C3AA C4GA -57.0(19) . . . . ?
C98 C1AA C5AA C111 63(2) . . . . ?
C7AA C60 C174 C117 58.9(18) . . . . ?
C7AA C67 C187 C117 -60.2(18) . . . . ?
C2CA C1CA C87 C84 -177.3(19) . . . . ?
C2CA C1CA C87 C116 -2(4) . . . . ?
C2CA C0CA C3CA C116 0(4) . . . . ?
C9BA C42 C82 S00R -177.1(10) . . . . ?
C9BA C42 C82 C164 -62.4(16) . . . . ?
C9BA C42 C82 C198 58.9(17) . . . . ?
C9BA C115 C170 C198 -58.3(17) . . . . ?
C9BA C115 C170 C7BA 57.6(17) . . . . ?
C9BA C123 C8BA C164 61.2(18) . . . . ?
C9BA C123 C8BA C7BA -59.8(18) . . . . ?
C110 C2BA C75 C38 58(2) . . . . ?
C110 C2BA C83 C1BA -60(2) . . . . ?
C110 C4BA C5BA C1BA 49(2) . . . . ?
C110 C4BA C5GA C38 -52(2) . . . . ?
C111 C2AA C4GA C3AA 62(2) . . . . ?
C111 C2AA C4GA C3GA -55(2) . . . . ?
C111 C4AA C2GA C98 -64(2) . . . . ?
C111 C4AA C2GA C3GA 55(2) . . . . ?
C126 C153 C188 C179 -62.4(19) . . . . ?
C126 C153 C188 C101 58(2) . . . . ?
C126 C6BA C130 C86 60(2) . . . . ?
C126 C6BA C130 C101 -59(2) . . . . ?
C130 C6BA C126 C153 55(2) . . . . ?
C130 C6BA C126 C172 -61(2) . . . . ?
C3CA C0CA C2CA C1CA 6(4) . . . . ?
C19 C4CA C8CA C5CA 63(2) . . . . ?
C19 C4CA C8CA C6DA -65(2) . . . . ?
C19 C9CA C63 C6DA 56(3) . . . . ?
C19 C9CA C63 C7DA -65(2) . . . . ?
C19 C6CA C7CA C5CA -62(2) . . . . ?
C19 C6CA C7CA C7DA 59(2) . . . . ?
C0DA C1DA C5DA C4DA 1(3) . . . . ?
C0DA C2DA C3DA C4DA 3(3) . . . . ?
C1DA C0DA C2DA C3DA 0(3) . . . . ?
C2DA C0DA C1DA C52 -175.7(17) . . . . ?
C2DA C0DA C1DA C5DA -1(3) . . . . ?
C2DA C3DA C4DA C5DA -3(3) . . . . ?
C52 C1DA C5DA C4DA 175.4(16) . . . . ?
C4CA C19 C9CA C63 -55(3) . . . . ?
C4CA C19 C6CA C7CA 63(2) . . . . ?
C4CA C8CA C6DA C63 67(2) . . . . ?
C5CA C7CA C7DA C63 57(2) . . . . ?
C5CA C8CA C6DA C63 -59(2) . . . . ?
C9CA C19 C4CA C8CA 58(2) . . . . ?
C9CA C19 C6CA C7CA -58(2) . . . . ?
C9CA C63 C6DA C8CA -62(2) . . . . ?
C9CA C63 C7DA C7CA 64(2) . . . . ?
C6CA C19 C4CA C8CA -61(2) . . . . ?
C6CA C19 C9CA C63 62(2) . . . . ?
C6CA C7CA C7DA C63 -61(2) . . . . ?
C7CA C5CA C8CA C4CA -64(2) . . . . ?
C7CA C5CA C8CA C6DA 60(2) . . . . ?
C8CA C5CA C7CA C6CA 61(2) . . . . ?
C8CA C5CA C7CA C7DA -58(2) . . . . ?
C3DA C4DA C5DA C1DA 2(3) . . . . ?
C16 C26 C3FA C2FA 61.7(18) . . . . ?
C16 C26 C3FA C4FA -57.9(19) . . . . ?
C16 C8DA C5FA C4FA 61.0(18) . . . . ?
C16 C8DA C5FA C6FA -59.6(18) . . . . ?
C18 C2FA C3FA C26 -61.7(18) . . . . ?
C18 C2FA C3FA C4FA 62.4(17) . . . . ?
C26 C16 C8DA C5FA -60.7(18) . . . . ?
C26 C16 C9DA C18 59.9(18) . . . . ?
C8DA C16 C26 C3FA 58.5(18) . . . . ?
C8DA C16 C9DA C18 -61.5(18) . . . . ?
C8DA C5FA C6FA C18 59.9(18) . . . . ?
C9DA C16 C26 C3FA -62.3(18) . . . . ?
C9DA C16 C8DA C5FA 60.5(18) . . . . ?
C9DA C18 C2FA C3FA 58.3(18) . . . . ?
C9DA C18 C6FA C5FA -60.2(19) . . . . ?
C0EA C1EA C3EA C2EA 56(3) . . . . ?
C0EA C1EA C3EA C6EA -71(3) . . . . ?
C0EA C70 C93 C2EA -68(3) . . . . ?
C0EA C70 C93 C100 55(3) . . . . ?
C0EA C4EA C5EA C6EA 55(3) . . . . ?
C0EA C4EA C5EA C100 -65(3) . . . . ?
C1EA C0EA C70 C93 63(3) . . . . ?
C1EA C0EA C4EA C5EA -57(3) . . . . ?
C1EA C3EA C6EA C5EA 67(3) . . . . ?
C70 C0EA C1EA C3EA -56(3) . . . . ?
C70 C0EA C4EA C5EA 67(3) . . . . ?
C70 C93 C100 C5EA -63(3) . . . . ?
C6DA C63 C7DA C7CA -57(2) . . . . ?
C2EA C3EA C6EA C5EA -58(3) . . . . ?
C2EA C93 C100 C5EA 58(3) . . . . ?
C7DA C63 C6DA C8CA 56(2) . . . . ?
C3EA C2EA C93 C70 66(3) . . . . ?
C3EA C2EA C93 C100 -56(3) . . . . ?
C93 C2EA C3EA C1EA -61(3) . . . . ?
C93 C2EA C3EA C6EA 59(3) . . . . ?
C4EA C0EA C1EA C3EA 68(3) . . . . ?
C4EA C0EA C70 C93 -60(3) . . . . ?
C4EA C5EA C6EA C3EA -59(3) . . . . ?
C4EA C5EA C100 C93 63(3) . . . . ?
C6EA C5EA C100 C93 -57(3) . . . . ?
C100 C5EA C6EA C3EA 54(3) . . . . ?
C2FA C18 C9DA C16 -58.9(18) . . . . ?
C2FA C18 C6FA C5FA 58.4(18) . . . . ?
C4FA C5FA C6FA C18 -59.7(18) . . . . ?
C23 C7FA C8FA C9FA -173.9(15) . . . . ?
C23 C7FA C0GA C1GA 174.5(18) . . . . ?
C7FA C8FA C9FA C37 1(3) . . . . ?
C7FA C0GA C1GA C37 -3(3) . . . . ?
C3FA C4FA C5FA C8DA -57.0(17) . . . . ?
C3FA C4FA C5FA C6FA 62.0(17) . . . . ?
C5FA C4FA C3FA C26 58.4(19) . . . . ?
C5FA C4FA C3FA C2FA -62.2(17) . . . . ?
C6FA C18 C9DA C16 60.1(18) . . . . ?
C6FA C18 C2FA C3FA -59.8(17) . . . . ?
C8FA C7FA C0GA C1GA 1(3) . . . . ?
C8FA C9FA C37 C1GA -3(3) . . . . ?
C9FA C37 C1GA C0GA 3(3) . . . . ?
C7GA C8GA C0HA C2HA -2(3) . . . . ?
C7GA C8GA C0HA C1HA 173.8(17) . . . . ?
C8GA C7GA C9GA C6GA 1(3) . . . . ?
C0GA C7FA C8FA C9FA -1(3) . . . . ?
C6GA C2HA C0HA C8GA 2(3) . . . . ?
C6GA C2HA C0HA C1HA -174.1(17) . . . . ?
C9GA C7GA C8GA C0HA 1(3) . . . . ?
C9GA C6GA C2HA C0HA 0(3) . . . . ?
C2GA C4AA C111 C2AA -55(2) . . . . ?
C2GA C4AA C111 C5AA 65.9(19) . . . . ?
C2GA C3GA C4GA C2AA 56(2) . . . . ?
C2GA C3GA C4GA C3AA -60(2) . . . . ?
C5GA C38 C3BA C1BA 59.8(18) . . . . ?
C5GA C38 C75 C2BA -56(2) . . . . ?
C5GA C4BA C5BA C1BA -69.8(19) . . . . ?
C5GA C4BA C110 C2BA 57(3) . . . . ?
C4GA C2AA C111 C4AA 58(3) . . . . ?
C4GA C2AA C111 C5AA -59(2) . . . . ?
C4GA C3GA C2GA C4AA -55(2) . . . . ?
C4GA C3GA C2GA C98 63(2) . . . . ?
C2HA C6GA C9GA C7GA -1(3) . . . . ?
C3 C7EA C61 C8EA 0.0 . . . . ?
C7EA C3 C6 C5 0.0 . . . . ?
C7EA C61 C8EA C5 0.0 . . . . ?
C61 C8EA C5 C6 0.0 . . . . ?
C8EA C5 C6 C3 0.0 . . . . ?
C6 C3 C7EA C61 0.0 . . . . ?
C13 C3 C7EA C61 -179.0(8) . . . . ?
C13 C3 C6 C5 179.0(8) . . . . ?
